data_7114190
loop_
_publ_author_name
'M\"uller, Achim'
'Botar, Bogdan'
'B\"ogge, Hartmut'
'K\"ogerler, Paul'
'Berkle, Alois'

_publ_section_title
;
 A potassium selective 'nanosponge' with well defined pores
;
_journal_issue 24
_journal_name_full 'Chemical Communications'
_journal_page_first 2944
_journal_page_last 2945
_journal_paper_doi 10.1039/b210523n
_journal_year 2002
_chemical_formula_sum 'H412 K22 Mo80 Na6 O536 S12 V22'
_chemical_formula_weight 19170.04
_chemical_name_systematic ?
_space_group_IT_number 138
_symmetry_cell_setting tetragonal
_symmetry_space_group_name_Hall '-P 4ac 2ac'
_symmetry_space_group_name_H-M 'P 42/n c m :2'
_atom_sites_solution_hydrogens geom
_atom_sites_solution_primary direct
_atom_sites_solution_secondary difmap
_audit_creation_method SHELXL
_cell_angle_alpha 90.00
_cell_angle_beta 90.00
_cell_angle_gamma 90.00
_cell_formula_units_Z 4
_cell_length_a 38.8088(7)
_cell_length_b 38.8088(7)
_cell_length_c 32.9877(12)
_cell_measurement_reflns_used 7543
_cell_measurement_temperature 188(2)
_cell_measurement_theta_max 26.28
_cell_measurement_theta_min 2.25
_cell_volume 49684(2)
_computing_cell_refinement 'Bruker AXS SAINT'
_computing_data_collection 'Bruker AXS SMART'
_computing_data_reduction 'Bruker AXS SAINT'
_computing_molecular_graphics 'Crystal Impact: DIAMOND; Bruker AXS: SHELXTL'
_computing_publication_material 'SHELXL-93 (Sheldrick, 1993)'
_computing_structure_refinement 'SHELXL-93 (Sheldrick, 1993)'
_computing_structure_solution 'SHELXS-97 (Sheldrick, 1997)'
_diffrn_ambient_temperature 188(2)
_diffrn_measurement_device 'Bruker AXS SMART'
_diffrn_measurement_method omega-scan
_diffrn_radiation_monochromator graphite
_diffrn_radiation_source 'fine-focus sealed tube'
_diffrn_radiation_type MoKalpha
_diffrn_radiation_wavelength 0.71073
_diffrn_reflns_av_R_equivalents 0.0616
_diffrn_reflns_av_sigmaI/netI 0.0362
_diffrn_reflns_limit_h_max 49
_diffrn_reflns_limit_h_min -36
_diffrn_reflns_limit_k_max 46
_diffrn_reflns_limit_k_min -49
_diffrn_reflns_limit_l_max 42
_diffrn_reflns_limit_l_min -37
_diffrn_reflns_number 290019
_diffrn_reflns_theta_max 27.02
_diffrn_reflns_theta_min 0.74
_diffrn_standards_decay_% 0
_exptl_absorpt_coefficient_mu 2.707
_exptl_absorpt_correction_type multi-scan
_exptl_crystal_colour dark
_exptl_crystal_density_diffrn 2.563
_exptl_crystal_description pyramidal
_exptl_crystal_F_000 36968
_exptl_crystal_size_max 0.30
_exptl_crystal_size_mid 0.20
_exptl_crystal_size_min 0.15
_refine_diff_density_max 1.887
_refine_diff_density_min -1.896
_refine_diff_density_rms 0.223
_refine_ls_extinction_method none
_refine_ls_goodness_of_fit_all 1.143
_refine_ls_goodness_of_fit_obs 1.124
_refine_ls_matrix_type full
_refine_ls_number_parameters 1606
_refine_ls_number_reflns 26869
_refine_ls_number_restraints 0
_refine_ls_restrained_S_all 1.278
_refine_ls_restrained_S_obs 1.124
_refine_ls_R_factor_all 0.0969
_refine_ls_R_factor_obs 0.0603
_refine_ls_shift/esd_max 0.003
_refine_ls_shift/esd_mean 0.000
_refine_ls_structure_factor_coef Fsqd
_refine_ls_weighting_details 'w=1/[s^2^(Fo^2^)+( 0.0600P)^2^+900.0000P] where P=(Fo^2^+2Fc^2^)/3'
_refine_ls_weighting_scheme calc
_refine_ls_wR_factor_all 0.2028
_refine_ls_wR_factor_obs 0.1505
_reflns_number_observed 19953
_reflns_number_total 27742
_reflns_observed_criterion >2sigma(I)
_cod_data_source_file b210523n.txt
_cod_data_source_block jimbo
_cod_depositor_comments
;
The following automatic conversions were performed:

'_refine_ls_weighting_scheme' value 'calc w=1/[s^2^(Fo^2^)+(
0.0600P)^2^+900.0000P] where P=(Fo^2^+2Fc^2^)/3' was changed to
'calc'. New tag '_refine_ls_weighting_details' was created. The value
of the new tag was set to 'w=1/[s^2^(Fo^2^)+( 0.0600P)^2^+900.0000P]
where P=(Fo^2^+2Fc^2^)/3'.

Automatic conversion script
Id: cif_fix_values 3143 2015-03-26 13:38:13Z robertas 
;
_cod_original_cell_volume 49683.5(22)
_cod_original_sg_symbol_H-M P4(2)/ncm
_cod_database_code 7114190

loop_
_symmetry_equiv_pos_as_xyz
'x, y, z'
'-x+1/2, -y+1/2, z'
'-y+1/2, x, z+1/2'
'y, -x+1/2, z+1/2'
'-x, y+1/2, -z+1/2'
'x+1/2, -y, -z+1/2'
'y+1/2, x+1/2, -z'
'-y, -x, -z'
'-x, -y, -z'
'x-1/2, y-1/2, -z'
'y-1/2, -x, -z-1/2'
'-y, x-1/2, -z-1/2'
'x, -y-1/2, z-1/2'
'-x-1/2, y, z-1/2'
'-y-1/2, -x-1/2, z'
'y, x, z'

loop_
_atom_site_aniso_label
_atom_site_aniso_U_11
_atom_site_aniso_U_22
_atom_site_aniso_U_33
_atom_site_aniso_U_23
_atom_site_aniso_U_13
_atom_site_aniso_U_12
Mo1 0.0288(5) 0.0229(5) 0.0255(6) -0.0028(4) 0.0004(4) -0.0026(4)
Mo2 0.0298(4) 0.0339(4) 0.0255(4) -0.0011(3) -0.0026(3) 0.0004(3)
Mo3 0.0257(5) 0.0263(5) 0.0240(7) -0.0038(4) 0.0010(4) 0.0002(3)
Mo4 0.0252(4) 0.0309(4) 0.0258(4) -0.0008(3) 0.0016(3) -0.0019(3)
Mo5 0.0265(5) 0.0265(5) 0.0229(10) -0.0010(5) -0.0010(5) -0.0021(5)
Mo6 0.0284(10) 0.0351(5) 0.0237(5) -0.0013(4) -0.0033(4) -0.0027(4)
Mo7 0.0266(5) 0.0304(5) 0.0234(7) 0.0002(4) 0.0014(5) -0.0040(4)
Mo8 0.0293(6) 0.0248(6) 0.0263(7) -0.0016(5) -0.0012(5) -0.0050(5)
Mo9 0.0278(9) 0.0356(5) 0.0248(5) -0.0015(4) 0.0005(4) -0.0011(4)
Mo10 0.0240(4) 0.0355(5) 0.0279(4) 0.0005(3) 0.0013(3) -0.0034(3)
Mo11 0.0256(6) 0.0308(6) 0.0255(7) -0.0021(4) 0.0014(5) 0.0013(4)
Mo12 0.0293(9) 0.0335(5) 0.0234(5) 0.0002(4) -0.0050(4) 0.0000(4)
Mo13 0.0278(8) 0.0341(6) 0.0253(5) -0.0023(4) -0.0016(4) -0.0060(6)
Mo14 0.0338(10) 0.0308(6) 0.0265(5) 0.0003(4) -0.0026(4) 0.0022(6)
Mo15 0.0299(9) 0.0314(5) 0.0256(5) -0.0013(4) 0.0006(4) 0.0025(4)
Mo16 0.0287(5) 0.0266(5) 0.0220(9) 0.0012(5) -0.0007(4) -0.0017(4)
Mo17 0.0282(4) 0.0282(4) 0.0275(6) 0.0001(3) 0.0001(3) -0.0032(5)
Mo18 0.0337(10) 0.0337(10) 0.0212(8) -0.0004(6) -0.0004(6) -0.0029(10)
Mo19 0.0341(4) 0.0341(4) 0.0253(6) -0.0024(3) -0.0024(3) -0.0033(5)
Mo20 0.0297(9) 0.0368(7) 0.0233(6) -0.0023(4) 0.0000(5) -0.0035(6)
V1 0.0239(9) 0.0246(9) 0.0304(13) 0.0006(7) -0.0014(8) -0.0021(6)
Mo51 0.0239(9) 0.0246(9) 0.0304(13) 0.0006(7) -0.0014(8) -0.0021(6)
V2 0.0244(12) 0.0335(10) 0.0229(9) -0.0002(6) 0.0009(7) -0.0012(7)
Mo52 0.0244(12) 0.0335(10) 0.0229(9) -0.0002(6) 0.0009(7) -0.0012(7)
V3 0.0316(10) 0.0303(12) 0.0258(10) -0.0029(8) -0.0010(7) -0.0019(7)
Mo53 0.0316(10) 0.0303(12) 0.0258(10) -0.0029(8) -0.0010(7) -0.0019(7)
V4 0.0359(12) 0.0359(12) 0.0246(13) 0.0020(8) 0.0020(8) 0.0008(13)
Mo54 0.0359(12) 0.0359(12) 0.0246(13) 0.0020(8) 0.0020(8) 0.0008(13)
V5 0.0399(13) 0.0349(12) 0.0332(12) -0.0023(8) 0.0060(9) -0.0051(9)
Mo55 0.0399(13) 0.0349(12) 0.0332(12) -0.0023(8) 0.0060(9) -0.0051(9)
V6 0.0311(11) 0.0322(10) 0.0253(11) -0.0024(7) -0.0008(8) -0.0032(7)
Mo56 0.0311(11) 0.0322(10) 0.0253(11) -0.0024(7) -0.0008(8) -0.0032(7)
V7 0.050(2) 0.0365(12) 0.0237(10) -0.0018(7) -0.0042(9) -0.0006(10)
Mo57 0.050(2) 0.0365(12) 0.0237(10) -0.0018(7) -0.0042(9) -0.0006(10)
V8 0.0291(11) 0.0291(11) 0.048(2) -0.0031(9) -0.0031(9) -0.0021(10)
Mo58 0.0291(11) 0.0291(11) 0.048(2) -0.0031(9) -0.0031(9) -0.0021(10)
V9 0.065(2) 0.065(2) 0.030(2) -0.0020(8) -0.0020(8) -0.028(2)
Mo59 0.065(2) 0.065(2) 0.030(2) -0.0020(8) -0.0020(8) -0.028(2)
O1 0.028(3) 0.032(4) 0.030(3) 0.001(3) -0.001(3) -0.005(3)
O2 0.034(4) 0.029(4) 0.034(4) 0.002(3) 0.005(3) -0.003(3)
O3 0.029(3) 0.027(3) 0.036(4) 0.000(3) 0.000(3) -0.002(3)
O4 0.028(3) 0.026(3) 0.032(3) 0.002(3) 0.004(3) -0.001(3)
O5 0.046(4) 0.035(4) 0.023(3) -0.005(3) 0.000(3) -0.001(3)
O6 0.031(4) 0.030(4) 0.034(4) 0.000(3) 0.002(3) 0.000(3)
O7 0.044(4) 0.037(4) 0.025(3) -0.002(3) -0.003(3) 0.003(3)
O8 0.028(3) 0.033(4) 0.034(4) 0.001(3) -0.001(3) -0.003(3)
O9 0.030(4) 0.051(5) 0.038(4) -0.009(3) 0.008(3) -0.004(3)
O10 0.054(5) 0.033(4) 0.029(4) -0.005(3) -0.004(3) -0.003(3)
O11 0.030(3) 0.030(3) 0.036(5) 0.003(3) 0.003(3) 0.000(4)
O12 0.031(4) 0.034(4) 0.032(4) 0.005(3) -0.004(3) -0.010(3)
O13 0.050(4) 0.050(4) 0.067(8) 0.001(5) 0.001(5) 0.009(6)
O14 0.058(5) 0.058(5) 0.051(7) -0.005(4) -0.005(4) -0.010(6)
O15 0.044(4) 0.043(4) 0.035(4) 0.000(3) 0.000(3) -0.003(3)
O16 0.048(4) 0.036(4) 0.026(3) -0.003(3) 0.000(3) -0.008(3)
O17 0.037(4) 0.035(4) 0.025(3) -0.001(3) 0.000(3) -0.003(3)
O18 0.044(4) 0.037(4) 0.030(4) 0.001(3) 0.000(3) -0.003(3)
O19 0.051(4) 0.033(4) 0.029(4) -0.001(3) -0.004(3) -0.006(3)
O20 0.039(3) 0.039(3) 0.029(5) -0.004(3) -0.004(3) -0.003(4)
O21 0.040(4) 0.047(4) 0.034(4) -0.006(3) 0.001(3) 0.008(3)
O22 0.035(4) 0.031(4) 0.028(3) 0.001(3) -0.002(3) 0.000(3)
O23 0.042(4) 0.035(4) 0.029(4) -0.002(3) 0.001(3) -0.003(3)
O24 0.049(4) 0.049(4) 0.038(6) 0.003(4) 0.003(4) 0.002(5)
O25 0.032(4) 0.030(4) 0.031(3) 0.001(3) 0.002(3) -0.004(3)
O26 0.034(4) 0.034(4) 0.026(3) -0.002(3) -0.003(3) 0.005(3)
O27 0.042(4) 0.037(4) 0.029(4) 0.000(3) 0.002(3) 0.004(3)
O28 0.029(4) 0.063(5) 0.043(4) -0.003(4) 0.002(3) 0.005(4)
O29 0.032(4) 0.029(4) 0.036(4) -0.001(3) 0.003(3) -0.008(3)
O30 0.035(4) 0.029(3) 0.029(3) 0.002(3) -0.001(3) -0.004(3)
O31 0.029(3) 0.036(4) 0.031(4) 0.002(3) -0.002(3) -0.004(3)
O32 0.043(4) 0.041(4) 0.026(3) -0.001(3) -0.004(3) 0.002(3)
O33 0.030(4) 0.031(4) 0.038(4) 0.001(3) -0.001(3) 0.000(3)
O34 0.028(3) 0.032(4) 0.034(4) -0.004(3) -0.001(3) 0.001(3)
O35 0.026(3) 0.032(4) 0.034(4) 0.003(3) -0.001(3) -0.003(3)
O36 0.036(4) 0.041(4) 0.031(4) 0.001(3) 0.000(3) 0.002(3)
O37 0.057(5) 0.028(4) 0.037(4) -0.006(3) -0.003(3) -0.009(3)
O38 0.049(4) 0.042(4) 0.027(4) -0.001(3) 0.000(3) -0.009(3)
O39 0.048(4) 0.048(4) 0.026(5) 0.000(3) 0.000(3) -0.004(5)
O40 0.038(4) 0.034(4) 0.028(3) -0.003(3) -0.004(3) -0.006(3)
O41 0.039(4) 0.037(4) 0.021(3) 0.003(3) 0.002(3) -0.005(3)
O42 0.030(4) 0.036(4) 0.041(4) 0.001(3) 0.003(3) -0.002(3)
O43 0.033(4) 0.036(4) 0.032(4) -0.002(3) -0.002(3) 0.000(3)
O44 0.052(5) 0.037(4) 0.030(4) 0.000(3) -0.006(3) -0.001(3)
O45 0.048(4) 0.048(4) 0.031(5) -0.005(3) -0.005(3) -0.009(5)
O46 0.048(4) 0.033(4) 0.027(3) 0.001(3) -0.006(3) -0.002(3)
O47 0.041(4) 0.033(4) 0.025(3) 0.004(3) 0.005(3) 0.000(3)
O48 0.044(4) 0.033(4) 0.028(3) -0.001(3) 0.000(3) -0.002(3)
O49 0.046(4) 0.037(4) 0.037(4) -0.004(3) -0.007(3) -0.011(3)
O50 0.042(4) 0.038(4) 0.026(3) -0.007(3) 0.003(3) -0.006(3)
O51 0.037(4) 0.052(5) 0.038(4) 0.000(4) -0.006(3) 0.002(3)
O52 0.046(4) 0.039(4) 0.029(4) -0.001(3) 0.001(3) -0.002(3)
O53 0.031(4) 0.045(4) 0.034(4) -0.008(3) -0.004(3) 0.002(3)
O54 0.040(4) 0.040(4) 0.040(6) -0.004(3) -0.004(3) -0.001(5)
O55 0.056(5) 0.044(4) 0.033(4) -0.001(3) 0.007(3) -0.003(4)
O56 0.025(3) 0.031(4) 0.035(4) 0.000(3) 0.003(3) 0.001(3)
O57 0.035(4) 0.050(5) 0.032(4) -0.002(3) -0.005(3) 0.001(3)
O58 0.046(5) 0.056(5) 0.034(4) -0.012(4) 0.007(3) -0.005(4)
O59 0.039(4) 0.066(6) 0.043(4) -0.023(4) -0.003(4) 0.010(4)
O60 0.031(3) 0.031(3) 0.029(5) -0.003(3) -0.003(3) -0.003(4)
O61 0.036(4) 0.052(5) 0.039(4) 0.005(4) 0.007(3) -0.011(3)
O62 0.056(5) 0.036(4) 0.042(4) -0.013(3) -0.013(4) 0.002(4)
O63 0.033(4) 0.037(4) 0.030(4) 0.000(3) -0.002(3) -0.002(3)
O64 0.035(4) 0.060(5) 0.045(4) -0.005(4) -0.005(3) -0.004(4)
O65 0.034(4) 0.053(5) 0.046(4) -0.002(4) 0.002(3) 0.009(3)
O66 0.036(4) 0.042(4) 0.036(4) 0.003(3) -0.005(3) -0.001(3)
O67 0.049(5) 0.069(6) 0.048(5) -0.006(4) -0.001(4) -0.006(4)
O68 0.036(4) 0.038(4) 0.032(4) -0.001(3) 0.003(3) 0.002(3)
O69 0.041(4) 0.045(4) 0.036(4) -0.005(3) 0.000(3) -0.001(3)
O70 0.039(4) 0.038(4) 0.036(4) -0.003(3) 0.001(3) -0.005(3)
O71 0.049(5) 0.046(4) 0.029(4) 0.007(3) -0.004(3) -0.003(4)
O72 0.044(4) 0.057(5) 0.033(4) 0.002(4) -0.004(3) 0.000(4)
O73 0.038(4) 0.039(4) 0.027(3) -0.007(3) 0.000(3) 0.002(3)
O74 0.053(5) 0.040(4) 0.030(4) -0.003(3) -0.001(3) 0.002(4)
O75 0.047(4) 0.037(4) 0.034(4) -0.007(3) 0.005(3) 0.004(3)
O76 0.044(5) 0.052(5) 0.040(4) -0.002(4) -0.003(3) 0.002(4)
O77 0.039(4) 0.048(5) 0.058(5) -0.006(4) -0.011(4) -0.003(4)
O78 0.034(4) 0.052(5) 0.044(4) -0.001(4) 0.002(3) -0.016(3)
O79 0.042(4) 0.050(5) 0.041(4) 0.002(4) 0.004(3) 0.004(4)
O80 0.047(5) 0.040(4) 0.056(5) 0.001(4) 0.011(4) -0.002(4)
O81 0.047(5) 0.050(5) 0.045(4) -0.017(4) 0.014(4) -0.013(4)
O82 0.035(4) 0.075(6) 0.046(5) 0.012(4) 0.001(4) 0.003(4)
O83 0.036(4) 0.034(4) 0.035(4) -0.001(3) 0.001(3) 0.002(3)
O84 0.051(5) 0.034(4) 0.038(4) -0.002(3) 0.003(3) -0.001(3)
O85 0.038(4) 0.048(5) 0.054(5) 0.004(4) -0.012(4) 0.005(3)
O86 0.037(4) 0.053(5) 0.040(4) 0.008(4) 0.008(3) 0.008(3)
O87 0.046(4) 0.035(4) 0.028(4) -0.001(3) 0.001(3) -0.001(3)
O88 0.041(4) 0.047(5) 0.046(4) -0.018(4) -0.003(4) -0.002(3)
O89 0.043(4) 0.033(4) 0.027(3) -0.004(3) 0.001(3) 0.000(3)
O90 0.038(4) 0.046(4) 0.037(4) -0.002(3) -0.001(3) -0.004(3)
O91 0.050(5) 0.052(5) 0.045(5) -0.004(4) -0.003(4) -0.003(4)
O92 0.045(4) 0.038(4) 0.036(4) -0.005(3) -0.006(3) 0.004(3)
O93 0.052(5) 0.047(5) 0.044(4) 0.001(4) -0.006(4) 0.002(4)
O94 0.045(4) 0.045(4) 0.034(5) 0.003(3) 0.003(3) -0.003(5)
O95 0.051(4) 0.051(4) 0.042(6) -0.001(3) -0.001(3) -0.013(5)
O96 0.045(5) 0.066(6) 0.051(5) 0.016(4) -0.016(4) -0.025(4)
O97 0.036(3) 0.036(3) 0.043(6) 0.003(3) 0.003(3) -0.007(4)
O98 0.039(4) 0.039(4) 0.044(6) 0.002(3) 0.002(3) -0.002(5)
O99 0.046(5) 0.054(5) 0.039(4) 0.001(4) 0.010(4) 0.015(4)
O100 0.043(4) 0.043(4) 0.030(5) -0.006(3) -0.006(3) -0.007(5)
O101 0.042(5) 0.043(5) 0.076(6) 0.017(4) -0.001(4) 0.001(4)
O102 0.034(4) 0.065(5) 0.047(5) -0.017(4) 0.008(3) -0.006(4)
O103 0.047(4) 0.047(4) 0.040(6) 0.003(3) 0.003(3) -0.010(5)
O104 0.053(4) 0.053(4) 0.030(5) 0.002(3) 0.002(3) -0.014(5)
K1 0.080(3) 0.090(3) 0.066(3) -0.016(2) 0.006(2) -0.017(3)
K2 0.0414(13) 0.0340(12) 0.0407(12) -0.0016(10) -0.0052(10) -0.0067(10)
K3 0.101(4) 0.065(3) 0.054(2) 0.010(2) 0.006(2) -0.001(2)
K4 0.102(3) 0.095(3) 0.078(3) -0.019(2) -0.021(2) 0.015(2)
K5 0.083(3) 0.083(3) 0.097(5) -0.021(3) -0.021(3) 0.005(4)
K6 0.068(2) 0.068(2) 0.096(5) 0.000(2) 0.000(2) -0.001(3)
K7 0.071(4) 0.057(3) 0.042(3) -0.001(2) 0.003(3) 0.009(3)
K8 0.061(5) 0.061(5) 0.069(8) 0.000 0.000 -0.015(6)

loop_
_atom_site_label
_atom_site_type_symbol
_atom_site_fract_x
_atom_site_fract_y
_atom_site_fract_z
_atom_site_U_iso_or_equiv
_atom_site_thermal_displace_type
_atom_site_occupancy
_atom_site_calc_flag
_atom_site_refinement_flags
Mo1 Mo 1.06044(2) 0.17495(3) 0.74234(4) 0.0257(4) Uani 0.945(6) d P
Mo2 Mo 0.74012(2) 0.06408(2) 0.46099(2) 0.0297(2) Uani 1 d .
Mo3 Mo 0.90833(3) 0.13318(3) 0.76119(4) 0.0253(4) Uani 0.937(7) d P
Mo4 Mo 0.86179(2) 0.06161(2) 0.76273(2) 0.0273(2) Uani 1 d .
Mo5 Mo 1.08826(3) 0.08826(3) 0.79129(7) 0.0253(5) Uani 0.945(10) d SP
Mo6 Mo 0.73038(5) -0.01945(3) 0.44200(3) 0.0290(4) Uani 0.908(7) d P
Mo7 Mo 0.86590(3) -0.02220(2) 0.78252(5) 0.0268(4) Uani 0.927(6) d P
Mo8 Mo 1.13001(4) 0.20078(5) 0.66295(5) 0.0268(4) Uani 0.919(9) d P
Mo9 Mo 0.72913(4) 0.02343(3) 0.54858(3) 0.0294(4) Uani 0.941(6) d P
Mo10 Mo 0.79686(2) 0.02214(2) 0.71634(2) 0.0291(2) Uani 1 d .
Mo11 Mo 0.82273(3) 0.11822(3) 0.70305(5) 0.0273(4) Uani 0.920(8) d P
Mo12 Mo 0.75729(4) 0.05023(3) 0.36410(3) 0.0287(4) Uani 0.915(6) d P
Mo13 Mo 0.77294(6) -0.15614(4) 0.51837(3) 0.0291(5) Uani 0.956(10) d P
Mo14 Mo 0.77194(5) 0.13630(3) 0.42139(3) 0.0304(5) Uani 0.868(7) d P
Mo15 Mo 0.75494(5) 0.11977(3) 0.53524(3) 0.0290(4) Uani 0.939(7) d P
Mo16 Mo 1.04649(3) -0.06431(3) 0.80983(6) 0.0257(4) Uani 0.880(7) d P
Mo17 Mo 1.13585(2) 0.13585(2) 0.72845(4) 0.0279(2) Uani 1 d S
Mo18 Mo 0.84192(7) -0.15808(7) 0.69043(6) 0.0295(8) Uani 0.824(13) d SP
Mo19 Mo 0.81715(2) -0.18285(2) 0.59899(4) 0.0312(3) Uani 1 d S
Mo20 Mo 0.77174(6) -0.11378(4) 0.62487(4) 0.0299(5) Uani 0.870(9) d P
Mo31 Mo 0.8524(3) -0.1476(3) 0.6836(3) 0.027(3) Uiso 0.176(13) d SP
Mo32 Mo 1.0429(2) -0.0578(2) 0.7921(5) 0.027(3) Uiso 0.120(7) d P
Mo33 Mo 0.7876(3) 0.1287(2) 0.4247(2) 0.027(2) Uiso 0.132(7) d P
Mo34 Mo 0.7749(5) 0.0471(3) 0.3701(4) 0.029(4) Uiso 0.085(6) d P
Mo35 Mo 0.7848(4) -0.1058(3) 0.6184(3) 0.032(3) Uiso 0.130(9) d P
Mo36 Mo 0.7478(5) -0.0209(3) 0.4455(3) 0.032(4) Uiso 0.092(7) d P
Mo37 Mo 0.8750(4) -0.0242(3) 0.7651(7) 0.028(4) Uiso 0.073(6) d P
Mo38 Mo 1.1232(4) 0.1909(6) 0.6515(6) 0.027(4) Uiso 0.081(9) d P
Mo39 Mo 0.7469(8) 0.0194(4) 0.5475(5) 0.028(5) Uiso 0.059(6) d P
Mo40 Mo 0.9151(5) 0.1265(5) 0.7440(9) 0.040(6) Uiso 0.063(7) d P
Mo41 Mo 1.0551(5) 0.1637(7) 0.7273(9) 0.035(6) Uiso 0.055(6) d P
Mo42 Mo 1.0813(7) 0.0813(7) 0.7750(14) 0.029(8) Uiso 0.055(10) d SP
Mo43 Mo 0.7720(8) 0.1150(5) 0.5352(5) 0.031(5) Uiso 0.061(7) d P
Mo44 Mo 0.8320(6) 0.1127(5) 0.6885(8) 0.045(5) Uiso 0.080(8) d P
Mo45 Mo 0.7852(12) -0.1475(9) 0.5146(7) 0.028(8) Uiso 0.044(10) d P
V1 V 1.11102(5) -0.00167(4) 0.77867(7) 0.0263(6) Uani 0.523(11) d P
Mo51 Mo 1.11102(5) -0.00167(4) 0.77867(7) 0.0263(6) Uani 0.277(11) d P
V21 V 1.1168(3) -0.0018(3) 0.7931(4) 0.034(4) Uiso 0.20 d P
V2 V 0.77509(6) 0.07135(5) 0.62616(5) 0.0269(6) Uani 0.533(11) d P
Mo52 Mo 0.77509(6) 0.07135(5) 0.62616(5) 0.0269(6) Uani 0.267(11) d P
V22 V 0.7628(4) 0.0751(4) 0.6337(4) 0.047(4) Uiso 0.20 d P
V3 V 1.04003(4) 0.22263(6) 0.65023(5) 0.0292(7) Uani 0.555(11) d P
Mo53 Mo 1.04003(4) 0.22263(6) 0.65023(5) 0.0292(7) Uani 0.245(11) d P
V23 V 1.0414(3) 0.2366(3) 0.6596(3) 0.031(3) Uiso 0.20 d P
V4 V 1.17992(7) 0.17992(7) 0.57282(7) 0.0321(10) Uani 0.53(2) d SP
Mo54 Mo 1.17992(7) 0.17992(7) 0.57282(7) 0.0321(10) Uani 0.27(2) d SP
V24 V 1.1902(4) 0.1902(4) 0.5772(5) 0.036(5) Uiso 0.20 d SP
V5 V 0.81772(6) 0.11485(5) 0.32855(6) 0.0360(8) Uani 0.591(11) d P
Mo55 Mo 0.81772(6) 0.11485(5) 0.32855(6) 0.0360(8) Uani 0.209(11) d P
V25 V 0.8059(3) 0.1229(3) 0.3178(3) 0.025(2) Uiso 0.20 d P
V6 V 0.81727(6) -0.06857(5) 0.70561(6) 0.0296(7) Uani 0.534(11) d P
Mo56 Mo 0.81727(6) -0.06857(5) 0.70561(6) 0.0296(7) Uani 0.266(11) d P
V26 V 0.8074(3) -0.0728(3) 0.7171(4) 0.034(3) Uiso 0.20 d P
V7 V 0.74753(7) -0.06740(5) 0.53415(6) 0.0368(8) Uani 0.518(11) d P
Mo57 Mo 0.74753(7) -0.06740(5) 0.53415(6) 0.0368(8) Uani 0.232(11) d P
V27 V 0.7308(2) -0.0719(2) 0.5360(2) 0.025(2) Uiso 0.25 d P
V8 V 0.95576(5) -0.04424(5) 0.79937(12) 0.0355(11) Uani 0.51(2) d SP
Mo58 Mo 0.95576(5) -0.04424(5) 0.79937(12) 0.0355(11) Uani 0.24(2) d SP
V28 V 0.9530(2) -0.0470(2) 0.8189(3) 0.017(2) Uiso 0.25 d SP
V9 V 0.80905(10) 0.19095(10) 0.5000 0.0532(15) Uani 0.53(2) d SP
Mo59 Mo 0.80905(10) 0.19095(10) 0.5000 0.0532(15) Uani 0.27(2) d SP
V29 V 0.8179(2) 0.1821(2) 0.5000 0.011(3) Uiso 0.20 d SP
O1 O 0.9074(2) 0.0824(2) 0.7785(2) 0.0302(14) Uani 1 d .
O2 O 1.0904(2) 0.1329(2) 0.7579(2) 0.0323(15) Uani 1 d .
O3 O 0.8651(2) 0.1091(2) 0.7389(2) 0.0307(14) Uani 1 d .
O4 O 1.1057(2) 0.1747(2) 0.7098(2) 0.0285(14) Uani 1 d .
O5 O 0.7419(2) 0.0697(2) 0.5214(2) 0.035(2) Uani 1 d .
O6 O 1.0941(2) 0.0426(2) 0.7988(2) 0.0316(15) Uani 1 d .
O7 O 0.8829(2) -0.1684(2) 0.7134(2) 0.035(2) Uani 1 d .
O8 O 0.8236(2) 0.0680(2) 0.7228(2) 0.0318(15) Uani 1 d .
O9 O 0.7675(2) 0.0287(2) 0.7539(2) 0.040(2) Uani 1 d .
O10 O 1.0740(2) 0.2015(2) 0.7801(2) 0.039(2) Uani 1 d .
O11 O 1.1575(2) 0.1575(2) 0.6793(3) 0.032(2) Uani 1 d S
O12 O 0.8393(2) 0.0157(2) 0.7528(2) 0.0321(15) Uani 1 d .
O13 O 0.7757(2) 0.2243(2) 0.5000 0.055(3) Uani 1 d S
O14 O 0.8467(2) 0.1533(2) 0.5000 0.056(3) Uani 1 d S
O15 O 0.6989(2) 0.0743(2) 0.4534(2) 0.041(2) Uani 1 d .
O16 O 0.7799(2) 0.1585(2) 0.5301(2) 0.037(2) Uani 1 d .
O17 O 1.0418(2) 0.2047(2) 0.7068(2) 0.0323(15) Uani 1 d .
O18 O 0.7323(2) -0.0525(2) 0.4801(2) 0.037(2) Uani 1 d .
O19 O 0.7922(2) 0.1698(2) 0.4501(2) 0.038(2) Uani 1 d .
O20 O 0.8103(2) -0.1897(2) 0.5388(3) 0.035(2) Uani 1 d S
O21 O 0.7966(2) 0.1341(2) 0.7399(2) 0.040(2) Uani 1 d .
O22 O 0.7574(2) 0.1116(2) 0.4742(2) 0.0315(15) Uani 1 d .
O23 O 0.7324(2) 0.0179(2) 0.4865(2) 0.035(2) Uani 1 d .
O24 O 0.9468(2) -0.0532(2) 0.8642(3) 0.046(3) Uani 1 d S
O25 O 1.0738(2) -0.0270(2) 0.8072(2) 0.0310(14) Uani 1 d .
O26 O 0.7837(2) -0.1473(2) 0.5788(2) 0.0313(15) Uani 1 d .
O27 O 0.8523(2) -0.1904(2) 0.6425(2) 0.036(2) Uani 1 d .
O28 O 0.6858(2) 0.0308(2) 0.5510(2) 0.045(2) Uani 1 d .
O29 O 0.9557(2) -0.0950(2) 0.7970(2) 0.0323(15) Uani 1 d .
O30 O 1.0908(2) 0.2237(2) 0.6519(2) 0.0310(15) Uani 1 d .
O31 O 0.7755(2) 0.0396(2) 0.6728(2) 0.0316(15) Uani 1 d .
O32 O 0.7513(2) -0.0857(2) 0.5896(2) 0.037(2) Uani 1 d .
O33 O 0.9534(2) 0.1349(2) 0.7722(2) 0.0331(15) Uani 1 d .
O34 O 1.0039(2) -0.0461(2) 0.8157(2) 0.0317(15) Uani 1 d .
O35 O 0.8915(2) 0.0244(2) 0.7866(2) 0.0305(14) Uani 1 d .
O36 O 0.7924(2) 0.1070(2) 0.6638(2) 0.036(2) Uani 1 d .
O37 O 1.1008(2) 0.1565(2) 0.6269(2) 0.041(2) Uani 1 d .
O38 O 0.8440(2) -0.0188(2) 0.8270(2) 0.039(2) Uani 1 d .
O39 O 1.1498(2) 0.1498(2) 0.5612(3) 0.041(2) Uani 1 d S
O40 O 0.8420(2) -0.0547(2) 0.7560(2) 0.034(2) Uani 1 d .
O41 O 0.7443(2) 0.0277(2) 0.4182(2) 0.0322(15) Uani 1 d .
O42 O 0.8408(2) 0.0724(2) 0.8044(2) 0.036(2) Uani 1 d .
O43 O 0.7937(2) -0.0237(2) 0.7086(2) 0.034(2) Uani 1 d .
O44 O 1.0363(2) -0.0482(2) 0.7412(2) 0.040(2) Uani 1 d .
O45 O 1.1049(2) 0.1049(2) 0.8347(3) 0.043(3) Uani 1 d S
O46 O 0.7654(2) 0.0086(2) 0.3422(2) 0.036(2) Uani 1 d .
O47 O 1.1531(2) 0.2031(2) 0.6160(2) 0.0329(15) Uani 1 d .
O48 O 0.7826(2) 0.0781(2) 0.3324(2) 0.035(2) Uani 1 d .
O49 O 1.1522(2) 0.2291(2) 0.6928(2) 0.040(2) Uani 1 d .
O50 O 0.7467(2) -0.0404(2) 0.3975(2) 0.035(2) Uani 1 d .
O51 O 0.7167(2) 0.0588(2) 0.3496(2) 0.042(2) Uani 1 d .
O52 O 0.7316(2) -0.0226(2) 0.5550(2) 0.038(2) Uani 1 d .
O53 O 0.7826(2) -0.0857(2) 0.6664(2) 0.037(2) Uani 1 d .
O54 O 0.7882(2) -0.2118(2) 0.6147(3) 0.040(2) Uani 1 d S
O55 O 0.8945(2) -0.0194(2) 0.7190(2) 0.044(2) Uani 1 d .
O56 O 1.0234(2) 0.1541(2) 0.7641(2) 0.0306(14) Uani 1 d .
O57 O 0.7967(2) 0.0505(2) 0.4702(2) 0.039(2) Uani 1 d .
O58 O 0.7756(2) -0.0852(2) 0.7495(2) 0.045(2) Uani 1 d .
O59 O 0.8101(2) 0.0940(2) 0.5280(2) 0.050(2) Uani 1 d .
O60 O 1.1066(2) 0.1066(2) 0.6801(3) 0.030(2) Uani 1 d S
O61 O 0.7374(2) -0.1367(2) 0.6435(2) 0.043(2) Uani 1 d .
O62 O 1.0467(2) 0.2741(2) 0.6819(2) 0.045(2) Uani 1 d .
O63 O 0.7441(2) 0.0396(2) 0.5963(2) 0.033(2) Uani 1 d .
O64 O 0.6877(2) -0.0159(2) 0.4322(2) 0.047(2) Uani 1 d .
O65 O 0.7139(2) 0.1353(2) 0.5365(2) 0.044(2) Uani 1 d .
O66 O 0.8429(2) 0.1562(2) 0.6837(2) 0.038(2) Uani 1 d .
O67 O 0.6928(2) -0.0820(2) 0.5414(3) 0.055(2) Uani 1 d .
O68 O 0.8917(2) 0.0476(2) 0.7059(2) 0.035(2) Uani 1 d .
O69 O 0.8475(2) -0.0582(2) 0.6724(2) 0.041(2) Uani 1 d .
O70 O 1.0927(2) -0.0006(2) 0.7333(2) 0.038(2) Uani 1 d .
O71 O 1.0553(2) -0.0802(2) 0.8565(2) 0.041(2) Uani 1 d .
O72 O 0.8124(2) 0.0386(2) 0.3934(2) 0.045(2) Uani 1 d .
O73 O 0.7621(2) 0.1075(2) 0.5869(2) 0.035(2) Uani 1 d .
O74 O 0.7526(2) -0.1150(2) 0.5147(2) 0.041(2) Uani 1 d .
O75 O 0.8901(2) 0.1501(2) 0.8036(2) 0.039(2) Uani 1 d .
O76 O 1.1358(2) -0.0039(2) 0.8393(2) 0.045(2) Uani 1 d .
O77 O 0.7908(2) -0.0167(2) 0.4569(3) 0.048(2) Uani 1 d .
O78 O 0.7393(2) -0.1834(2) 0.5263(2) 0.043(2) Uani 1 d .
O79 O 0.8481(2) 0.0958(2) 0.3573(2) 0.044(2) Uani 1 d .
O80 O 0.8217(2) -0.0878(2) 0.5972(3) 0.048(2) Uani 1 d .
O81 O 0.9299(2) 0.1033(2) 0.7026(2) 0.047(2) Uani 1 d .
O82 O 0.7892(2) 0.0167(2) 0.5383(3) 0.052(2) Uani 1 d .
O83 O 0.8330(2) 0.0970(2) 0.2752(2) 0.035(2) Uani 1 d .
O84 O 0.7939(2) 0.1385(2) 0.3736(2) 0.041(2) Uani 1 d .
O85 O 0.7325(2) 0.1532(2) 0.4103(2) 0.047(2) Uani 1 d .
O86 O 0.7240(2) 0.0865(2) 0.6543(2) 0.043(2) Uani 1 d .
O87 O 1.1657(2) 0.2153(2) 0.5330(2) 0.037(2) Uani 1 d .
O88 O 1.0471(2) 0.1356(2) 0.6890(2) 0.045(2) Uani 1 d .
O89 O 0.7593(2) 0.0857(2) 0.4102(2) 0.034(2) Uani 1 d .
O90 O 0.8115(2) 0.0599(2) 0.6056(2) 0.040(2) Uani 1 d .
O91 O 0.7898(2) -0.0568(2) 0.5291(2) 0.049(2) Uani 1 d .
O92 O 1.0342(2) 0.1862(2) 0.6262(2) 0.039(2) Uani 1 d .
O93 O 0.7775(2) 0.1412(2) 0.2932(2) 0.047(2) Uani 1 d .
O94 O 0.8773(2) -0.1227(2) 0.6498(3) 0.041(2) Uani 1 d S
O95 O 1.2190(2) 0.2190(2) 0.5883(3) 0.048(3) Uani 1 d S
O96 O 0.8230(2) -0.1213(2) 0.5145(2) 0.054(2) Uani 1 d .
O97 O 1.1576(2) 0.1576(2) 0.7639(3) 0.038(2) Uani 1 d S
O98 O 0.9625(2) -0.0375(2) 0.7491(3) 0.040(2) Uani 1 d S
O99 O 0.8619(2) 0.0918(2) 0.6567(2) 0.047(2) Uani 1 d .
O100 O 0.8565(2) -0.1435(2) 0.5768(3) 0.039(2) Uani 1 d S
O101 O 0.8234(2) 0.1069(2) 0.4395(3) 0.053(2) Uani 1 d .
O102 O 0.8426(2) 0.0157(2) 0.6682(2) 0.048(2) Uani 1 d .
O103 O 0.8146(2) -0.1854(2) 0.7156(3) 0.045(3) Uani 1 d S
O104 O 1.0689(2) 0.0689(2) 0.7268(3) 0.046(3) Uani 1 d S
K1 K 0.82817(13) 0.20545(14) 0.38317(15) 0.0787(13) Uani 0.75 d P
K2 K 0.97006(6) 0.19968(6) 0.73152(7) 0.0387(5) Uani 1 d .
K3 K 1.03907(14) -0.15148(12) 0.88608(13) 0.0733(13) Uani 0.75 d P
K4 K 0.74152(12) -0.02667(11) 0.64451(13) 0.0919(12) Uani 1 d .
K5 K 0.88349(14) -0.11651(14) 0.7789(2) 0.087(2) Uani 0.80 d SP
K6 K 1.02570(12) 0.02570(12) 0.8344(2) 0.077(2) Uani 0.80 d SP
K7 K 0.7423(2) -0.1126(2) 0.4248(2) 0.0569(14) Uani 0.50 d P
K8 K 0.7500 -0.2500 0.5597(4) 0.064(3) Uani 0.50 d SP
O111 O 0.7102(2) 0.1289(2) 0.3254(2) 0.045(2) Uiso 1 d .
O112 O 0.7500 -0.2500 0.4786(6) 0.072(6) Uiso 1 d S
O113 O 0.9790(2) 0.1473(2) 0.6722(3) 0.060(2) Uiso 1 d .
O114 O 0.7032(2) 0.0217(2) 0.6854(3) 0.060(2) Uiso 1 d .
O115 O 0.8084(3) -0.0187(3) 0.6069(3) 0.074(3) Uiso 1 d .
O116 O 1.0200(3) 0.0200(3) 0.7469(5) 0.086(5) Uiso 1 d S
O117 O 0.7073(3) -0.2073(3) 0.6080(5) 0.082(4) Uiso 1 d S
O118 O 0.8735(3) 0.1510(3) 0.4144(4) 0.085(3) Uiso 1 d .
O119 O 1.0840(3) 0.1889(3) 0.5554(4) 0.089(3) Uiso 1 d .
O120 O 0.9144(4) -0.0856(4) 0.7048(6) 0.100(6) Uiso 1 d S
O121 O 1.1189(4) -0.0568(5) 0.8919(5) 0.135(6) Uiso 1 d .
O122 O 0.6727(4) 0.1077(4) 0.6037(5) 0.132(5) Uiso 1 d .
O123 O 0.8106(5) -0.1355(5) 0.8007(6) 0.160(7) Uiso 1 d .
O124 O 1.1510(5) 0.2397(6) 0.7746(6) 0.168(8) Uiso 1 d .
O125 O 0.8074(5) -0.0957(5) 0.8667(6) 0.164(7) Uiso 1 d .
O126 O 0.8938(7) -0.0177(6) 0.9063(7) 0.202(9) Uiso 1 d .
O127 O 0.6542(7) 0.1167(7) 0.3857(8) 0.208(10) Uiso 1 d .
O128 O 0.6666(7) 0.1451(7) 0.4640(8) 0.235(12) Uiso 1 d .
O129 O 0.6432(8) -0.0284(8) 0.5181(9) 0.258(13) Uiso 1 d .
O130 O 1.0619(9) 0.0619(9) 0.8961(15) 0.290(22) Uiso 1 d S
O131 O 0.9968(9) -0.0032(9) 0.9034(15) 0.279(21) Uiso 1 d S
O132 O 0.7150(9) 0.2362(9) 0.4139(10) 0.301(16) Uiso 1 d .
O133 O 0.7882(12) 0.2159(12) 0.3148(14) 0.387(23) Uiso 1 d .
O134 O 0.8036(12) -0.1964(12) 0.8146(19) 0.373(32) Uiso 1 d S
O135 O 1.0871(10) -0.1432(10) 1.0210(12) 0.335(19) Uiso 1 d .
O136 O 0.6950(5) -0.1950(5) 0.6766(8) 0.058(6) Uiso 0.50 d SP
O137 O 0.7256(14) -0.2256(14) 0.6841(23) 0.221(30) Uiso 0.50 d SP
O138 O 0.7778(5) 0.1421(5) 0.2088(6) 0.066(5) Uiso 0.50 d P
O139 O 0.7685(6) 0.0928(6) 0.2335(7) 0.074(6) Uiso 0.50 d P
O140 O 0.6730(7) -0.0547(8) 0.6300(8) 0.100(8) Uiso 0.50 d P
O141 O 1.0815(8) 0.1803(8) 0.8666(9) 0.110(9) Uiso 0.50 d P
O142 O 0.6717(13) -0.1218(13) 0.6550(15) 0.196(18) Uiso 0.50 d P
O143 O 0.6257(9) -0.0447(9) 0.6060(10) 0.126(10) Uiso 0.50 d P
O144 O 0.7081(8) 0.2036(8) 0.4775(8) 0.110(9) Uiso 0.50 d P
O145 O 0.8905(11) -0.1095(11) 0.8594(18) 0.162(20) Uiso 0.50 d SP
O146 O 0.9207(15) -0.1359(15) 0.9022(17) 0.236(23) Uiso 0.50 d P
O147 O 1.2298(10) 0.2298(10) 0.6751(18) 0.165(21) Uiso 0.50 d SP
O148 O 0.9783(12) -0.0217(12) 0.6605(19) 0.178(23) Uiso 0.50 d SP
O149 O 0.9039(11) 0.0603(11) 0.4071(13) 0.168(15) Uiso 0.50 d P
O150 O 0.9225(16) 0.0937(16) 0.4457(18) 0.256(26) Uiso 0.50 d P
O151 O 1.0190(11) 0.1208(11) 0.5822(13) 0.175(16) Uiso 0.50 d P
O152 O 1.0917(17) 0.0917(17) 0.5447(27) 0.265(39) Uiso 0.50 d SP
O153 O 0.6692(16) -0.1253(16) 0.6046(20) 0.255(26) Uiso 0.50 d P
O154 O 1.1794(9) 0.2789(9) 0.6026(11) 0.143(12) Uiso 0.50 d P
O155 O 0.6800(11) -0.1182(11) 0.4647(13) 0.177(16) Uiso 0.50 d P
O156 O 0.9645(21) 0.0564(21) 0.9508(24) 0.339(39) Uiso 0.50 d P
O157 O 1.0450(15) -0.1161(15) 0.9601(17) 0.235(23) Uiso 0.50 d P
O158 O 1.0427(25) 0.0427(25) 0.9905(39) 0.383(65) Uiso 0.50 d SP
O159 O 0.8803(28) -0.0119(28) 0.5691(32) 0.216(42) Uiso 0.25 d P
S1 S 0.8107(3) 0.0512(3) 0.5156(4) 0.031(2) Uiso 0.20 d P
S2 S 0.8112(5) 0.0212(5) 0.4400(6) 0.044(4) Uiso 0.15 d P
S3 S 0.8221(4) 0.0631(4) 0.4337(5) 0.046(3) Uiso 0.20 d P
S4 S 0.8232(2) 0.0827(2) 0.4822(3) 0.023(2) Uiso 0.23 d P
S5 S 0.8027(3) 0.0110(3) 0.4917(3) 0.026(2) Uiso 0.23 d P
S6 S 0.8819(2) 0.0105(2) 0.6862(3) 0.022(2) Uiso 0.25 d P
S7 S 0.9318(3) 0.0597(3) 0.7055(3) 0.031(2) Uiso 0.25 d P
S8 S 0.8704(3) 0.0493(3) 0.6638(4) 0.036(3) Uiso 0.20 d P
S9 S 0.9208(6) 0.0173(6) 0.7118(6) 0.023(4) Uiso 0.10 d P
S10 S 0.9010(4) 0.0811(4) 0.6753(4) 0.039(3) Uiso 0.20 d P
S11 S 0.8401(3) -0.1073(3) 0.5578(3) 0.022(2) Uiso 0.20 d P
S12 S 0.8592(5) -0.1095(5) 0.6051(6) 0.041(4) Uiso 0.15 d P
S13 S 0.8606(2) -0.1394(2) 0.5297(4) 0.037(3) Uiso 0.30 d SP
S14 S 1.0673(2) 0.0979(2) 0.6898(3) 0.028(2) Uiso 0.25 d P
S15 S 1.0776(3) 0.1277(3) 0.6547(4) 0.029(2) Uiso 0.20 d P
S16 S 1.1175(5) 0.1175(5) 0.6345(9) 0.022(6) Uiso 0.10 d SP
O201 O 0.8475(11) 0.0424(11) 0.5139(12) 0.048(10) Uiso 0.20 d P
O202 O 0.8454(14) 0.0145(14) 0.4491(17) 0.048(13) Uiso 0.15 d P
O203 O 0.8553(13) 0.0528(13) 0.4440(16) 0.069(13) Uiso 0.20 d P
O204 O 0.8578(8) 0.0692(8) 0.4881(9) 0.031(6) Uiso 0.23 d P
O205 O 0.8406(7) 0.0060(7) 0.4950(9) 0.030(6) Uiso 0.23 d P
O206 O 0.9043(7) 0.0059(7) 0.6504(8) 0.028(5) Uiso 0.25 d P
O207 O 0.9469(8) 0.0478(8) 0.6666(9) 0.039(7) Uiso 0.25 d P
O208 O 0.8934(11) 0.0404(11) 0.6328(13) 0.050(10) Uiso 0.20 d P
O209 O 0.9377(15) 0.0110(15) 0.6715(18) 0.023(12) Uiso 0.10 d P
O210 O 0.9212(11) 0.0667(11) 0.6405(13) 0.055(11) Uiso 0.20 d P
O211 O 0.8695(10) -0.0838(10) 0.5473(11) 0.042(9) Uiso 0.20 d P
O212 O 0.8898(15) -0.0857(15) 0.5875(18) 0.059(15) Uiso 0.15 d P
O213 O 0.8861(7) -0.1139(7) 0.5226(11) 0.045(9) Uiso 0.30 d SP
O214 O 1.0542(8) 0.0790(8) 0.6551(9) 0.042(7) Uiso 0.25 d P
O215 O 1.0613(10) 0.1050(10) 0.6259(11) 0.040(8) Uiso 0.20 d P
O216 O 1.0935(20) 0.0935(20) 0.6094(33) 0.044(26) Uiso 0.10 d SP

loop_
_atom_type_symbol
_atom_type_description
_atom_type_scat_dispersion_real
_atom_type_scat_dispersion_imag
_atom_type_scat_source
O O 0.0106 0.0060 'International Tables Vol C Tables 4.2.6.8 and 6.1.1.4'
H H 0.0000 0.0000 'International Tables Vol C Tables 4.2.6.8 and 6.1.1.4'
Na Na 0.0362 0.0249 'International Tables Vol C Tables 4.2.6.8 and 6.1.1.4'
K K 0.2009 0.2494 'International Tables Vol C Tables 4.2.6.8 and 6.1.1.4'
V V 0.3005 0.5294 'International Tables Vol C Tables 4.2.6.8 and 6.1.1.4'
Mo Mo -1.6832 0.6857 'International Tables Vol C Tables 4.2.6.8 and 6.1.1.4'
S S 0.1246 0.1234 'International Tables Vol C Tables 4.2.6.8 and 6.1.1.4'

loop_
_geom_angle_atom_site_label_1
_geom_angle_atom_site_label_2
_geom_angle_atom_site_label_3
_geom_angle
_geom_angle_site_symmetry_1
_geom_angle_site_symmetry_3
Mo41 Mo1 O10 178.2(17) . .
Mo41 Mo1 O17 79.5(15) . .
O10 Mo1 O17 102.3(3) . .
Mo41 Mo1 O56 76.2(15) . .
O10 Mo1 O56 103.1(3) . .
O17 Mo1 O56 103.2(3) . .
Mo41 Mo1 O4 83.1(15) . .
O10 Mo1 O4 97.0(3) . .
O17 Mo1 O4 90.3(3) . .
O56 Mo1 O4 152.6(3) . .
Mo41 Mo1 O2 81.3(15) . .
O10 Mo1 O2 97.0(3) . .
O17 Mo1 O2 153.5(3) . .
O56 Mo1 O2 89.7(3) . .
O4 Mo1 O2 69.3(3) . .
Mo41 Mo1 O88 5.0(16) . .
O10 Mo1 O88 174.4(3) . .
O17 Mo1 O88 80.9(3) . .
O56 Mo1 O88 80.4(3) . .
O4 Mo1 O88 78.3(3) . .
O2 Mo1 O88 78.5(3) . .
Mo41 Mo1 K2 78.9(15) . .
O10 Mo1 K2 102.1(3) . .
O17 Mo1 K2 51.8(2) . .
O56 Mo1 K2 52.4(2) . .
O4 Mo1 K2 140.3(2) . .
O2 Mo1 K2 140.4(2) . .
O88 Mo1 K2 83.5(2) . .
O15 Mo2 O41 98.0(3) . .
O15 Mo2 O23 97.6(3) . .
O41 Mo2 O23 71.2(3) . .
O15 Mo2 O5 99.0(3) . .
O41 Mo2 O5 140.7(3) . .
O23 Mo2 O5 71.6(3) . .
O15 Mo2 O22 97.7(3) . .
O41 Mo2 O22 140.6(3) . .
O23 Mo2 O22 141.2(3) . .
O5 Mo2 O22 71.0(3) . .
O15 Mo2 O89 97.5(3) . .
O41 Mo2 O89 71.2(3) . .
O23 Mo2 O89 140.9(3) . .
O5 Mo2 O89 140.2(3) . .
O22 Mo2 O89 71.1(3) . .
O15 Mo2 O57 178.9(3) . .
O41 Mo2 O57 81.6(3) . .
O23 Mo2 O57 83.2(3) . .
O5 Mo2 O57 81.9(3) . .
O22 Mo2 O57 82.0(3) . .
O89 Mo2 O57 81.4(3) . .
Mo40 Mo3 O75 178.3(15) . .
Mo40 Mo3 O33 78.6(15) . .
O75 Mo3 O33 103.1(3) . .
Mo40 Mo3 O83 76.3(15) . 8_666
O75 Mo3 O83 102.8(3) . 8_666
O33 Mo3 O83 102.8(3) . 8_666
Mo40 Mo3 O1 82.8(15) . .
O75 Mo3 O1 97.6(3) . .
O33 Mo3 O1 89.9(3) . .
O83 Mo3 O1 152.7(3) 8_666 .
Mo40 Mo3 O3 81.1(15) . .
O75 Mo3 O3 97.5(3) . .
O33 Mo3 O3 152.6(3) . .
O83 Mo3 O3 90.0(3) 8_666 .
O1 Mo3 O3 69.4(3) . .
Mo40 Mo3 O81 6.5(15) . .
O75 Mo3 O81 173.2(3) . .
O33 Mo3 O81 80.8(3) . .
O83 Mo3 O81 81.6(3) 8_666 .
O1 Mo3 O81 76.6(3) . .
O3 Mo3 O81 77.2(3) . .
Mo40 Mo3 K2 77.9(15) . .
O75 Mo3 K2 102.8(3) . .
O33 Mo3 K2 52.1(2) . .
O83 Mo3 K2 51.6(2) 8_666 .
O1 Mo3 K2 139.9(2) . .
O3 Mo3 K2 139.5(2) . .
O81 Mo3 K2 84.1(2) . .
O42 Mo4 O8 98.6(3) . .
O42 Mo4 O3 97.1(3) . .
O8 Mo4 O3 71.1(3) . .
O42 Mo4 O35 98.0(3) . .
O8 Mo4 O35 140.7(3) . .
O3 Mo4 O35 141.0(3) . .
O42 Mo4 O12 98.4(3) . .
O8 Mo4 O12 71.3(3) . .
O3 Mo4 O12 141.0(3) . .
O35 Mo4 O12 71.1(3) . .
O42 Mo4 O1 96.7(3) . .
O8 Mo4 O1 140.6(3) . .
O3 Mo4 O1 71.2(3) . .
O35 Mo4 O1 71.5(3) . .
O12 Mo4 O1 141.2(3) . .
O42 Mo4 O68 178.6(3) . .
O8 Mo4 O68 82.3(3) . .
O3 Mo4 O68 82.2(3) . .
O35 Mo4 O68 81.9(3) . .
O12 Mo4 O68 82.8(3) . .
O1 Mo4 O68 82.0(3) . .
Mo42 Mo5 O45 177.1(20) . .
Mo42 Mo5 O6 76.1(13) . .
O45 Mo5 O6 102.2(3) . .
Mo42 Mo5 O6 76.1(13) . 16_645
O45 Mo5 O6 102.2(3) . 16_645
O6 Mo5 O6 103.2(4) . 16_645
Mo42 Mo5 O2 85.7(18) . 16_645
O45 Mo5 O2 96.7(4) . 16_645
O6 Mo5 O2 90.4(3) . 16_645
O6 Mo5 O2 153.7(3) 16_645 16_645
Mo42 Mo5 O2 85.7(18) . .
O45 Mo5 O2 96.7(4) . .
O6 Mo5 O2 153.7(3) . .
O6 Mo5 O2 90.4(3) 16_645 .
O2 Mo5 O2 69.2(4) 16_645 .
Mo42 Mo5 O104 8.9(21) . .
O45 Mo5 O104 174.0(5) . .
O6 Mo5 O104 81.5(3) . .
O6 Mo5 O104 81.5(3) 16_645 .
O2 Mo5 O104 78.4(3) 16_645 .
O2 Mo5 O104 78.4(3) . .
Mo42 Mo5 K6 77.0(21) . .
O45 Mo5 K6 100.1(4) . .
O6 Mo5 K6 52.2(2) . .
O6 Mo5 K6 52.2(2) 16_645 .
O2 Mo5 K6 141.5(2) 16_645 .
O2 Mo5 K6 141.5(2) . .
O104 Mo5 K6 85.9(3) . .
Mo36 Mo6 O64 178.6(10) . .
Mo36 Mo6 O50 75.6(9) . .
O64 Mo6 O50 103.1(4) . .
Mo36 Mo6 O18 77.6(9) . .
O64 Mo6 O18 103.4(4) . .
O50 Mo6 O18 103.6(3) . .
Mo36 Mo6 O41 83.0(9) . .
O64 Mo6 O41 96.4(4) . .
O50 Mo6 O41 89.9(3) . .
O18 Mo6 O41 152.6(3) . .
Mo36 Mo6 O23 84.3(9) . .
O64 Mo6 O23 96.7(3) . .
O50 Mo6 O23 152.4(3) . .
O18 Mo6 O23 90.1(3) . .
O41 Mo6 O23 68.8(3) . .
Mo36 Mo6 O77 7.5(9) . .
O64 Mo6 O77 172.8(3) . .
O50 Mo6 O77 80.9(3) . .
O18 Mo6 O77 81.2(3) . .
O41 Mo6 O77 77.5(3) . .
O23 Mo6 O77 77.6(3) . .
Mo36 Mo6 K7 79.8(9) . .
O64 Mo6 K7 100.0(3) . .
O50 Mo6 K7 52.1(2) . .
O18 Mo6 K7 53.4(2) . .
O41 Mo6 K7 141.1(2) . .
O23 Mo6 K7 142.4(2) . .
O77 Mo6 K7 87.3(2) . .
Mo37 Mo7 O38 177.2(11) . .
Mo37 Mo7 O40 77.0(11) . .
O38 Mo7 O40 102.6(3) . .
Mo37 Mo7 O29 74.4(11) . 16_645
O38 Mo7 O29 103.1(3) . 16_645
O40 Mo7 O29 103.3(3) . 16_645
Mo37 Mo7 O12 86.6(11) . .
O38 Mo7 O12 96.1(3) . .
O40 Mo7 O12 90.7(3) . .
O29 Mo7 O12 153.0(3) 16_645 .
Mo37 Mo7 O35 84.6(11) . .
O38 Mo7 O35 96.6(3) . .
O40 Mo7 O35 153.6(3) . .
O29 Mo7 O35 89.6(3) 16_645 .
O12 Mo7 O35 69.2(3) . .
Mo37 Mo7 O55 10.1(11) . .
O38 Mo7 O55 172.6(3) . .
O40 Mo7 O55 81.0(3) . .
O29 Mo7 O55 82.2(3) 16_645 .
O12 Mo7 O55 77.2(3) . .
O35 Mo7 O55 78.0(3) . .
Mo37 Mo7 K5 76.3(11) . .
O38 Mo7 K5 101.3(3) . .
O40 Mo7 K5 52.3(2) . .
O29 Mo7 K5 52.3(2) 16_645 .
O12 Mo7 K5 141.6(2) . .
O35 Mo7 K5 140.6(2) . .
O55 Mo7 K5 86.1(2) . .
Mo38 Mo8 O49 175.3(13) . .
Mo38 Mo8 O47 73.1(12) . .
O49 Mo8 O47 102.2(3) . .
Mo38 Mo8 O30 79.3(12) . .
O49 Mo8 O30 103.0(3) . .
O47 Mo8 O30 102.9(3) . .
Mo38 Mo8 O11 82.8(12) . .
O49 Mo8 O11 96.5(4) . .
O47 Mo8 O11 90.5(3) . .
O30 Mo8 O11 153.3(3) . .
Mo38 Mo8 O4 87.5(12) . .
O49 Mo8 O4 96.6(3) . .
O47 Mo8 O4 153.7(3) . .
O30 Mo8 O4 90.4(3) . .
O11 Mo8 O4 69.1(3) . .
Mo38 Mo8 O37 9.0(12) . .
O49 Mo8 O37 173.6(3) . .
O47 Mo8 O37 80.9(3) . .
O30 Mo8 O37 81.5(3) . .
O11 Mo8 O37 77.9(3) . .
O4 Mo8 O37 78.7(3) . .
Mo38 Mo8 K7 78.9(12) . 8_666
O49 Mo8 K7 99.1(3) . 8_666
O47 Mo8 K7 52.1(2) . 8_666
O30 Mo8 K7 52.6(2) . 8_666
O11 Mo8 K7 141.7(3) . 8_666
O4 Mo8 K7 142.3(2) . 8_666
O37 Mo8 K7 87.3(2) . 8_666
Mo39 Mo9 O28 176.8(13) . .
Mo39 Mo9 O63 78.7(13) . .
O28 Mo9 O63 102.7(3) . .
Mo39 Mo9 O52 74.5(13) . .
O28 Mo9 O52 102.4(4) . .
O63 Mo9 O52 103.1(3) . .
Mo39 Mo9 O23 82.5(13) . .
O28 Mo9 O23 97.1(3) . .
O63 Mo9 O23 152.7(3) . .
O52 Mo9 O23 90.6(3) . .
Mo39 Mo9 O5 86.5(13) . .
O28 Mo9 O5 96.3(4) . .
O63 Mo9 O5 90.0(3) . .
O52 Mo9 O5 154.1(3) . .
O23 Mo9 O5 69.2(3) . .
Mo39 Mo9 O82 8.5(13) . .
O28 Mo9 O82 173.5(3) . .
O63 Mo9 O82 81.1(3) . .
O52 Mo9 O82 81.7(3) . .
O23 Mo9 O82 77.6(3) . .
O5 Mo9 O82 78.4(3) . .
Mo39 Mo9 K4 78.5(13) . .
O28 Mo9 K4 100.1(3) . .
O63 Mo9 K4 52.9(2) . .
O52 Mo9 K4 51.6(2) . .
O23 Mo9 K4 141.0(2) . .
O5 Mo9 K4 141.9(2) . .
O82 Mo9 K4 86.4(2) . .
O9 Mo10 O31 102.5(3) . .
O9 Mo10 O43 101.9(3) . .
O31 Mo10 O43 103.2(3) . .
O9 Mo10 O12 97.4(3) . .
O31 Mo10 O12 152.4(3) . .
O43 Mo10 O12 91.0(3) . .
O9 Mo10 O8 97.5(3) . .
O31 Mo10 O8 89.5(3) . .
O43 Mo10 O8 153.8(3) . .
O12 Mo10 O8 69.0(3) . .
O9 Mo10 O102 173.8(3) . .
O31 Mo10 O102 81.4(3) . .
O43 Mo10 O102 81.6(3) . .
O12 Mo10 O102 77.3(3) . .
O8 Mo10 O102 77.7(3) . .
O9 Mo10 K4 98.8(3) . .
O31 Mo10 K4 54.1(2) . .
O43 Mo10 K4 50.8(2) . .
O12 Mo10 K4 140.8(2) . .
O8 Mo10 K4 142.5(2) . .
O102 Mo10 K4 87.3(2) . .
Mo44 Mo11 O21 176.7(15) . .
Mo44 Mo11 O66 76.1(14) . .
O21 Mo11 O66 102.6(4) . .
Mo44 Mo11 O36 75.3(14) . .
O21 Mo11 O36 102.2(3) . .
O66 Mo11 O36 103.2(3) . .
Mo44 Mo11 O3 85.7(14) . .
O21 Mo11 O3 97.3(3) . .
O66 Mo11 O3 89.8(3) . .
O36 Mo11 O3 153.3(3) . .
Mo44 Mo11 O8 85.0(14) . .
O21 Mo11 O8 97.2(3) . .
O66 Mo11 O8 152.7(3) . .
O36 Mo11 O8 90.6(3) . .
O3 Mo11 O8 69.0(3) . .
Mo44 Mo11 O99 9.5(14) . .
O21 Mo11 O99 173.8(3) . .
O66 Mo11 O99 81.2(3) . .
O36 Mo11 O99 81.5(3) . .
O3 Mo11 O99 77.6(3) . .
O8 Mo11 O99 77.6(3) . .
Mo44 Mo11 K1 77.0(14) . 8_666
O21 Mo11 K1 99.8(3) . 8_666
O66 Mo11 K1 52.4(2) . 8_666
O36 Mo11 K1 52.3(2) . 8_666
O3 Mo11 K1 141.1(2) . 8_666
O8 Mo11 K1 141.6(2) . 8_666
O99 Mo11 K1 86.4(2) . 8_666
Mo34 Mo12 O51 178.1(9) . .
Mo34 Mo12 O48 75.1(9) . .
O51 Mo12 O48 103.2(4) . .
Mo34 Mo12 O46 77.9(9) . .
O51 Mo12 O46 103.2(4) . .
O48 Mo12 O46 102.2(3) . .
Mo34 Mo12 O89 82.8(9) . .
O51 Mo12 O89 96.5(3) . .
O48 Mo12 O89 90.3(3) . .
O46 Mo12 O89 153.4(3) . .
Mo34 Mo12 O41 85.6(9) . .
O51 Mo12 O41 95.8(3) . .
O48 Mo12 O41 153.8(3) . .
O46 Mo12 O41 90.6(3) . .
O89 Mo12 O41 69.5(3) . .
Mo34 Mo12 O72 8.2(9) . .
O51 Mo12 O72 172.7(3) . .
O48 Mo12 O72 81.9(3) . .
O46 Mo12 O72 80.6(3) . .
O89 Mo12 O72 78.0(3) . .
O41 Mo12 O72 77.8(3) . .
Mo34 Mo12 K2 76.5(9) . 8_666
O51 Mo12 K2 103.1(3) . 8_666
O48 Mo12 K2 51.6(2) . 8_666
O46 Mo12 K2 51.6(2) . 8_666
O89 Mo12 K2 140.0(2) . 8_666
O41 Mo12 K2 140.5(2) . 8_666
O72 Mo12 K2 84.2(2) . 8_666
Mo45 Mo13 O78 175.2(21) . .
Mo45 Mo13 O74 80.5(22) . .
O78 Mo13 O74 103.1(4) . .
Mo45 Mo13 O87 73.7(22) . 8_666
O78 Mo13 O87 102.2(4) . 8_666
O74 Mo13 O87 103.5(3) . 8_666
Mo45 Mo13 O20 82.1(22) . .
O78 Mo13 O20 95.6(4) . .
O74 Mo13 O20 153.9(4) . .
O87 Mo13 O20 90.0(3) 8_666 .
Mo45 Mo13 O26 86.8(22) . .
O78 Mo13 O26 96.3(3) . .
O74 Mo13 O26 90.3(3) . .
O87 Mo13 O26 153.5(3) 8_666 .
O20 Mo13 O26 69.4(3) . .
Mo45 Mo13 O96 8.8(22) . .
O78 Mo13 O96 172.9(3) . .
O74 Mo13 O96 81.4(4) . .
O87 Mo13 O96 81.8(3) 8_666 .
O20 Mo13 O96 78.5(4) . .
O26 Mo13 O96 78.0(3) . .
Mo45 Mo13 K7 80.1(22) . .
O78 Mo13 K7 99.5(3) . .
O74 Mo13 K7 52.8(2) . .
O87 Mo13 K7 52.4(3) 8_666 .
O20 Mo13 K7 141.6(3) . .
O26 Mo13 K7 142.3(2) . .
O96 Mo13 K7 87.6(2) . .
Mo45 Mo13 K8 139.8(22) . .
O78 Mo13 K8 37.7(3) . .
O74 Mo13 K8 137.8(3) . .
O87 Mo13 K8 101.0(3) 8_666 .
O20 Mo13 K8 57.9(3) . .
O26 Mo13 K8 82.4(3) . .
O96 Mo13 K8 136.2(2) . .
K7 Mo13 K8 128.9(2) . .
Mo33 Mo14 O85 175.9(6) . .
Mo33 Mo14 O19 80.6(7) . .
O85 Mo14 O19 103.2(4) . .
Mo33 Mo14 O84 74.8(7) . .
O85 Mo14 O84 102.7(4) . .
O19 Mo14 O84 102.7(3) . .
Mo33 Mo14 O89 80.2(6) . .
O85 Mo14 O89 96.6(3) . .
O19 Mo14 O89 153.2(3) . .
O84 Mo14 O89 90.1(3) . .
Mo33 Mo14 O22 84.8(6) . .
O85 Mo14 O22 96.6(3) . .
O19 Mo14 O22 90.6(3) . .
O84 Mo14 O22 153.2(3) . .
O89 Mo14 O22 69.1(3) . .
Mo33 Mo14 O101 6.7(6) . .
O85 Mo14 O101 173.2(3) . .
O19 Mo14 O101 81.2(3) . .
O84 Mo14 O101 81.1(3) . .
O89 Mo14 O101 77.6(3) . .
O22 Mo14 O101 78.1(3) . .
Mo33 Mo14 K1 80.8(6) . .
O85 Mo14 K1 100.3(3) . .
O19 Mo14 K1 52.5(2) . .
O84 Mo14 K1 51.8(2) . .
O89 Mo14 K1 140.8(2) . .
O22 Mo14 K1 142.1(2) . .
O101 Mo14 K1 86.5(2) . .
Mo43 Mo15 O65 174.9(14) . .
Mo43 Mo15 O73 77.4(14) . .
O65 Mo15 O73 102.4(4) . .
Mo43 Mo15 O16 73.0(14) . .
O65 Mo15 O16 102.2(4) . .
O73 Mo15 O16 103.2(3) . .
Mo43 Mo15 O22 84.9(13) . .
O65 Mo15 O22 97.0(3) . .
O73 Mo15 O22 152.9(3) . .
O16 Mo15 O22 90.7(3) . .
Mo43 Mo15 O5 88.9(14) . .
O65 Mo15 O5 96.2(3) . .
O73 Mo15 O5 89.9(3) . .
O16 Mo15 O5 154.3(3) . .
O22 Mo15 O5 69.2(3) . .
Mo43 Mo15 O59 10.9(14) . .
O65 Mo15 O59 173.8(3) . .
O73 Mo15 O59 81.0(3) . .
O16 Mo15 O59 81.8(3) . .
O22 Mo15 O59 78.1(3) . .
O5 Mo15 O59 78.6(3) . .
Mo43 Mo15 K1 75.5(13) . 8_666
O65 Mo15 K1 100.3(3) . 8_666
O73 Mo15 K1 52.3(2) . 8_666
O16 Mo15 K1 52.2(2) . 8_666
O22 Mo15 K1 141.5(2) . 8_666
O5 Mo15 K1 141.2(2) . 8_666
O59 Mo15 K1 85.9(2) . 8_666
Mo32 Mo16 O71 178.4(7) . .
Mo32 Mo16 O25 76.7(7) . .
O71 Mo16 O25 102.7(3) . .
Mo32 Mo16 O34 75.5(7) . .
O71 Mo16 O34 103.2(3) . .
O25 Mo16 O34 103.3(3) . .
Mo32 Mo16 O1 84.3(7) . 16_645
O71 Mo16 O1 97.1(3) . 16_645
O25 Mo16 O1 90.3(3) . 16_645
O34 Mo16 O1 152.2(3) . 16_645
Mo32 Mo16 O35 84.3(7) . 16_645
O71 Mo16 O35 96.8(3) . 16_645
O25 Mo16 O35 153.7(3) . 16_645
O34 Mo16 O35 89.2(3) . 16_645
O1 Mo16 O35 69.6(3) 16_645 16_645
Mo32 Mo16 O44 8.2(7) . .
O71 Mo16 O44 173.4(3) . .
O25 Mo16 O44 80.8(3) . .
O34 Mo16 O44 81.3(3) . .
O1 Mo16 O44 77.1(3) 16_645 .
O35 Mo16 O44 78.3(3) 16_645 .
Mo32 Mo16 K6 77.5(7) . .
O71 Mo16 K6 101.0(3) . .
O25 Mo16 K6 51.3(2) . .
O34 Mo16 K6 53.4(2) . .
O1 Mo16 K6 140.2(2) 16_645 .
O35 Mo16 K6 141.3(2) 16_645 .
O44 Mo16 K6 85.6(2) . .
O97 Mo17 O4 97.5(2) . .
O97 Mo17 O4 97.5(2) . 16_645
O4 Mo17 O4 141.5(4) . 16_645
O97 Mo17 O11 98.1(4) . .
O4 Mo17 O11 71.4(2) . .
O4 Mo17 O11 71.4(2) 16_645 .
O97 Mo17 O2 97.7(3) . 16_645
O4 Mo17 O2 140.5(3) . 16_645
O4 Mo17 O2 71.4(3) 16_645 16_645
O11 Mo17 O2 141.1(2) . 16_645
O97 Mo17 O2 97.7(3) . .
O4 Mo17 O2 71.4(3) . .
O4 Mo17 O2 140.5(3) 16_645 .
O11 Mo17 O2 141.1(2) . .
O2 Mo17 O2 70.6(4) 16_645 .
O97 Mo17 O60 179.6(5) . .
O4 Mo17 O60 82.4(2) . .
O4 Mo17 O60 82.4(2) 16_645 .
O11 Mo17 O60 81.5(4) . .
O2 Mo17 O60 82.6(3) 16_645 .
O2 Mo17 O60 82.6(3) . .
Mo31 Mo18 O103 172.4(9) . .
Mo31 Mo18 O7 73.8(5) . 16_645
O103 Mo18 O7 101.7(3) . 16_645
Mo31 Mo18 O7 73.8(5) . .
O103 Mo18 O7 101.7(3) . .
O7 Mo18 O7 102.5(5) 16_645 .
Mo31 Mo18 O27 89.4(7) . 16_645
O103 Mo18 O27 96.8(4) . 16_645
O7 Mo18 O27 90.8(3) 16_645 16_645
O7 Mo18 O27 154.4(3) . 16_645
Mo31 Mo18 O27 89.4(7) . .
O103 Mo18 O27 96.8(4) . .
O7 Mo18 O27 154.4(3) 16_645 .
O7 Mo18 O27 90.8(3) . .
O27 Mo18 O27 69.4(4) 16_645 .
Mo31 Mo18 O94 13.2(8) . .
O103 Mo18 O94 174.4(5) . .
O7 Mo18 O94 81.7(3) 16_645 .
O7 Mo18 O94 81.7(3) . .
O27 Mo18 O94 78.6(3) 16_645 .
O27 Mo18 O94 78.6(3) . .
Mo31 Mo18 K5 73.4(8) . .
O103 Mo18 K5 99.0(4) . .
O7 Mo18 K5 52.0(2) 16_645 .
O7 Mo18 K5 52.0(2) . .
O27 Mo18 K5 141.7(2) 16_645 .
O27 Mo18 K5 141.7(2) . .
O94 Mo18 K5 86.6(3) . .
O54 Mo19 O27 97.9(4) . .
O54 Mo19 O27 97.9(4) . 16_645
O27 Mo19 O27 71.7(4) . 16_645
O54 Mo19 O26 97.5(2) . .
O27 Mo19 O26 141.1(3) . .
O27 Mo19 O26 71.0(3) 16_645 .
O54 Mo19 O26 97.5(2) . 16_645
O27 Mo19 O26 71.0(3) . 16_645
O27 Mo19 O26 141.1(3) 16_645 16_645
O26 Mo19 O26 141.2(4) . 16_645
O54 Mo19 O20 97.4(5) . .
O27 Mo19 O20 140.8(2) . .
O27 Mo19 O20 140.8(2) 16_645 .
O26 Mo19 O20 71.3(2) . .
O26 Mo19 O20 71.3(2) 16_645 .
O54 Mo19 O100 179.3(4) . .
O27 Mo19 O100 82.6(3) . .
O27 Mo19 O100 82.6(3) 16_645 .
O26 Mo19 O100 82.3(2) . .
O26 Mo19 O100 82.3(2) 16_645 .
O20 Mo19 O100 82.0(4) . .
O54 Mo19 K8 37.5(4) . .
O27 Mo19 K8 126.6(2) . .
O27 Mo19 K8 126.6(2) 16_645 .
O26 Mo19 K8 85.3(2) . .
O26 Mo19 K8 85.3(2) 16_645 .
O20 Mo19 K8 59.9(3) . .
O100 Mo19 K8 141.9(3) . .
Mo35 Mo20 O61 177.4(8) . .
Mo35 Mo20 O32 80.6(8) . .
O61 Mo20 O32 101.9(4) . .
Mo35 Mo20 O53 77.0(8) . .
O61 Mo20 O53 102.8(4) . .
O32 Mo20 O53 103.4(3) . .
Mo35 Mo20 O26 82.9(8) . .
O61 Mo20 O26 96.4(3) . .
O32 Mo20 O26 90.2(3) . .
O53 Mo20 O26 153.4(3) . .
Mo35 Mo20 O27 80.4(8) . 16_645
O61 Mo20 O27 97.0(3) . 16_645
O32 Mo20 O27 153.4(3) . 16_645
O53 Mo20 O27 90.3(3) . 16_645
O26 Mo20 O27 69.1(3) . 16_645
Mo35 Mo20 O80 4.6(8) . .
O61 Mo20 O80 173.9(3) . .
O32 Mo20 O80 81.5(3) . .
O53 Mo20 O80 81.1(3) . .
O26 Mo20 O80 78.4(3) . .
O27 Mo20 O80 78.2(3) 16_645 .
Mo35 Mo20 K4 82.3(8) . .
O61 Mo20 K4 99.7(3) . .
O32 Mo20 K4 53.4(2) . .
O53 Mo20 K4 51.5(2) . .
O26 Mo20 K4 142.5(2) . .
O27 Mo20 K4 140.8(2) 16_645 .
O80 Mo20 K4 86.4(2) . .
Mo18 Mo31 O7 86.3(8) . 16_645
Mo18 Mo31 O7 86.3(8) . .
O7 Mo31 O7 108.3(6) 16_645 .
Mo18 Mo31 O94 162.2(11) . .
O7 Mo31 O94 103.8(8) 16_645 .
O7 Mo31 O94 103.8(8) . .
Mo18 Mo31 O27 73.8(8) . 16_645
O7 Mo31 O27 89.9(4) 16_645 16_645
O7 Mo31 O27 152.2(9) . 16_645
O94 Mo31 O27 91.4(6) . 16_645
Mo18 Mo31 O27 73.8(8) . .
O7 Mo31 O27 152.2(9) 16_645 .
O7 Mo31 O27 89.9(4) . .
O94 Mo31 O27 91.4(6) . .
O27 Mo31 O27 66.3(5) 16_645 .
Mo18 Mo31 O103 5.6(7) . .
O7 Mo31 O103 83.1(7) 16_645 .
O7 Mo31 O103 83.1(7) . .
O94 Mo31 O103 167.8(7) . .
O27 Mo31 O103 78.4(6) 16_645 .
O27 Mo31 O103 78.4(6) . .
Mo18 Mo31 K5 97.0(9) . .
O7 Mo31 K5 55.3(3) 16_645 .
O7 Mo31 K5 55.3(3) . .
O94 Mo31 K5 100.7(6) . .
O27 Mo31 K5 144.9(3) 16_645 .
O27 Mo31 K5 144.9(3) . .
O103 Mo31 K5 91.5(5) . .
Mo16 Mo32 O44 168.7(10) . .
Mo16 Mo32 O34 83.5(9) . .
O44 Mo32 O34 104.2(7) . .
Mo16 Mo32 O25 82.3(9) . .
O44 Mo32 O25 103.0(7) . .
O34 Mo32 O25 106.5(5) . .
Mo16 Mo32 O1 77.6(8) . 16_645
O44 Mo32 O1 92.3(6) . 16_645
O34 Mo32 O1 153.0(8) . 16_645
O25 Mo32 O1 90.0(5) . 16_645
Mo16 Mo32 O35 77.8(8) . 16_645
O44 Mo32 O35 93.9(6) . 16_645
O34 Mo32 O35 89.2(5) . 16_645
O25 Mo32 O35 153.0(8) . 16_645
O1 Mo32 O35 68.2(4) 16_645 16_645
Mo16 Mo32 O71 1.1(5) . .
O44 Mo32 O71 169.9(5) . .
O34 Mo32 O71 82.6(6) . .
O25 Mo32 O71 81.8(6) . .
O1 Mo32 O71 78.7(5) 16_645 .
O35 Mo32 O71 78.5(5) 16_645 .
Mo16 Mo32 K6 92.3(8) . .
O44 Mo32 K6 98.8(5) . .
O34 Mo32 K6 55.6(3) . .
O25 Mo32 K6 53.5(3) . .
O1 Mo32 K6 143.3(4) 16_645 .
O35 Mo32 K6 144.6(4) 16_645 .
O71 Mo32 K6 91.3(4) . .
Mo14 Mo33 O101 170.6(9) . .
Mo14 Mo33 O84 83.0(8) . .
O101 Mo33 O84 105.8(7) . .
Mo14 Mo33 O19 77.5(8) . .
O101 Mo33 O19 103.1(7) . .
O84 Mo33 O19 103.9(5) . .
Mo14 Mo33 O89 80.7(7) . .
O101 Mo33 O89 95.6(6) . .
O84 Mo33 O89 91.6(4) . .
O19 Mo33 O89 151.2(7) . .
Mo14 Mo33 O22 76.5(7) . .
O101 Mo33 O22 94.2(5) . .
O84 Mo33 O22 153.0(8) . .
O19 Mo33 O22 88.5(4) . .
O89 Mo33 O22 68.2(3) . .
Mo14 Mo33 O85 2.9(5) . .
O101 Mo33 O85 171.0(5) . .
O84 Mo33 O85 81.2(6) . .
O19 Mo33 O85 80.2(6) . .
O89 Mo33 O85 78.4(5) . .
O22 Mo33 O85 77.5(5) . .
Mo14 Mo33 K1 88.5(7) . .
O101 Mo33 K1 99.4(5) . .
O84 Mo33 K1 52.9(3) . .
O19 Mo33 K1 53.9(3) . .
O89 Mo33 K1 144.0(4) . .
O22 Mo33 K1 142.0(4) . .
O85 Mo33 K1 89.3(4) . .
Mo12 Mo34 O72 168.3(12) . .
Mo12 Mo34 O48 81.5(11) . .
O72 Mo34 O48 108.1(9) . .
Mo12 Mo34 O46 78.8(11) . .
O72 Mo34 O46 104.6(8) . .
O48 Mo34 O46 104.1(7) . .
Mo12 Mo34 O89 77.1(9) . .
O72 Mo34 O89 95.8(7) . .
O48 Mo34 O89 90.3(6) . .
O46 Mo34 O89 149.7(10) . .
Mo12 Mo34 O41 74.5(9) . .
O72 Mo34 O41 94.2(7) . .
O48 Mo34 O41 150.2(10) . .
O46 Mo34 O41 88.5(6) . .
O89 Mo34 O41 67.5(4) . .
Mo12 Mo34 O51 1.3(6) . .
O72 Mo34 O51 168.9(7) . .
O48 Mo34 O51 80.3(7) . .
O46 Mo34 O51 79.6(7) . .
O89 Mo34 O51 76.6(6) . .
O41 Mo34 O51 75.5(6) . .
Mo12 Mo34 S3 140.4(11) . .
O72 Mo34 S3 31.7(5) . .
O48 Mo34 S3 105.2(7) . .
O46 Mo34 S3 133.8(9) . .
O89 Mo34 S3 64.1(5) . .
O41 Mo34 S3 83.4(6) . .
O51 Mo34 S3 140.2(6) . .
Mo12 Mo34 S2 137.6(11) . .
O72 Mo34 S2 30.9(5) . .
O48 Mo34 S2 136.3(10) . .
O46 Mo34 S2 102.8(7) . .
O89 Mo34 S2 83.4(6) . .
O41 Mo34 S2 63.3(6) . .
O51 Mo34 S2 138.6(6) . .
S3 Mo34 S2 34.3(5) . .
Mo12 Mo34 K2 92.1(9) . 8_666
O72 Mo34 K2 98.9(6) . 8_666
O48 Mo34 K2 54.2(4) . 8_666
O46 Mo34 K2 54.3(4) . 8_666
O89 Mo34 K2 144.3(5) . 8_666
O41 Mo34 K2 142.6(5) . 8_666
O51 Mo34 K2 91.8(5) . 8_666
S3 Mo34 K2 123.8(6) . 8_666
S2 Mo34 K2 123.7(7) . 8_666
Mo20 Mo35 O80 173.8(11) . .
Mo20 Mo35 O53 82.7(10) . .
O80 Mo35 O53 102.8(8) . .
Mo20 Mo35 O32 79.1(9) . .
O80 Mo35 O32 102.0(8) . .
O53 Mo35 O32 104.3(6) . .
Mo20 Mo35 O27 81.9(9) . 16_645
O80 Mo35 O27 95.0(7) . 16_645
O53 Mo35 O27 91.4(5) . 16_645
O32 Mo35 O27 153.4(9) . 16_645
Mo20 Mo35 O26 79.5(9) . .
O80 Mo35 O26 94.3(6) . .
O53 Mo35 O26 155.0(9) . .
O32 Mo35 O26 89.4(5) . .
O27 Mo35 O26 68.9(4) 16_645 .
Mo20 Mo35 O61 1.9(6) . .
O80 Mo35 O61 172.8(6) . .
O53 Mo35 O61 82.6(7) . .
O32 Mo35 O61 80.9(7) . .
O27 Mo35 O61 80.1(6) 16_645 .
O26 Mo35 O61 79.1(6) . .
Mo20 Mo35 K4 87.8(8) . .
O80 Mo35 K4 97.9(5) . .
O53 Mo35 K4 52.2(3) . .
O32 Mo35 K4 54.3(3) . .
O27 Mo35 K4 143.3(4) 16_645 .
O26 Mo35 K4 143.3(5) . .
O61 Mo35 K4 89.2(4) . .
Mo6 Mo36 O77 169.5(13) . .
Mo6 Mo36 O50 82.1(12) . .
O77 Mo36 O50 105.1(9) . .
Mo6 Mo36 O18 80.3(11) . .
O77 Mo36 O18 104.5(9) . .
O50 Mo36 O18 105.9(7) . .
Mo6 Mo36 O41 78.0(10) . .
O77 Mo36 O41 94.2(7) . .
O50 Mo36 O41 90.0(6) . .
O18 Mo36 O41 150.9(10) . .
Mo6 Mo36 O23 76.8(10) . .
O77 Mo36 O23 93.8(7) . .
O50 Mo36 O23 151.7(11) . .
O18 Mo36 O23 89.0(6) . .
O41 Mo36 O23 67.4(4) . .
Mo6 Mo36 O64 1.0(7) . .
O77 Mo36 O64 169.8(7) . .
O50 Mo36 O64 81.2(8) . .
O18 Mo36 O64 81.0(8) . .
O41 Mo36 O64 77.6(7) . .
O23 Mo36 O64 77.5(6) . .
Mo6 Mo36 K7 89.5(10) . .
O77 Mo36 K7 100.9(6) . .
O50 Mo36 K7 53.6(4) . .
O18 Mo36 K7 55.0(4) . .
O41 Mo36 K7 143.0(6) . .
O23 Mo36 K7 143.4(6) . .
O64 Mo36 K7 89.3(5) . .
Mo7 Mo37 O55 165.9(15) . .
Mo7 Mo37 O29 83.6(14) . 16_645
O55 Mo37 O29 107.0(11) . 16_645
Mo7 Mo37 O40 81.0(13) . .
O55 Mo37 O40 104.0(10) . .
O29 Mo37 O40 106.6(8) 16_645 .
Mo7 Mo37 O35 76.7(12) . .
O55 Mo37 O35 93.8(8) . .
O29 Mo37 O35 89.6(6) 16_645 .
O40 Mo37 O35 150.7(12) . .
Mo7 Mo37 O12 74.7(12) . .
O55 Mo37 O12 92.1(8) . .
O29 Mo37 O12 151.0(12) 16_645 .
O40 Mo37 O12 89.0(6) . .
O35 Mo37 O12 67.0(5) . .
Mo7 Mo37 O38 2.0(8) . .
O55 Mo37 O38 167.8(8) . .
O29 Mo37 O38 81.8(9) 16_645 .
O40 Mo37 O38 80.7(9) . .
O35 Mo37 O38 77.6(8) . .
O12 Mo37 O38 76.7(8) . .
Mo7 Mo37 K5 93.2(12) . .
O55 Mo37 K5 100.5(8) . .
O29 Mo37 K5 54.9(4) 16_645 .
O40 Mo37 K5 55.0(4) . .
O35 Mo37 K5 144.3(6) . .
O12 Mo37 K5 143.7(6) . .
O38 Mo37 K5 91.4(5) . .
Mo8 Mo38 O47 87.3(16) . .
Mo8 Mo38 O30 81.5(15) . .
O47 Mo38 O30 106.5(7) . .
Mo8 Mo38 O37 168.0(16) . .
O47 Mo38 O37 103.0(13) . .
O30 Mo38 O37 101.2(11) . .
Mo8 Mo38 O11 80.5(14) . .
O47 Mo38 O11 92.2(7) . .
O30 Mo38 O11 153.3(13) . .
O37 Mo38 O11 92.7(9) . .
Mo8 Mo38 O4 76.2(13) . .
O47 Mo38 O4 155.7(13) . .
O30 Mo38 O4 88.8(6) . .
O37 Mo38 O4 92.0(8) . .
O11 Mo38 O4 67.8(5) . .
Mo8 Mo38 O49 3.5(9) . .
O47 Mo38 O49 83.9(11) . .
O30 Mo38 O49 83.2(10) . .
O37 Mo38 O49 170.2(8) . .
O11 Mo38 O49 80.0(9) . .
O4 Mo38 O49 79.2(9) . .
Mo8 Mo38 K7 91.7(13) . 8_666
O47 Mo38 K7 53.6(4) . 8_666
O30 Mo38 K7 54.5(4) . 8_666
O37 Mo38 K7 99.4(8) . 8_666
O11 Mo38 K7 145.5(6) . 8_666
O4 Mo38 K7 143.0(6) . 8_666
O49 Mo38 K7 90.3(6) . 8_666
Mo9 Mo39 O82 168.0(18) . .
Mo9 Mo39 O52 82.6(16) . .
O82 Mo39 O52 107.4(13) . .
Mo9 Mo39 O63 78.5(15) . .
O82 Mo39 O63 104.4(12) . .
O52 Mo39 O63 105.1(9) . .
Mo9 Mo39 O23 77.9(14) . .
O82 Mo39 O23 95.0(10) . .
O52 Mo39 O23 91.1(8) . .
O63 Mo39 O23 149.3(15) . .
Mo9 Mo39 O5 74.2(14) . .
O82 Mo39 O5 94.1(9) . .
O52 Mo39 O5 150.9(15) . .
O63 Mo39 O5 87.6(8) . .
O23 Mo39 O5 67.2(6) . .
Mo9 Mo39 O28 2.2(9) . .
O82 Mo39 O28 169.5(10) . .
O52 Mo39 O28 80.4(11) . .
O63 Mo39 O28 79.6(10) . .
O23 Mo39 O28 77.7(9) . .
O5 Mo39 O28 76.2(9) . .
Mo9 Mo39 S5 142.5(15) . .
O82 Mo39 S5 29.8(5) . .
O52 Mo39 S5 103.9(10) . .
O63 Mo39 S5 132.2(13) . .
O23 Mo39 S5 65.2(6) . .
O5 Mo39 S5 85.0(7) . .
O28 Mo39 S5 142.6(8) . .
Mo9 Mo39 K4 90.6(14) . .
O82 Mo39 K4 100.6(9) . .
O52 Mo39 K4 53.5(5) . .
O63 Mo39 K4 55.1(5) . .
O23 Mo39 K4 144.2(8) . .
O5 Mo39 K4 142.1(8) . .
O28 Mo39 K4 89.6(6) . .
S5 Mo39 K4 123.3(8) . .
Mo3 Mo40 O81 171.0(21) . .
Mo3 Mo40 O83 81.8(18) . 8_666
O81 Mo40 O83 105.5(14) . 8_666
Mo3 Mo40 O33 79.5(18) . .
O81 Mo40 O33 103.2(14) . .
O83 Mo40 O33 104.3(10) 8_666 .
Mo3 Mo40 O3 80.0(17) . .
O81 Mo40 O3 94.4(11) . .
O83 Mo40 O3 90.7(8) 8_666 .
O33 Mo40 O3 152.5(16) . .
Mo3 Mo40 O1 78.4(17) . .
O81 Mo40 O1 93.0(11) . .
O83 Mo40 O1 153.5(17) 8_666 .
O33 Mo40 O1 89.2(8) . .
O3 Mo40 O1 68.8(6) . .
Mo3 Mo40 O75 1.2(11) . .
O81 Mo40 O75 170.8(10) . .
O83 Mo40 O75 81.1(12) 8_666 .
O33 Mo40 O75 80.8(12) . .
O3 Mo40 O75 79.0(10) . .
O1 Mo40 O75 78.7(10) . .
Mo3 Mo40 K2 91.5(16) . .
O81 Mo40 K2 97.1(9) . .
O83 Mo40 K2 53.7(5) 8_666 .
O33 Mo40 K2 54.4(5) . .
O3 Mo40 K2 144.3(8) . .
O1 Mo40 K2 143.5(8) . .
O75 Mo40 K2 91.9(7) . .
Mo1 Mo41 O88 173.0(22) . .
Mo1 Mo41 O56 81.4(18) . .
O88 Mo41 O56 104.4(15) . .
Mo1 Mo41 O17 78.4(18) . .
O88 Mo41 O17 103.5(14) . .
O56 Mo41 O17 104.2(11) . .
Mo1 Mo41 O2 79.5(17) . .
O88 Mo41 O2 96.4(12) . .
O56 Mo41 O2 90.3(9) . .
O17 Mo41 O2 151.3(17) . .
Mo1 Mo41 O4 77.7(17) . .
O88 Mo41 O4 95.5(11) . .
O56 Mo41 O4 152.4(17) . .
O17 Mo41 O4 89.1(9) . .
O2 Mo41 O4 68.4(7) . .
Mo1 Mo41 O10 1.3(12) . .
O88 Mo41 O10 172.7(11) . .
O56 Mo41 O10 80.9(12) . .
O17 Mo41 O10 79.7(12) . .
O2 Mo41 O10 78.3(10) . .
O4 Mo41 O10 77.8(10) . .
Mo1 Mo41 S14 144.9(19) . .
O88 Mo41 S14 30.7(6) . .
O56 Mo41 S14 102.9(12) . .
O17 Mo41 S14 131.9(15) . .
O2 Mo41 S14 65.7(7) . .
O4 Mo41 S14 84.7(8) . .
O10 Mo41 S14 143.8(9) . .
Mo1 Mo41 K2 90.2(17) . .
O88 Mo41 K2 96.3(10) . .
O56 Mo41 K2 54.2(5) . .
O17 Mo41 K2 53.8(5) . .
O2 Mo41 K2 144.3(8) . .
O4 Mo41 K2 142.7(9) . .
O10 Mo41 K2 90.9(8) . .
S14 Mo41 K2 120.9(10) . .
Mo5 Mo42 O104 167.7(29) . .
Mo5 Mo42 O6 82.7(21) . .
O104 Mo42 O6 104.4(19) . .
Mo5 Mo42 O6 82.7(21) . 16_645
O104 Mo42 O6 104.4(19) . 16_645
O6 Mo42 O6 106.4(14) . 16_645
Mo5 Mo42 O2 76.1(21) . 16_645
O104 Mo42 O2 93.7(14) . 16_645
O6 Mo42 O2 89.7(7) . 16_645
O6 Mo42 O2 151.6(23) 16_645 16_645
Mo5 Mo42 O2 76.1(21) . .
O104 Mo42 O2 93.7(14) . .
O6 Mo42 O2 151.6(23) . .
O6 Mo42 O2 89.7(7) 16_645 .
O2 Mo42 O2 67.1(9) 16_645 .
Mo5 Mo42 O45 2.1(15) . .
O104 Mo42 O45 169.8(15) . .
O6 Mo42 O45 81.4(17) . .
O6 Mo42 O45 81.4(17) 16_645 .
O2 Mo42 O45 77.9(15) 16_645 .
O2 Mo42 O45 77.9(15) . .
Mo5 Mo42 K6 92.8(23) . .
O104 Mo42 K6 99.5(15) . .
O6 Mo42 K6 54.6(7) . .
O6 Mo42 K6 54.6(7) 16_645 .
O2 Mo42 K6 144.0(8) 16_645 .
O2 Mo42 K6 144.0(8) . .
O45 Mo42 K6 90.7(10) . .
Mo15 Mo43 O59 164.7(19) . .
Mo15 Mo43 O16 84.6(17) . .
O59 Mo43 O16 107.5(14) . .
Mo15 Mo43 O73 80.4(16) . .
O59 Mo43 O73 104.0(13) . .
O16 Mo43 O73 107.0(10) . .
Mo15 Mo43 O22 76.1(15) . .
O59 Mo43 O22 94.0(10) . .
O16 Mo43 O22 90.9(8) . .
O73 Mo43 O22 148.9(15) . .
Mo15 Mo43 O5 72.6(14) . .
O59 Mo43 O5 92.9(9) . .
O16 Mo43 O5 150.8(16) . .
O73 Mo43 O5 87.3(8) . .
O22 Mo43 O5 66.4(6) . .
Mo15 Mo43 O65 3.7(10) . .
O59 Mo43 O65 168.2(10) . .
O16 Mo43 O65 81.2(11) . .
O73 Mo43 O65 80.4(11) . .
O22 Mo43 O65 77.5(9) . .
O5 Mo43 O65 76.2(9) . .
Mo15 Mo43 K1 93.8(15) . 8_666
O59 Mo43 K1 100.7(10) . 8_666
O16 Mo43 K1 55.1(5) . 8_666
O73 Mo43 K1 55.4(5) . 8_666
O22 Mo43 K1 145.6(8) . 8_666
O5 Mo43 K1 142.3(8) . 8_666
O65 Mo43 K1 90.8(7) . 8_666
Mo11 Mo44 O66 83.1(18) . .
Mo11 Mo44 O36 84.1(17) . .
O66 Mo44 O36 107.0(9) . .
Mo11 Mo44 O99 167.1(19) . .
O66 Mo44 O99 103.5(14) . .
O36 Mo44 O99 104.1(14) . .
Mo11 Mo44 O8 77.4(16) . .
O66 Mo44 O8 152.2(15) . .
O36 Mo44 O8 90.6(8) . .
O99 Mo44 O8 92.4(10) . .
Mo11 Mo44 O3 76.7(16) . .
O66 Mo44 O3 89.3(8) . .
O36 Mo44 O3 153.2(15) . .
O99 Mo44 O3 92.2(10) . .
O8 Mo44 O3 67.2(6) . .
Mo11 Mo44 O21 2.4(11) . .
O66 Mo44 O21 82.2(12) . .
O36 Mo44 O21 82.3(11) . .
O99 Mo44 O21 169.5(10) . .
O8 Mo44 O21 79.0(10) . .
O3 Mo44 O21 78.9(10) . .
Mo11 Mo44 K1 93.1(15) . 8_666
O66 Mo44 K1 54.8(5) . 8_666
O36 Mo44 K1 54.7(5) . 8_666
O99 Mo44 K1 99.8(9) . 8_666
O8 Mo44 K1 144.9(7) . 8_666
O3 Mo44 K1 143.8(7) . 8_666
O21 Mo44 K1 90.7(7) . 8_666
Mo13 Mo45 O87 86.9(29) . 8_666
Mo13 Mo45 O96 168.3(29) . .
O87 Mo45 O96 103.9(23) 8_666 .
Mo13 Mo45 O74 80.3(28) . .
O87 Mo45 O74 106.3(14) 8_666 .
O96 Mo45 O74 100.5(20) . .
Mo13 Mo45 O20 81.3(25) . .
O87 Mo45 O20 91.9(11) 8_666 .
O96 Mo45 O20 93.7(17) . .
O74 Mo45 O20 153.2(25) . .
Mo13 Mo45 O26 76.9(25) . .
O87 Mo45 O26 155.9(25) 8_666 .
O96 Mo45 O26 91.4(15) . .
O74 Mo45 O26 88.6(11) . .
O20 Mo45 O26 68.3(8) . .
Mo13 Mo45 O78 3.5(16) . .
O87 Mo45 O78 83.9(19) 8_666 .
O96 Mo45 O78 170.0(13) . .
O74 Mo45 O78 83.0(20) . .
O20 Mo45 O78 79.6(16) . .
O26 Mo45 O78 79.2(16) . .
Mo13 Mo45 K7 90.7(24) . .
O87 Mo45 K7 53.6(7) 8_666 .
O96 Mo45 K7 99.3(14) . .
O74 Mo45 K7 54.4(6) . .
O20 Mo45 K7 145.1(11) . .
O26 Mo45 K7 142.7(12) . .
O78 Mo45 K7 90.4(11) . .
V21 V1 O70 179.1(15) . .
V21 V1 O6 81.1(15) . .
O70 V1 O6 98.1(3) . .
V21 V1 O25 83.0(15) . .
O70 V1 O25 97.4(3) . .
O6 V1 O25 91.7(3) . .
V21 V1 O33 83.7(15) . 16_645
O70 V1 O33 97.1(3) . 16_645
O6 V1 O33 164.7(3) . 16_645
O25 V1 O33 87.5(3) . 16_645
V21 V1 O56 82.2(15) . 16_645
O70 V1 O56 97.4(3) . 16_645
O6 V1 O56 86.3(3) . 16_645
O25 V1 O56 165.2(3) . 16_645
O33 V1 O56 90.6(3) 16_645 16_645
V21 V1 O76 1.7(15) . .
O70 V1 O76 179.1(3) . .
O6 V1 O76 82.7(3) . .
O25 V1 O76 82.5(3) . .
O33 V1 O76 82.0(3) 16_645 .
O56 V1 O76 82.7(3) 16_645 .
V21 V1 K2 88.9(14) . 16_645
O70 V1 K2 91.4(3) . 16_645
O6 V1 K2 132.3(2) . 16_645
O25 V1 K2 133.3(2) . 16_645
O33 V1 K2 45.9(2) 16_645 16_645
O56 V1 K2 46.1(2) 16_645 16_645
O76 V1 K2 88.1(2) . 16_645
V21 V1 K6 86.6(15) . .
O70 V1 K6 93.1(3) . .
O6 V1 K6 47.2(2) . .
O25 V1 K6 45.5(2) . .
O33 V1 K6 132.9(2) 16_645 .
O56 V1 K6 133.4(2) 16_645 .
O76 V1 K6 87.4(2) . .
K2 V1 K6 175.46(13) 16_645 .
V21 Mo51 O70 179.1(15) . .
V21 Mo51 O6 81.1(15) . .
O70 Mo51 O6 98.1(3) . .
V21 Mo51 O25 83.0(15) . .
O70 Mo51 O25 97.4(3) . .
O6 Mo51 O25 91.7(3) . .
V21 Mo51 O33 83.7(15) . 16_645
O70 Mo51 O33 97.1(3) . 16_645
O6 Mo51 O33 164.7(3) . 16_645
O25 Mo51 O33 87.5(3) . 16_645
V21 Mo51 O56 82.2(15) . 16_645
O70 Mo51 O56 97.4(3) . 16_645
O6 Mo51 O56 86.3(3) . 16_645
O25 Mo51 O56 165.2(3) . 16_645
O33 Mo51 O56 90.6(3) 16_645 16_645
V21 Mo51 O76 1.7(15) . .
O70 Mo51 O76 179.1(3) . .
O6 Mo51 O76 82.7(3) . .
O25 Mo51 O76 82.5(3) . .
O33 Mo51 O76 82.0(3) 16_645 .
O56 Mo51 O76 82.7(3) 16_645 .
V21 Mo51 K2 88.9(14) . 16_645
O70 Mo51 K2 91.4(3) . 16_645
O6 Mo51 K2 132.3(2) . 16_645
O25 Mo51 K2 133.3(2) . 16_645
O33 Mo51 K2 45.9(2) 16_645 16_645
O56 Mo51 K2 46.1(2) 16_645 16_645
O76 Mo51 K2 88.1(2) . 16_645
V21 Mo51 K6 86.6(15) . .
O70 Mo51 K6 93.1(3) . .
O6 Mo51 K6 47.2(2) . .
O25 Mo51 K6 45.5(2) . .
O33 Mo51 K6 132.9(2) 16_645 .
O56 Mo51 K6 133.4(2) 16_645 .
O76 Mo51 K6 87.4(2) . .
K2 Mo51 K6 175.46(13) 16_645 .
Mo51 V21 V1 0.0(6) . .
Mo51 V21 O76 177.7(19) . .
V1 V21 O76 177.7(19) . .
Mo51 V21 O6 83.4(15) . .
V1 V21 O6 83.4(15) . .
O76 V21 O6 98.8(7) . .
Mo51 V21 O25 81.8(15) . .
V1 V21 O25 81.8(15) . .
O76 V21 O25 97.5(7) . .
O6 V21 O25 91.9(6) . .
Mo51 V21 O56 82.7(15) . 16_645
V1 V21 O56 82.7(15) . 16_645
O76 V21 O56 98.0(7) . 16_645
O6 V21 O56 86.6(6) . 16_645
O25 V21 O56 164.4(8) . 16_645
Mo51 V21 O33 81.1(15) . 16_645
V1 V21 O33 81.1(15) . 16_645
O76 V21 O33 96.7(7) . 16_645
O6 V21 O33 164.5(8) . 16_645
O25 V21 O33 87.0(6) . 16_645
O56 V21 O33 90.4(6) 16_645 16_645
Mo51 V21 O70 0.7(12) . .
V1 V21 O70 0.7(12) . .
O76 V21 O70 178.4(8) . .
O6 V21 O70 82.8(6) . .
O25 V21 O70 82.1(6) . .
O56 V21 O70 82.4(5) 16_645 .
O33 V21 O70 81.8(6) 16_645 .
Mo51 V21 K6 85.8(15) . .
V1 V21 K6 85.8(15) . .
O76 V21 K6 95.3(6) . .
O6 V21 K6 47.1(3) . .
O25 V21 K6 45.5(3) . .
O56 V21 K6 133.3(5) 16_645 .
O33 V21 K6 132.2(6) 16_645 .
O70 V21 K6 85.6(4) . .
Mo51 V21 K2 83.4(14) . 16_645
V1 V21 K2 83.4(14) . 16_645
O76 V21 K2 95.5(6) . 16_645
O6 V21 K2 131.5(5) . 16_645
O25 V21 K2 131.7(5) . 16_645
O56 V21 K2 45.5(3) 16_645 16_645
O33 V21 K2 45.3(3) 16_645 16_645
O70 V21 K2 83.7(4) . 16_645
K6 V21 K2 169.2(4) . 16_645
V22 V2 O90 178.1(15) . .
V22 V2 O31 79.7(15) . .
O90 V2 O31 98.6(3) . .
V22 V2 O73 83.6(15) . .
O90 V2 O73 98.1(3) . .
O31 V2 O73 163.3(3) . .
V22 V2 O36 80.2(15) . .
O90 V2 O36 99.1(3) . .
O31 V2 O36 86.9(3) . .
O73 V2 O36 90.1(3) . .
V22 V2 O63 82.1(15) . .
O90 V2 O63 98.5(3) . .
O31 V2 O63 90.2(3) . .
O73 V2 O63 87.8(3) . .
O36 V2 O63 162.4(3) . .
V22 V2 O86 2.3(15) . .
O90 V2 O86 179.0(3) . .
O31 V2 O86 81.3(3) . .
O73 V2 O86 82.0(3) . .
O36 V2 O86 81.9(3) . .
O63 V2 O86 80.5(3) . .
V22 V2 K1 86.8(15) . 8_666
O90 V2 K1 94.0(3) . 8_666
O31 V2 K1 132.2(2) . 8_666
O73 V2 K1 45.8(2) . 8_666
O36 V2 K1 45.5(2) . 8_666
O63 V2 K1 133.2(2) . 8_666
O86 V2 K1 86.8(2) . 8_666
V22 V2 K4 84.3(15) . .
O90 V2 K4 94.9(3) . .
O31 V2 K4 45.7(2) . .
O73 V2 K4 132.9(2) . .
O36 V2 K4 132.1(2) . .
O63 V2 K4 45.4(2) . .
O86 V2 K4 84.3(2) . .
K1 V2 K4 171.10(12) 8_666 .
V22 Mo52 O90 178.1(15) . .
V22 Mo52 O31 79.7(15) . .
O90 Mo52 O31 98.6(3) . .
V22 Mo52 O73 83.6(15) . .
O90 Mo52 O73 98.1(3) . .
O31 Mo52 O73 163.3(3) . .
V22 Mo52 O36 80.2(15) . .
O90 Mo52 O36 99.1(3) . .
O31 Mo52 O36 86.9(3) . .
O73 Mo52 O36 90.1(3) . .
V22 Mo52 O63 82.1(15) . .
O90 Mo52 O63 98.5(3) . .
O31 Mo52 O63 90.2(3) . .
O73 Mo52 O63 87.8(3) . .
O36 Mo52 O63 162.4(3) . .
V22 Mo52 O86 2.3(15) . .
O90 Mo52 O86 179.0(3) . .
O31 Mo52 O86 81.3(3) . .
O73 Mo52 O86 82.0(3) . .
O36 Mo52 O86 81.9(3) . .
O63 Mo52 O86 80.5(3) . .
V22 Mo52 K1 86.8(15) . 8_666
O90 Mo52 K1 94.0(3) . 8_666
O31 Mo52 K1 132.2(2) . 8_666
O73 Mo52 K1 45.8(2) . 8_666
O36 Mo52 K1 45.5(2) . 8_666
O63 Mo52 K1 133.2(2) . 8_666
O86 Mo52 K1 86.8(2) . 8_666
V22 Mo52 K4 84.3(15) . .
O90 Mo52 K4 94.9(3) . .
O31 Mo52 K4 45.7(2) . .
O73 Mo52 K4 132.9(2) . .
O36 Mo52 K4 132.1(2) . .
O63 Mo52 K4 45.4(2) . .
O86 Mo52 K4 84.3(2) . .
K1 Mo52 K4 171.10(12) 8_666 .
Mo52 V22 V2 0.0(5) . .
Mo52 V22 O86 177.0(20) . .
V2 V22 O86 177.0(20) . .
Mo52 V22 O31 84.0(15) . .
V2 V22 O31 84.0(15) . .
O86 V22 O31 98.2(8) . .
Mo52 V22 O36 83.5(16) . .
V2 V22 O36 83.5(16) . .
O86 V22 O36 98.6(8) . .
O31 V22 O36 87.9(6) . .
Mo52 V22 O63 81.7(15) . .
V2 V22 O63 81.7(15) . .
O86 V22 O63 96.1(8) . .
O31 V22 O63 90.7(6) . .
O36 V22 O63 165.3(10) . .
Mo52 V22 O73 80.3(15) . .
V2 V22 O73 80.3(15) . .
O86 V22 O73 97.6(8) . .
O31 V22 O73 164.2(10) . .
O36 V22 O73 90.1(6) . .
O63 V22 O73 87.3(6) . .
Mo52 V22 O90 1.4(11) . .
V2 V22 O90 1.4(11) . .
O86 V22 O90 178.1(9) . .
O31 V22 O90 82.7(6) . .
O36 V22 O90 83.0(6) . .
O63 V22 O90 82.2(6) . .
O73 V22 O90 81.6(6) . .
Mo52 V22 K1 85.2(15) . 8_666
V2 V22 K1 85.2(15) . 8_666
O86 V22 K1 94.8(6) . 8_666
O31 V22 K1 132.7(6) . 8_666
O36 V22 K1 45.1(4) . 8_666
O63 V22 K1 132.8(6) . 8_666
O73 V22 K1 45.7(4) . 8_666
O90 V22 K1 85.8(5) . 8_666
Mo52 V22 K4 87.8(15) . .
V2 V22 K4 87.8(15) . .
O86 V22 K4 92.2(6) . .
O31 V22 K4 45.9(4) . .
O36 V22 K4 133.7(6) . .
O63 V22 K4 45.9(4) . .
O73 V22 K4 133.0(6) . .
O90 V22 K4 87.2(5) . .
K1 V22 K4 173.0(5) 8_666 .
V23 V3 O92 177.1(10) . .
V23 V3 O46 79.5(10) . 8_666
O92 V3 O46 97.7(4) . 8_666
V23 V3 O30 83.1(10) . .
O92 V3 O30 99.8(3) . .
O46 V3 O30 162.6(3) 8_666 .
V23 V3 O50 82.6(10) . 8_666
O92 V3 O50 97.8(3) . 8_666
O46 V3 O50 88.1(3) 8_666 8_666
O30 V3 O50 90.2(3) . 8_666
V23 V3 O17 80.7(10) . .
O92 V3 O17 98.9(3) . .
O46 V3 O17 89.8(3) 8_666 .
O30 V3 O17 86.8(3) . .
O50 V3 O17 163.3(3) 8_666 .
V23 V3 O62 2.5(9) . .
O92 V3 O62 177.8(3) . .
O46 V3 O62 80.9(3) 8_666 .
O30 V3 O62 81.7(3) . .
O50 V3 O62 80.6(3) 8_666 .
O17 V3 O62 82.7(3) . .
V23 V3 K2 85.4(10) . .
O92 V3 K2 92.2(3) . .
O46 V3 K2 45.5(2) 8_666 .
O30 V3 K2 132.7(2) . .
O50 V3 K2 133.5(2) 8_666 .
O17 V3 K2 45.9(2) . .
O62 V3 K2 88.0(2) . .
V23 V3 K7 87.0(10) . 8_666
O92 V3 K7 95.3(3) . 8_666
O46 V3 K7 132.8(2) 8_666 8_666
O30 V3 K7 46.0(2) . 8_666
O50 V3 K7 45.1(2) 8_666 8_666
O17 V3 K7 132.5(2) . 8_666
O62 V3 K7 84.5(2) . 8_666
K2 V3 K7 172.47(12) . 8_666
V23 Mo53 O92 177.1(10) . .
V23 Mo53 O46 79.5(10) . 8_666
O92 Mo53 O46 97.7(4) . 8_666
V23 Mo53 O30 83.1(10) . .
O92 Mo53 O30 99.8(3) . .
O46 Mo53 O30 162.6(3) 8_666 .
V23 Mo53 O50 82.6(10) . 8_666
O92 Mo53 O50 97.8(3) . 8_666
O46 Mo53 O50 88.1(3) 8_666 8_666
O30 Mo53 O50 90.2(3) . 8_666
V23 Mo53 O17 80.7(10) . .
O92 Mo53 O17 98.9(3) . .
O46 Mo53 O17 89.8(3) 8_666 .
O30 Mo53 O17 86.8(3) . .
O50 Mo53 O17 163.3(3) 8_666 .
V23 Mo53 O62 2.5(9) . .
O92 Mo53 O62 177.8(3) . .
O46 Mo53 O62 80.9(3) 8_666 .
O30 Mo53 O62 81.7(3) . .
O50 Mo53 O62 80.6(3) 8_666 .
O17 Mo53 O62 82.7(3) . .
V23 Mo53 K2 85.4(10) . .
O92 Mo53 K2 92.2(3) . .
O46 Mo53 K2 45.5(2) 8_666 .
O30 Mo53 K2 132.7(2) . .
O50 Mo53 K2 133.5(2) 8_666 .
O17 Mo53 K2 45.9(2) . .
O62 Mo53 K2 88.0(2) . .
V23 Mo53 K7 87.0(10) . 8_666
O92 Mo53 K7 95.3(3) . 8_666
O46 Mo53 K7 132.8(2) 8_666 8_666
O30 Mo53 K7 46.0(2) . 8_666
O50 Mo53 K7 45.1(2) 8_666 8_666
O17 Mo53 K7 132.5(2) . 8_666
O62 Mo53 K7 84.5(2) . 8_666
K2 Mo53 K7 172.47(12) . 8_666
Mo53 V23 V3 0.0(5) . .
Mo53 V23 O62 176.5(13) . .
V3 V23 O62 176.5(13) . .
Mo53 V23 O46 82.1(10) . 8_666
V3 V23 O46 82.1(10) . 8_666
O62 V23 O46 99.9(7) . 8_666
Mo53 V23 O17 81.3(10) . .
V3 V23 O17 81.3(10) . .
O62 V23 O17 101.5(7) . .
O46 V23 O17 90.4(5) 8_666 .
Mo53 V23 O50 79.3(10) . 8_666
V3 V23 O50 79.3(10) . 8_666
O62 V23 O50 97.9(6) . 8_666
O46 V23 O50 88.0(5) 8_666 8_666
O17 V23 O50 160.5(8) . 8_666
Mo53 V23 O30 78.8(10) . .
V3 V23 O30 78.8(10) . .
O62 V23 O30 99.2(6) . .
O46 V23 O30 160.9(8) 8_666 .
O17 V23 O30 86.3(5) . .
O50 V23 O30 89.0(5) 8_666 .
Mo53 V23 O92 2.1(8) . .
V3 V23 O92 2.1(8) . .
O62 V23 O92 177.5(7) . .
O46 V23 O92 80.1(5) 8_666 .
O17 V23 O92 81.0(5) . .
O50 V23 O92 79.6(5) 8_666 .
O30 V23 O92 80.9(5) . .
Mo53 V23 K2 85.4(10) . .
V3 V23 K2 85.4(10) . .
O62 V23 K2 98.0(5) . .
O46 V23 K2 45.3(3) 8_666 .
O17 V23 K2 45.9(3) . .
O50 V23 K2 132.6(5) 8_666 .
O30 V23 K2 131.5(5) . .
O92 V23 K2 83.7(4) . .
Mo53 V23 K7 84.0(10) . 8_666
V3 V23 K7 84.0(10) . 8_666
O62 V23 K7 92.5(5) . 8_666
O46 V23 K7 132.6(5) 8_666 8_666
O17 V23 K7 131.7(5) . 8_666
O50 V23 K7 44.9(3) 8_666 8_666
O30 V23 K7 45.7(3) . 8_666
O92 V23 K7 85.7(4) . 8_666
K2 V23 K7 169.4(4) . 8_666
V24 V4 O39 178.9(19) . .
V24 V4 O87 83.0(13) . 16_645
O39 V4 O87 97.8(3) . 16_645
V24 V4 O87 83.0(13) . .
O39 V4 O87 97.8(3) . .
O87 V4 O87 87.0(4) 16_645 .
V24 V4 O47 82.6(13) . 16_645
O39 V4 O47 96.6(3) . 16_645
O87 V4 O47 90.8(3) 16_645 16_645
O87 V4 O47 165.6(4) . 16_645
V24 V4 O47 82.6(13) . .
O39 V4 O47 96.6(3) . .
O87 V4 O47 165.6(4) 16_645 .
O87 V4 O47 90.8(3) . .
O47 V4 O47 87.8(4) 16_645 .
V24 V4 O95 0.8(18) . .
O39 V4 O95 179.7(5) . .
O87 V4 O95 82.4(3) 16_645 .
O87 V4 O95 82.4(3) . .
O47 V4 O95 83.2(3) 16_645 .
O47 V4 O95 83.2(3) . .
V24 V4 K7 85.72(11) . 8_666
O39 V4 K7 94.28(11) . 8_666
O87 V4 K7 132.7(2) 16_645 8_666
O87 V4 K7 46.0(2) . 8_666
O47 V4 K7 132.9(2) 16_645 8_666
O47 V4 K7 45.4(2) . 8_666
O95 V4 K7 85.72(11) . 8_666
V24 V4 K7 85.72(11) . 9_756
O39 V4 K7 94.28(11) . 9_756
O87 V4 K7 46.1(2) 16_645 9_756
O87 V4 K7 132.7(2) . 9_756
O47 V4 K7 45.4(2) 16_645 9_756
O47 V4 K7 132.9(2) . 9_756
O95 V4 K7 85.72(11) . 9_756
K7 V4 K7 171.4(2) 8_666 9_756
V24 Mo54 O39 178.9(19) . .
V24 Mo54 O87 83.0(13) . 16_645
O39 Mo54 O87 97.8(3) . 16_645
V24 Mo54 O87 83.0(13) . .
O39 Mo54 O87 97.8(3) . .
O87 Mo54 O87 87.0(4) 16_645 .
V24 Mo54 O47 82.6(13) . 16_645
O39 Mo54 O47 96.6(3) . 16_645
O87 Mo54 O47 90.8(3) 16_645 16_645
O87 Mo54 O47 165.6(4) . 16_645
V24 Mo54 O47 82.6(13) . .
O39 Mo54 O47 96.6(3) . .
O87 Mo54 O47 165.6(4) 16_645 .
O87 Mo54 O47 90.8(3) . .
O47 Mo54 O47 87.8(4) 16_645 .
V24 Mo54 O95 0.8(18) . .
O39 Mo54 O95 179.7(5) . .
O87 Mo54 O95 82.4(3) 16_645 .
O87 Mo54 O95 82.4(3) . .
O47 Mo54 O95 83.2(3) 16_645 .
O47 Mo54 O95 83.2(3) . .
V24 Mo54 K7 85.72(11) . 8_666
O39 Mo54 K7 94.28(11) . 8_666
O87 Mo54 K7 132.7(2) 16_645 8_666
O87 Mo54 K7 46.0(2) . 8_666
O47 Mo54 K7 132.9(2) 16_645 8_666
O47 Mo54 K7 45.4(2) . 8_666
O95 Mo54 K7 85.72(11) . 8_666
V24 Mo54 K7 85.72(11) . 9_756
O39 Mo54 K7 94.28(11) . 9_756
O87 Mo54 K7 46.1(2) 16_645 9_756
O87 Mo54 K7 132.7(2) . 9_756
O47 Mo54 K7 45.4(2) 16_645 9_756
O47 Mo54 K7 132.9(2) . 9_756
O95 Mo54 K7 85.72(11) . 9_756
K7 Mo54 K7 171.4(2) 8_666 9_756
Mo54 V24 V4 0.0(10) . .
Mo54 V24 O95 178.9(25) . .
V4 V24 O95 178.9(25) . .
Mo54 V24 O47 80.5(13) . 16_645
V4 V24 O47 80.5(13) . 16_645
O95 V24 O47 100.3(8) . 16_645
Mo54 V24 O47 80.5(13) . .
V4 V24 O47 80.5(13) . .
O95 V24 O47 100.3(8) . .
O47 V24 O47 87.2(8) 16_645 .
Mo54 V24 O87 80.1(14) . 16_645
V4 V24 O87 80.1(14) . 16_645
O95 V24 O87 99.1(8) . 16_645
O47 V24 O87 90.1(3) 16_645 16_645
O47 V24 O87 160.5(12) . 16_645
Mo54 V24 O87 80.1(14) . .
V4 V24 O87 80.1(14) . .
O95 V24 O87 99.1(8) . .
O47 V24 O87 160.5(12) 16_645 .
O47 V24 O87 90.1(3) . .
O87 V24 O87 86.1(8) 16_645 .
Mo54 V24 O39 0.8(14) . .
V4 V24 O39 0.8(14) . .
O95 V24 O39 179.7(13) . .
O47 V24 O39 79.9(7) 16_645 .
O47 V24 O39 79.9(7) . .
O87 V24 O39 80.7(7) 16_645 .
O87 V24 O39 80.7(7) . .
Mo54 V24 K7 85.9(3) . 8_666
V4 V24 K7 85.9(3) . 8_666
O95 V24 K7 94.1(3) . 8_666
O47 V24 K7 132.4(6) 16_645 8_666
O47 V24 K7 45.5(2) . 8_666
O87 V24 K7 132.1(6) 16_645 8_666
O87 V24 K7 46.2(2) . 8_666
O39 V24 K7 85.9(3) . 8_666
Mo54 V24 K7 85.9(3) . 9_756
V4 V24 K7 85.9(3) . 9_756
O95 V24 K7 94.1(3) . 9_756
O47 V24 K7 45.5(2) 16_645 9_756
O47 V24 K7 132.4(6) . 9_756
O87 V24 K7 46.2(2) 16_645 9_756
O87 V24 K7 132.1(6) . 9_756
O39 V24 K7 85.9(3) . 9_756
K7 V24 K7 171.8(6) 8_666 9_756
V25 V5 O79 177.5(10) . .
V25 V5 O66 81.6(9) . 8_666
O79 V5 O66 97.0(4) . 8_666
V25 V5 O84 81.9(9) . .
O79 V5 O84 96.2(4) . .
O66 V5 O84 90.4(3) 8_666 .
V25 V5 O48 84.0(9) . .
O79 V5 O48 97.4(4) . .
O66 V5 O48 165.6(3) 8_666 .
O84 V5 O48 88.0(3) . .
V25 V5 O83 84.1(9) . .
O79 V5 O83 97.9(3) . .
O66 V5 O83 87.4(3) 8_666 .
O84 V5 O83 165.9(3) . .
O48 V5 O83 90.7(3) . .
V25 V5 O93 1.0(9) . .
O79 V5 O93 177.5(4) . .
O66 V5 O93 82.5(3) 8_666 .
O84 V5 O93 81.4(3) . .
O48 V5 O93 83.1(3) . .
O83 V5 O93 84.5(3) . .
V25 V5 K2 90.3(9) . 8_666
O79 V5 K2 92.1(3) . 8_666
O66 V5 K2 133.4(2) 8_666 8_666
O84 V5 K2 133.9(2) . 8_666
O48 V5 K2 46.0(2) . 8_666
O83 V5 K2 46.0(2) . 8_666
O93 V5 K2 90.0(2) . 8_666
V25 V5 K1 84.0(9) . .
O79 V5 K1 93.5(3) . .
O66 V5 K1 45.9(2) 8_666 .
O84 V5 K1 45.1(2) . .
O48 V5 K1 132.8(2) . .
O83 V5 K1 133.0(2) . .
O93 V5 K1 84.4(2) . .
K2 V5 K1 174.38(12) 8_666 .
V25 Mo55 O79 177.5(10) . .
V25 Mo55 O66 81.6(9) . 8_666
O79 Mo55 O66 97.0(4) . 8_666
V25 Mo55 O84 81.9(9) . .
O79 Mo55 O84 96.2(4) . .
O66 Mo55 O84 90.4(3) 8_666 .
V25 Mo55 O48 84.0(9) . .
O79 Mo55 O48 97.4(4) . .
O66 Mo55 O48 165.6(3) 8_666 .
O84 Mo55 O48 88.0(3) . .
V25 Mo55 O83 84.1(9) . .
O79 Mo55 O83 97.9(3) . .
O66 Mo55 O83 87.4(3) 8_666 .
O84 Mo55 O83 165.9(3) . .
O48 Mo55 O83 90.7(3) . .
V25 Mo55 O93 1.0(9) . .
O79 Mo55 O93 177.5(4) . .
O66 Mo55 O93 82.5(3) 8_666 .
O84 Mo55 O93 81.4(3) . .
O48 Mo55 O93 83.1(3) . .
O83 Mo55 O93 84.5(3) . .
V25 Mo55 K2 90.3(9) . 8_666
O79 Mo55 K2 92.1(3) . 8_666
O66 Mo55 K2 133.4(2) 8_666 8_666
O84 Mo55 K2 133.9(2) . 8_666
O48 Mo55 K2 46.0(2) . 8_666
O83 Mo55 K2 46.0(2) . 8_666
O93 Mo55 K2 90.0(2) . 8_666
V25 Mo55 K1 84.0(9) . .
O79 Mo55 K1 93.5(3) . .
O66 Mo55 K1 45.9(2) 8_666 .
O84 Mo55 K1 45.1(2) . .
O48 Mo55 K1 132.8(2) . .
O83 Mo55 K1 133.0(2) . .
O93 Mo55 K1 84.4(2) . .
K2 Mo55 K1 174.38(12) 8_666 .
Mo55 V25 V5 0.0(5) . .
Mo55 V25 O93 178.5(12) . .
V5 V25 O93 178.5(12) . .
Mo55 V25 O66 79.2(9) . 8_666
V5 V25 O66 79.2(9) . 8_666
O93 V25 O66 102.1(6) . 8_666
Mo55 V25 O84 79.0(9) . .
V5 V25 O84 79.0(9) . .
O93 V25 O84 100.3(6) . .
O66 V25 O84 89.5(5) 8_666 .
Mo55 V25 O48 77.0(9) . .
V5 V25 O48 77.0(9) . .
O93 V25 O48 101.7(6) . .
O66 V25 O48 156.2(7) 8_666 .
O84 V25 O48 86.4(5) . .
Mo55 V25 O83 77.0(9) . .
V5 V25 O83 77.0(9) . .
O93 V25 O83 103.7(6) . .
O66 V25 O83 85.9(5) 8_666 .
O84 V25 O83 156.0(7) . .
O48 V25 O83 88.3(5) . .
Mo55 V25 O79 1.8(7) . .
V5 V25 O79 1.8(7) . .
O93 V25 O79 177.9(7) . .
O66 V25 O79 78.2(5) 8_666 .
O84 V25 O79 77.6(5) . .
O48 V25 O79 78.1(5) . .
O83 V25 O79 78.4(5) . .
Mo55 V25 K1 86.4(9) . .
V5 V25 K1 86.4(9) . .
O93 V25 K1 94.0(5) . .
O66 V25 K1 46.3(3) 8_666 .
O84 V25 K1 45.6(3) . .
O48 V25 K1 131.7(4) . .
O83 V25 K1 131.8(4) . .
O79 V25 K1 84.7(3) . .
Mo55 V25 K2 80.1(8) . 8_666
V5 V25 K2 80.1(8) . 8_666
O93 V25 K2 99.4(5) . 8_666
O66 V25 K2 129.7(4) 8_666 8_666
O84 V25 K2 130.1(4) . 8_666
O48 V25 K2 44.8(3) . 8_666
O83 V25 K2 44.8(3) . 8_666
O79 V25 K2 81.8(3) . 8_666
K1 V25 K2 166.5(3) . 8_666
V26 V6 O69 176.9(13) . .
V26 V6 O43 84.6(13) . .
O69 V6 O43 98.4(3) . .
V26 V6 O7 80.1(13) . 16_645
O69 V6 O7 96.9(3) . 16_645
O43 V6 O7 164.7(3) . 16_645
V26 V6 O53 83.2(13) . .
O69 V6 O53 97.5(3) . .
O43 V6 O53 90.8(3) . .
O7 V6 O53 87.4(3) 16_645 .
V26 V6 O40 80.9(13) . .
O69 V6 O40 98.4(3) . .
O43 V6 O40 86.7(3) . .
O7 V6 O40 90.8(3) 16_645 .
O53 V6 O40 164.1(3) . .
V26 V6 O58 2.9(13) . .
O69 V6 O58 177.3(3) . .
O43 V6 O58 83.6(3) . .
O7 V6 O58 81.1(3) 16_645 .
O53 V6 O58 80.6(3) . .
O40 V6 O58 83.5(3) . .
V26 V6 K4 87.5(13) . .
O69 V6 K4 95.1(3) . .
O43 V6 K4 46.4(2) . .
O7 V6 K4 132.2(2) 16_645 .
O53 V6 K4 45.1(2) . .
O40 V6 K4 132.7(2) . .
O58 V6 K4 84.9(2) . .
V26 V6 K5 83.9(13) . .
O69 V6 K5 93.4(3) . .
O43 V6 K5 132.9(2) . .
O7 V6 K5 45.4(2) 16_645 .
O53 V6 K5 132.6(2) . .
O40 V6 K5 46.3(2) . .
O58 V6 K5 86.5(2) . .
K4 V6 K5 171.4(2) . .
V26 Mo56 O69 176.9(13) . .
V26 Mo56 O43 84.6(13) . .
O69 Mo56 O43 98.4(3) . .
V26 Mo56 O7 80.1(13) . 16_645
O69 Mo56 O7 96.9(3) . 16_645
O43 Mo56 O7 164.7(3) . 16_645
V26 Mo56 O53 83.2(13) . .
O69 Mo56 O53 97.5(3) . .
O43 Mo56 O53 90.8(3) . .
O7 Mo56 O53 87.4(3) 16_645 .
V26 Mo56 O40 80.9(13) . .
O69 Mo56 O40 98.4(3) . .
O43 Mo56 O40 86.7(3) . .
O7 Mo56 O40 90.8(3) 16_645 .
O53 Mo56 O40 164.1(3) . .
V26 Mo56 O58 2.9(13) . .
O69 Mo56 O58 177.3(3) . .
O43 Mo56 O58 83.6(3) . .
O7 Mo56 O58 81.1(3) 16_645 .
O53 Mo56 O58 80.6(3) . .
O40 Mo56 O58 83.5(3) . .
V26 Mo56 K4 87.5(13) . .
O69 Mo56 K4 95.1(3) . .
O43 Mo56 K4 46.4(2) . .
O7 Mo56 K4 132.2(2) 16_645 .
O53 Mo56 K4 45.1(2) . .
O40 Mo56 K4 132.7(2) . .
O58 Mo56 K4 84.9(2) . .
V26 Mo56 K5 83.9(13) . .
O69 Mo56 K5 93.4(3) . .
O43 Mo56 K5 132.9(2) . .
O7 Mo56 K5 45.4(2) 16_645 .
O53 Mo56 K5 132.6(2) . .
O40 Mo56 K5 46.3(2) . .
O58 Mo56 K5 86.5(2) . .
K4 Mo56 K5 171.4(2) . .
Mo56 V26 V6 0.0(5) . .
Mo56 V26 O58 176.2(17) . .
V6 V26 O58 176.2(17) . .
Mo56 V26 O7 83.5(13) . 16_645
V6 V26 O7 83.5(13) . 16_645
O58 V26 O7 97.8(7) . 16_645
Mo56 V26 O40 82.8(13) . .
V6 V26 O40 82.8(13) . .
O58 V26 O40 100.7(7) . .
O7 V26 O40 91.6(6) 16_645 .
Mo56 V26 O53 80.5(13) . .
V6 V26 O53 80.5(13) . .
O58 V26 O53 96.0(7) . .
O7 V26 O53 87.5(5) 16_645 .
O40 V26 O53 163.3(8) . .
Mo56 V26 O43 79.1(13) . .
V6 V26 O43 79.1(13) . .
O58 V26 O43 99.5(7) . .
O7 V26 O43 162.6(8) 16_645 .
O40 V26 O43 86.3(5) . .
O53 V26 O43 89.7(6) . .
Mo56 V26 O69 2.3(10) . .
V6 V26 O69 2.3(10) . .
O58 V26 O69 176.9(8) . .
O7 V26 O69 81.2(6) 16_645 .
O40 V26 O69 82.3(5) . .
O53 V26 O69 81.1(5) . .
O43 V26 O69 81.4(6) . .
Mo56 V26 K4 84.2(13) . .
V6 V26 K4 84.2(13) . .
O58 V26 K4 92.3(5) . .
O7 V26 K4 132.1(5) 16_645 .
O40 V26 K4 132.3(5) . .
O53 V26 K4 44.8(3) . .
O43 V26 K4 46.2(3) . .
O69 V26 K4 86.2(4) . .
Mo56 V26 K5 88.0(13) . .
V6 V26 K5 88.0(13) . .
O58 V26 K5 95.5(6) . .
O7 V26 K5 45.8(3) 16_645 .
O40 V26 K5 46.8(3) . .
O53 V26 K5 133.0(5) . .
O43 V26 K5 132.7(5) . .
O69 V26 K5 86.0(4) . .
K4 V26 K5 172.2(4) . .
V27 V7 O91 179.0(7) . .
V27 V7 O74 83.3(7) . .
O91 V7 O74 95.7(4) . .
V27 V7 O18 82.5(7) . .
O91 V7 O18 97.5(4) . .
O74 V7 O18 90.6(3) . .
V27 V7 O32 83.9(7) . .
O91 V7 O32 96.1(4) . .
O74 V7 O32 87.5(3) . .
O18 V7 O32 166.4(3) . .
V27 V7 O52 83.8(7) . .
O91 V7 O52 97.2(4) . .
O74 V7 O52 167.2(4) . .
O18 V7 O52 87.8(3) . .
O32 V7 O52 91.0(3) . .
V27 V7 O67 0.9(7) . .
O91 V7 O67 179.0(4) . .
O74 V7 O67 83.7(3) . .
O18 V7 O67 83.3(3) . .
O32 V7 O67 83.1(3) . .
O52 V7 O67 83.5(3) . .
V27 V7 K4 87.8(7) . .
O91 V7 K4 92.9(3) . .
O74 V7 K4 132.7(2) . .
O18 V7 K4 134.1(2) . .
O32 V7 K4 45.3(2) . .
O52 V7 K4 46.4(2) . .
O67 V7 K4 86.9(2) . .
V27 V7 K7 85.5(7) . .
O91 V7 K7 93.8(3) . .
O74 V7 K7 45.7(2) . .
O18 V7 K7 45.5(2) . .
O32 V7 K7 132.9(2) . .
O52 V7 K7 133.1(2) . .
O67 V7 K7 86.4(2) . .
K4 V7 K7 173.27(14) . .
V27 Mo57 O91 179.0(7) . .
V27 Mo57 O74 83.3(7) . .
O91 Mo57 O74 95.7(4) . .
V27 Mo57 O18 82.5(7) . .
O91 Mo57 O18 97.5(4) . .
O74 Mo57 O18 90.6(3) . .
V27 Mo57 O32 83.9(7) . .
O91 Mo57 O32 96.1(4) . .
O74 Mo57 O32 87.5(3) . .
O18 Mo57 O32 166.4(3) . .
V27 Mo57 O52 83.8(7) . .
O91 Mo57 O52 97.2(4) . .
O74 Mo57 O52 167.2(4) . .
O18 Mo57 O52 87.8(3) . .
O32 Mo57 O52 91.0(3) . .
V27 Mo57 O67 0.9(7) . .
O91 Mo57 O67 179.0(4) . .
O74 Mo57 O67 83.7(3) . .
O18 Mo57 O67 83.3(3) . .
O32 Mo57 O67 83.1(3) . .
O52 Mo57 O67 83.5(3) . .
V27 Mo57 K4 87.8(7) . .
O91 Mo57 K4 92.9(3) . .
O74 Mo57 K4 132.7(2) . .
O18 Mo57 K4 134.1(2) . .
O32 Mo57 K4 45.3(2) . .
O52 Mo57 K4 46.4(2) . .
O67 Mo57 K4 86.9(2) . .
V27 Mo57 K7 85.5(7) . .
O91 Mo57 K7 93.8(3) . .
O74 Mo57 K7 45.7(2) . .
O18 Mo57 K7 45.5(2) . .
O32 Mo57 K7 132.9(2) . .
O52 Mo57 K7 133.1(2) . .
O67 Mo57 K7 86.4(2) . .
K4 Mo57 K7 173.27(14) . .
Mo57 V27 V7 0.0(5) . .
Mo57 V27 O67 178.7(10) . .
V7 V27 O67 178.7(10) . .
Mo57 V27 O18 77.9(7) . .
V7 V27 O18 77.9(7) . .
O67 V27 O18 103.3(6) . .
Mo57 V27 O74 77.2(7) . .
V7 V27 O74 77.2(7) . .
O67 V27 O74 103.4(6) . .
O18 V27 O74 88.8(4) . .
Mo57 V27 O32 76.7(7) . .
V7 V27 O32 76.7(7) . .
O67 V27 O32 102.1(6) . .
O18 V27 O32 154.6(6) . .
O74 V27 O32 85.4(4) . .
Mo57 V27 O52 76.7(7) . .
V7 V27 O52 76.7(7) . .
O67 V27 O52 102.8(6) . .
O18 V27 O52 85.9(4) . .
O74 V27 O52 153.9(6) . .
O32 V27 O52 88.5(4) . .
Mo57 V27 O91 0.7(5) . .
V7 V27 O91 0.7(5) . .
O67 V27 O91 178.8(6) . .
O18 V27 O91 77.9(4) . .
O74 V27 O91 76.4(4) . .
O32 V27 O91 76.7(4) . .
O52 V27 O91 77.4(4) . .
Mo57 V27 K4 82.5(7) . .
V7 V27 K4 82.5(7) . .
O67 V27 K4 96.2(4) . .
O18 V27 K4 131.2(4) . .
O74 V27 K4 129.5(4) . .
O32 V27 K4 44.8(3) . .
O52 V27 K4 45.9(3) . .
O91 V27 K4 83.1(3) . .
Mo57 V27 K7 84.9(7) . .
V7 V27 K7 84.9(7) . .
O67 V27 K7 96.4(5) . .
O18 V27 K7 45.6(3) . .
O74 V27 K7 45.9(3) . .
O32 V27 K7 130.8(4) . .
O52 V27 K7 131.0(4) . .
O91 V27 K7 84.4(3) . .
K4 V27 K7 167.4(3) . .
V28 V8 O98 179.2(6) . .
V28 V8 O34 83.2(7) . .
O98 V8 O34 97.3(3) . .
V28 V8 O34 83.2(7) . 16_645
O98 V8 O34 97.3(3) . 16_645
O34 V8 O34 89.7(4) . 16_645
V28 V8 O29 82.7(7) . 16_645
O98 V8 O29 96.7(3) . 16_645
O34 V8 O29 166.0(4) . 16_645
O34 V8 O29 88.5(3) 16_645 16_645
V28 V8 O29 82.7(7) . .
O98 V8 O29 96.7(3) . .
O34 V8 O29 88.5(3) . .
O34 V8 O29 166.0(4) 16_645 .
O29 V8 O29 89.8(4) 16_645 .
V28 V8 O24 0.5(5) . .
O98 V8 O24 179.7(3) . .
O34 V8 O24 82.9(3) . .
O34 V8 O24 82.9(3) 16_645 .
O29 V8 O24 83.1(3) 16_645 .
O29 V8 O24 83.1(3) . .
V28 V8 K6 86.7(9) . .
O98 V8 K6 94.1(4) . .
O34 V8 K6 45.2(2) . .
O34 V8 K6 45.2(2) 16_645 .
O29 V8 K6 133.5(2) 16_645 .
O29 V8 K6 133.5(2) . .
O24 V8 K6 86.2(3) . .
V28 V8 K5 86.2(9) . .
O98 V8 K5 93.0(4) . .
O34 V8 K5 133.6(2) . .
O34 V8 K5 133.6(2) 16_645 .
O29 V8 K5 45.3(2) 16_645 .
O29 V8 K5 45.3(2) . .
O24 V8 K5 86.7(3) . .
K6 V8 K5 172.9(2) . .
V28 Mo58 O98 179.2(6) . .
V28 Mo58 O34 83.2(7) . .
O98 Mo58 O34 97.3(3) . .
V28 Mo58 O34 83.2(7) . 16_645
O98 Mo58 O34 97.3(3) . 16_645
O34 Mo58 O34 89.7(4) . 16_645
V28 Mo58 O29 82.7(7) . 16_645
O98 Mo58 O29 96.7(3) . 16_645
O34 Mo58 O29 166.0(4) . 16_645
O34 Mo58 O29 88.5(3) 16_645 16_645
V28 Mo58 O29 82.7(7) . .
O98 Mo58 O29 96.7(3) . .
O34 Mo58 O29 88.5(3) . .
O34 Mo58 O29 166.0(4) 16_645 .
O29 Mo58 O29 89.8(4) 16_645 .
V28 Mo58 O24 0.5(5) . .
O98 Mo58 O24 179.7(3) . .
O34 Mo58 O24 82.9(3) . .
O34 Mo58 O24 82.9(3) 16_645 .
O29 Mo58 O24 83.1(3) 16_645 .
O29 Mo58 O24 83.1(3) . .
V28 Mo58 K6 86.7(9) . .
O98 Mo58 K6 94.1(4) . .
O34 Mo58 K6 45.2(2) . .
O34 Mo58 K6 45.2(2) 16_645 .
O29 Mo58 K6 133.5(2) 16_645 .
O29 Mo58 K6 133.5(2) . .
O24 Mo58 K6 86.2(3) . .
V28 Mo58 K5 86.2(9) . .
O98 Mo58 K5 93.0(4) . .
O34 Mo58 K5 133.6(2) . .
O34 Mo58 K5 133.6(2) 16_645 .
O29 Mo58 K5 45.3(2) 16_645 .
O29 Mo58 K5 45.3(2) . .
O24 Mo58 K5 86.7(3) . .
K6 Mo58 K5 172.9(2) . .
Mo58 V28 V8 0.0(6) . .
Mo58 V28 O24 179.3(7) . .
V8 V28 O24 179.3(7) . .
Mo58 V28 O34 77.4(7) . .
V8 V28 O34 77.4(7) . .
O24 V28 O34 102.1(6) . .
Mo58 V28 O34 77.4(7) . 16_645
V8 V28 O34 77.4(7) . 16_645
O24 V28 O34 102.1(6) . 16_645
O34 V28 O34 87.7(5) . 16_645
Mo58 V28 O29 78.1(7) . 16_645
V8 V28 O29 78.1(7) . 16_645
O24 V28 O29 102.4(6) . 16_645
O34 V28 O29 155.6(7) . 16_645
O34 V28 O29 86.8(3) 16_645 16_645
Mo58 V28 O29 78.1(7) . .
V8 V28 O29 78.1(7) . .
O24 V28 O29 102.4(6) . .
O34 V28 O29 86.8(3) . .
O34 V28 O29 155.6(7) 16_645 .
O29 V28 O29 88.3(5) 16_645 .
Mo58 V28 O98 0.6(5) . .
V8 V28 O98 0.6(5) . .
O24 V28 O98 179.9(9) . .
O34 V28 O98 77.8(4) . .
O34 V28 O98 77.8(4) 16_645 .
O29 V28 O98 77.7(4) 16_645 .
O29 V28 O98 77.7(4) . .
Mo58 V28 K6 83.8(9) . .
V8 V28 K6 83.8(9) . .
O24 V28 K6 95.4(6) . .
O34 V28 K6 45.0(3) . .
O34 V28 K6 45.0(3) 16_645 .
O29 V28 K6 131.4(3) 16_645 .
O29 V28 K6 131.4(3) . .
O98 V28 K6 84.4(4) . .
Mo58 V28 K5 84.4(9) . .
V8 V28 K5 84.4(9) . .
O24 V28 K5 96.3(6) . .
O34 V28 K5 131.5(3) . .
O34 V28 K5 131.5(3) 16_645 .
O29 V28 K5 45.2(3) 16_645 .
O29 V28 K5 45.2(3) . .
O98 V28 K5 83.8(4) . .
K6 V28 K5 168.3(4) . .
O13 V9 O19 93.5(3) . 8_666
O13 V9 O19 93.5(3) . .
O19 V9 O19 173.0(5) 8_666 .
O13 V9 O16 92.6(3) . .
O19 V9 O16 91.8(3) 8_666 .
O19 V9 O16 87.9(3) . .
O13 V9 O16 92.6(3) . 8_666
O19 V9 O16 87.9(3) 8_666 8_666
O19 V9 O16 91.8(3) . 8_666
O16 V9 O16 174.7(5) . 8_666
O13 V9 O14 180.000(2) . .
O19 V9 O14 86.5(3) 8_666 .
O19 V9 O14 86.5(3) . .
O16 V9 O14 87.4(3) . .
O16 V9 O14 87.4(3) 8_666 .
O13 V9 K1 91.83(11) . .
O19 V9 K1 133.9(2) 8_666 .
O19 V9 K1 45.8(2) . .
O16 V9 K1 133.7(2) . .
O16 V9 K1 46.1(2) 8_666 .
O14 V9 K1 88.17(11) . .
O13 V9 K1 91.83(11) . 8_666
O19 V9 K1 45.8(2) 8_666 8_666
O19 V9 K1 133.9(2) . 8_666
O16 V9 K1 46.1(2) . 8_666
O16 V9 K1 133.7(2) 8_666 8_666
O14 V9 K1 88.17(11) . 8_666
K1 V9 K1 176.3(2) . 8_666
O13 Mo59 O19 93.5(3) . 8_666
O13 Mo59 O19 93.5(3) . .
O19 Mo59 O19 173.0(5) 8_666 .
O13 Mo59 O16 92.6(3) . .
O19 Mo59 O16 91.8(3) 8_666 .
O19 Mo59 O16 87.9(3) . .
O13 Mo59 O16 92.6(3) . 8_666
O19 Mo59 O16 87.9(3) 8_666 8_666
O19 Mo59 O16 91.8(3) . 8_666
O16 Mo59 O16 174.7(5) . 8_666
O13 Mo59 O14 180.000(2) . .
O19 Mo59 O14 86.5(3) 8_666 .
O19 Mo59 O14 86.5(3) . .
O16 Mo59 O14 87.4(3) . .
O16 Mo59 O14 87.4(3) 8_666 .
O13 Mo59 K1 91.83(11) . .
O19 Mo59 K1 133.9(2) 8_666 .
O19 Mo59 K1 45.8(2) . .
O16 Mo59 K1 133.7(2) . .
O16 Mo59 K1 46.1(2) 8_666 .
O14 Mo59 K1 88.17(11) . .
O13 Mo59 K1 91.83(11) . 8_666
O19 Mo59 K1 45.8(2) 8_666 8_666
O19 Mo59 K1 133.9(2) . 8_666
O16 Mo59 K1 46.1(2) . 8_666
O16 Mo59 K1 133.7(2) 8_666 8_666
O14 Mo59 K1 88.17(11) . 8_666
K1 Mo59 K1 176.3(2) . 8_666
O14 V29 O19 100.7(4) . 8_666
O14 V29 O19 100.7(4) . .
O19 V29 O19 158.7(8) 8_666 .
O14 V29 O16 101.4(4) . .
O19 V29 O16 89.8(3) 8_666 .
O19 V29 O16 86.0(3) . .
O14 V29 O16 101.4(4) . 8_666
O19 V29 O16 86.0(3) 8_666 8_666
O19 V29 O16 89.8(3) . 8_666
O16 V29 O16 157.2(8) . 8_666
O14 V29 O13 180.000(3) . .
O19 V29 O13 79.3(4) 8_666 .
O19 V29 O13 79.3(4) . .
O16 V29 O13 78.6(4) . .
O16 V29 O13 78.6(4) 8_666 .
O14 V29 K1 95.2(2) . .
O19 V29 K1 131.7(3) 8_666 .
O19 V29 K1 45.7(2) . .
O16 V29 K1 131.2(3) . .
O16 V29 K1 46.0(2) 8_666 .
O13 V29 K1 84.8(2) . .
O14 V29 K1 95.2(2) . 8_666
O19 V29 K1 45.7(2) 8_666 8_666
O19 V29 K1 131.7(3) . 8_666
O16 V29 K1 46.0(2) . 8_666
O16 V29 K1 131.2(3) 8_666 8_666
O13 V29 K1 84.8(2) . 8_666
K1 V29 K1 169.6(4) . 8_666
Mo4 O1 Mo3 109.2(3) . .
Mo4 O1 Mo16 109.1(3) . 16_645
Mo3 O1 Mo16 141.5(3) . 16_645
Mo4 O1 Mo40 108.4(6) . .
Mo3 O1 Mo40 18.8(9) . .
Mo16 O1 Mo40 139.2(6) 16_645 .
Mo4 O1 Mo32 109.1(4) . 16_645
Mo3 O1 Mo32 138.8(4) . 16_645
Mo16 O1 Mo32 18.0(4) 16_645 16_645
Mo40 O1 Mo32 128.9(8) . 16_645
Mo17 O2 Mo5 110.0(3) . .
Mo17 O2 Mo1 109.1(3) . .
Mo5 O2 Mo1 140.9(3) . .
Mo17 O2 Mo41 108.1(6) . .
Mo5 O2 Mo41 135.9(7) . .
Mo1 O2 Mo41 19.2(9) . .
Mo17 O2 Mo42 109.3(5) . .
Mo5 O2 Mo42 18.1(13) . .
Mo1 O2 Mo42 136.2(7) . .
Mo41 O2 Mo42 124.5(13) . .
Mo4 O3 Mo11 109.4(3) . .
Mo4 O3 Mo3 109.2(3) . .
Mo11 O3 Mo3 141.2(3) . .
Mo4 O3 Mo40 109.2(6) . .
Mo11 O3 Mo40 138.0(6) . .
Mo3 O3 Mo40 18.9(9) . .
Mo4 O3 Mo44 109.4(5) . .
Mo11 O3 Mo44 17.6(8) . .
Mo3 O3 Mo44 138.5(6) . .
Mo40 O3 Mo44 128.0(10) . .
Mo17 O4 Mo1 109.9(3) . .
Mo17 O4 Mo8 109.3(3) . .
Mo1 O4 Mo8 140.7(3) . .
Mo17 O4 Mo41 108.0(6) . .
Mo1 O4 Mo41 19.1(9) . .
Mo8 O4 Mo41 137.1(7) . .
Mo17 O4 Mo38 108.3(4) . .
Mo1 O4 Mo38 137.7(5) . .
Mo8 O4 Mo38 16.3(7) . .
Mo41 O4 Mo38 127.4(10) . .
Mo2 O5 Mo15 109.4(3) . .
Mo2 O5 Mo9 109.2(3) . .
Mo15 O5 Mo9 141.4(3) . .
Mo2 O5 Mo39 107.7(5) . .
Mo15 O5 Mo39 138.4(6) . .
Mo9 O5 Mo39 19.2(8) . .
Mo2 O5 Mo43 108.5(5) . .
Mo15 O5 Mo43 18.5(8) . .
Mo9 O5 Mo43 138.1(6) . .
Mo39 O5 Mo43 127.4(9) . .
Mo42 O6 Mo5 21.2(16) . .
Mo42 O6 V21 147.0(13) . .
Mo5 O6 V21 156.1(5) . .
Mo42 O6 V1 133.8(15) . .
Mo5 O6 V1 149.2(4) . .
V21 O6 V1 15.5(4) . .
Mo42 O6 Mo51 133.8(15) . .
Mo5 O6 Mo51 149.2(4) . .
V21 O6 Mo51 15.5(4) . .
V1 O6 Mo51 0.0(2) . .
Mo42 O6 K6 96.4(7) . .
Mo5 O6 K6 99.1(3) . .
V21 O6 K6 104.4(5) . .
V1 O6 K6 103.9(3) . .
Mo51 O6 K6 103.9(3) . .
Mo31 O7 Mo18 19.9(5) . .
Mo31 O7 V26 148.7(7) . 16_645
Mo18 O7 V26 154.8(5) . 16_645
Mo31 O7 Mo56 134.8(6) . 16_645
Mo18 O7 Mo56 147.8(4) . 16_645
V26 O7 Mo56 16.4(4) 16_645 16_645
Mo31 O7 V6 134.8(6) . 16_645
Mo18 O7 V6 147.8(4) . 16_645
V26 O7 V6 16.4(4) 16_645 16_645
Mo56 O7 V6 0.00(14) 16_645 16_645
Mo31 O7 K5 95.9(4) . .
Mo18 O7 K5 99.3(3) . .
V26 O7 K5 105.7(4) 16_645 .
Mo56 O7 K5 106.1(3) 16_645 .
V6 O7 K5 106.1(3) 16_645 .
Mo4 O8 Mo11 109.8(3) . .
Mo4 O8 Mo10 109.5(3) . .
Mo11 O8 Mo10 140.7(3) . .
Mo4 O8 Mo44 110.0(5) . .
Mo11 O8 Mo44 17.6(8) . .
Mo10 O8 Mo44 137.1(6) . .
Mo10 O9 K2 142.4(4) . 11_667
Mo1 O10 Mo41 0.5(5) . .
Mo17 O11 Mo8 109.5(2) . .
Mo17 O11 Mo8 109.5(2) . 16_645
Mo8 O11 Mo8 140.9(5) . 16_645
Mo17 O11 Mo38 110.4(4) . 16_645
Mo8 O11 Mo38 137.1(7) . 16_645
Mo8 O11 Mo38 16.7(8) 16_645 16_645
Mo17 O11 Mo38 110.4(4) . .
Mo8 O11 Mo38 16.7(8) . .
Mo8 O11 Mo38 137.1(7) 16_645 .
Mo38 O11 Mo38 127.5(13) 16_645 .
Mo4 O12 Mo7 109.9(3) . .
Mo4 O12 Mo10 109.7(3) . .
Mo7 O12 Mo10 140.5(3) . .
Mo4 O12 Mo37 109.5(5) . .
Mo7 O12 Mo37 18.7(6) . .
Mo10 O12 Mo37 136.5(5) . .
Mo59 O13 V9 0.000(1) . .
Mo59 O13 V29 0.000(1) . .
V9 O13 V29 0.000(1) . .
V29 O14 V9 0.000(2) . .
V29 O14 Mo59 0.000(2) . .
V9 O14 Mo59 0.0 . .
Mo2 O15 K3 123.7(4) . 3_544
Mo43 O16 Mo15 22.4(10) . .
Mo43 O16 Mo59 141.3(10) . .
Mo15 O16 Mo59 153.6(4) . .
Mo43 O16 V9 141.3(10) . .
Mo15 O16 V9 153.6(4) . .
Mo59 O16 V9 0.000(11) . .
Mo43 O16 V29 128.9(11) . .
Mo15 O16 V29 145.8(5) . .
Mo59 O16 V29 14.0(4) . .
V9 O16 V29 14.0(4) . .
Mo43 O16 K1 96.4(6) . 8_666
Mo15 O16 K1 99.1(3) . 8_666
Mo59 O16 K1 105.4(3) . 8_666
V9 O16 K1 105.4(3) . 8_666
V29 O16 K1 104.9(3) . 8_666
Mo1 O17 Mo41 22.2(11) . .
Mo1 O17 V23 156.0(5) . .
Mo41 O17 V23 147.6(10) . .
Mo1 O17 V3 148.2(4) . .
Mo41 O17 V3 132.1(10) . .
V23 O17 V3 18.0(3) . .
Mo1 O17 Mo53 148.2(4) . .
Mo41 O17 Mo53 132.1(10) . .
V23 O17 Mo53 18.0(3) . .
V3 O17 Mo53 0.0(2) . .
Mo1 O17 K2 99.2(3) . .
Mo41 O17 K2 96.3(7) . .
V23 O17 K2 104.7(4) . .
V3 O17 K2 104.6(3) . .
Mo53 O17 K2 104.6(3) . .
Mo36 O18 Mo6 22.1(6) . .
Mo36 O18 Mo57 133.1(7) . .
Mo6 O18 Mo57 149.0(4) . .
Mo36 O18 V7 133.1(7) . .
Mo6 O18 V7 149.0(4) . .
Mo57 O18 V7 0.0(2) . .
Mo36 O18 V27 149.8(7) . .
Mo6 O18 V27 156.3(5) . .
Mo57 O18 V27 19.6(2) . .
V7 O18 V27 19.6(2) . .
Mo36 O18 K7 95.8(5) . .
Mo6 O18 K7 97.7(3) . .
Mo57 O18 K7 106.5(3) . .
V7 O18 K7 106.5(3) . .
V27 O18 K7 105.9(4) . .
Mo14 O19 Mo33 21.9(4) . .
Mo14 O19 Mo59 154.0(4) . .
Mo33 O19 Mo59 142.5(6) . .
Mo14 O19 V9 154.0(4) . .
Mo33 O19 V9 142.5(6) . .
Mo59 O19 V9 0.000(8) . .
Mo14 O19 V29 146.6(5) . .
Mo33 O19 V29 130.2(6) . .
Mo59 O19 V29 14.2(4) . .
V9 O19 V29 14.2(4) . .
Mo14 O19 K1 98.8(3) . .
Mo33 O19 K1 96.5(4) . .
Mo59 O19 K1 105.9(3) . .
V9 O19 K1 105.9(3) . .
V29 O19 K1 105.6(3) . .
Mo19 O20 Mo13 109.3(2) . 16_645
Mo19 O20 Mo13 109.3(2) . .
Mo13 O20 Mo13 141.3(5) 16_645 .
Mo19 O20 Mo45 109.7(7) . 16_645
Mo13 O20 Mo45 16.6(15) 16_645 16_645
Mo13 O20 Mo45 136.8(10) . 16_645
Mo19 O20 Mo45 109.7(7) . .
Mo13 O20 Mo45 136.8(10) 16_645 .
Mo13 O20 Mo45 16.6(15) . .
Mo45 O20 Mo45 126.7(23) 16_645 .
Mo19 O20 K8 89.0(4) . .
Mo13 O20 K8 91.0(3) 16_645 .
Mo13 O20 K8 91.0(3) . .
Mo45 O20 K8 107.6(16) 16_645 .
Mo45 O20 K8 107.6(16) . .
Mo11 O21 Mo44 0.9(4) . .
Mo2 O22 Mo15 109.9(3) . .
Mo2 O22 Mo14 109.5(3) . .
Mo15 O22 Mo14 140.6(3) . .
Mo2 O22 Mo43 110.8(5) . .
Mo15 O22 Mo43 19.0(8) . .
Mo14 O22 Mo43 135.0(6) . .
Mo2 O22 Mo33 107.8(4) . .
Mo15 O22 Mo33 137.6(4) . .
Mo14 O22 Mo33 18.8(3) . .
Mo43 O22 Mo33 124.9(8) . .
Mo2 O23 Mo9 109.5(3) . .
Mo2 O23 Mo6 109.5(3) . .
Mo9 O23 Mo6 141.0(4) . .
Mo2 O23 Mo39 109.9(5) . .
Mo9 O23 Mo39 19.6(8) . .
Mo6 O23 Mo39 135.6(6) . .
Mo2 O23 Mo36 109.0(4) . .
Mo9 O23 Mo36 136.8(5) . .
Mo6 O23 Mo36 18.9(5) . .
Mo39 O23 Mo36 124.2(9) . .
V28 O24 V8 0.2(2) . .
V28 O24 Mo58 0.2(2) . .
V8 O24 Mo58 0.0(2) . .
Mo32 O25 Mo16 21.0(5) . .
Mo32 O25 Mo51 134.2(6) . .
Mo16 O25 Mo51 148.4(4) . .
Mo32 O25 V1 134.2(6) . .
Mo16 O25 V1 148.4(4) . .
Mo51 O25 V1 0.0(2) . .
Mo32 O25 V21 146.9(7) . .
Mo16 O25 V21 154.5(5) . .
Mo51 O25 V21 15.2(4) . .
V1 O25 V21 15.2(4) . .
Mo32 O25 K6 97.3(4) . .
Mo16 O25 K6 100.0(3) . .
Mo51 O25 K6 105.4(3) . .
V1 O25 K6 105.4(3) . .
V21 O25 K6 105.3(5) . .
Mo19 O26 Mo20 109.6(3) . .
Mo19 O26 Mo13 109.6(3) . .
Mo20 O26 Mo13 140.8(3) . .
Mo19 O26 Mo35 108.1(4) . .
Mo20 O26 Mo35 17.6(4) . .
Mo13 O26 Mo35 137.9(4) . .
Mo19 O26 Mo45 108.0(7) . .
Mo20 O26 Mo45 138.5(8) . .
Mo13 O26 Mo45 16.3(15) . .
Mo35 O26 Mo45 129.2(12) . .
Mo19 O27 Mo35 109.3(4) . 16_645
Mo19 O27 Mo20 109.8(3) . 16_645
Mo35 O27 Mo20 17.6(5) 16_645 16_645
Mo19 O27 Mo18 109.2(3) . .
Mo35 O27 Mo18 137.8(5) 16_645 .
Mo20 O27 Mo18 141.1(4) 16_645 .
Mo19 O27 Mo31 110.0(3) . .
Mo35 O27 Mo31 127.6(6) 16_645 .
Mo20 O27 Mo31 137.0(4) 16_645 .
Mo18 O27 Mo31 16.7(4) . .
Mo9 O28 Mo39 0.9(4) . .
Mo37 O29 Mo7 22.0(8) 16_645 16_645
Mo37 O29 V8 133.3(8) 16_645 .
Mo7 O29 V8 148.1(4) 16_645 .
Mo37 O29 Mo58 133.3(8) 16_645 .
Mo7 O29 Mo58 148.1(4) 16_645 .
V8 O29 Mo58 0.0(2) . .
Mo37 O29 V28 149.2(7) 16_645 .
Mo7 O29 V28 154.5(4) 16_645 .
V8 O29 V28 19.1(3) . .
Mo58 O29 V28 19.1(3) . .
Mo37 O29 K5 96.4(5) 16_645 .
Mo7 O29 K5 99.1(3) 16_645 .
V8 O29 K5 106.7(3) . .
Mo58 O29 K5 106.7(3) . .
V28 O29 K5 106.4(3) . .
Mo38 O30 Mo8 19.3(9) . .
Mo38 O30 Mo53 133.4(9) . .
Mo8 O30 Mo53 147.2(4) . .
Mo38 O30 V3 133.4(9) . .
Mo8 O30 V3 147.2(4) . .
Mo53 O30 V3 0.0(2) . .
Mo38 O30 V23 148.6(8) . .
Mo8 O30 V23 155.5(5) . .
Mo53 O30 V23 18.1(3) . .
V3 O30 V23 18.1(3) . .
Mo38 O30 K7 96.3(5) . 8_666
Mo8 O30 K7 98.7(3) . 8_666
Mo53 O30 K7 105.6(3) . 8_666
V3 O30 K7 105.6(3) . 8_666
V23 O30 K7 105.6(4) . 8_666
Mo10 O31 V22 156.0(6) . .
Mo10 O31 V2 149.9(4) . .
V22 O31 V2 16.3(5) . .
Mo10 O31 Mo52 149.9(4) . .
V22 O31 Mo52 16.3(5) . .
V2 O31 Mo52 0.00(14) . .
Mo10 O31 K4 97.3(3) . .
V22 O31 K4 106.6(5) . .
V2 O31 K4 106.7(3) . .
Mo52 O31 K4 106.7(3) . .
Mo20 O32 Mo35 20.3(5) . .
Mo20 O32 Mo57 149.5(4) . .
Mo35 O32 Mo57 134.9(7) . .
Mo20 O32 V7 149.5(4) . .
Mo35 O32 V7 134.9(7) . .
Mo57 O32 V7 0.0(2) . .
Mo20 O32 V27 156.1(5) . .
Mo35 O32 V27 150.5(6) . .
Mo57 O32 V27 19.4(2) . .
V7 O32 V27 19.4(2) . .
Mo20 O32 K4 97.5(3) . .
Mo35 O32 K4 96.1(4) . .
Mo57 O32 K4 106.4(3) . .
V7 O32 K4 106.4(3) . .
V27 O32 K4 106.4(4) . .
Mo40 O33 Mo3 21.8(10) . .
Mo40 O33 Mo51 134.7(10) . 16_645
Mo3 O33 Mo51 149.7(4) . 16_645
Mo40 O33 V1 134.7(10) . 16_645
Mo3 O33 V1 149.7(4) . 16_645
Mo51 O33 V1 0.0(2) 16_645 16_645
Mo40 O33 V21 147.2(10) . 16_645
Mo3 O33 V21 155.2(5) . 16_645
Mo51 O33 V21 15.1(4) 16_645 16_645
V1 O33 V21 15.1(4) 16_645 16_645
Mo40 O33 K2 95.9(6) . .
Mo3 O33 K2 99.0(3) . .
Mo51 O33 K2 104.9(3) 16_645 .
V1 O33 K2 104.9(3) 16_645 .
V21 O33 K2 105.6(4) 16_645 .
Mo32 O34 Mo16 21.0(5) . .
Mo32 O34 Mo58 135.4(6) . .
Mo16 O34 Mo58 149.6(4) . .
Mo32 O34 V8 135.4(6) . .
Mo16 O34 V8 149.6(4) . .
Mo58 O34 V8 0.0(2) . .
Mo32 O34 V28 151.1(6) . .
Mo16 O34 V28 155.6(4) . .
Mo58 O34 V28 19.3(3) . .
V8 O34 V28 19.3(3) . .
Mo32 O34 K6 95.1(4) . .
Mo16 O34 K6 97.4(3) . .
Mo58 O34 K6 107.1(3) . .
V8 O34 K6 107.1(3) . .
V28 O34 K6 106.8(3) . .
Mo4 O35 Mo16 108.9(3) . 16_645
Mo4 O35 Mo7 109.1(3) . .
Mo16 O35 Mo7 141.9(3) 16_645 .
Mo4 O35 Mo32 109.0(4) . 16_645
Mo16 O35 Mo32 17.9(4) 16_645 16_645
Mo7 O35 Mo32 139.0(4) . 16_645
Mo4 O35 Mo37 109.6(4) . .
Mo16 O35 Mo37 138.3(5) 16_645 .
Mo7 O35 Mo37 18.7(6) . .
Mo32 O35 Mo37 128.1(7) 16_645 .
Mo44 O36 Mo11 20.6(10) . .
Mo44 O36 V22 145.9(10) . .
Mo11 O36 V22 154.0(6) . .
Mo44 O36 V2 132.6(10) . .
Mo11 O36 V2 147.3(4) . .
V22 O36 V2 16.2(4) . .
Mo44 O36 Mo52 132.6(10) . .
Mo11 O36 Mo52 147.3(4) . .
V22 O36 Mo52 16.2(4) . .
V2 O36 Mo52 0.00(14) . .
Mo44 O36 K1 96.4(6) . 8_666
Mo11 O36 K1 98.8(3) . 8_666
V22 O36 K1 106.8(5) . 8_666
V2 O36 K1 106.0(3) . 8_666
Mo52 O36 K1 106.0(3) . 8_666
S16 O37 S15 61.7(10) . .
S16 O37 Mo38 114.9(12) . .
S15 O37 Mo38 120.1(7) . .
S16 O37 Mo8 113.3(11) . .
S15 O37 Mo8 117.1(5) . .
Mo38 O37 Mo8 3.0(4) . .
Mo7 O38 Mo37 0.8(3) . .
Mo7 O38 K3 126.5(4) . 16_645
Mo37 O38 K3 126.8(4) . 16_645
Mo54 O39 V4 0.0(3) . .
Mo54 O39 V24 0.3(5) . .
V4 O39 V24 0.3(5) . .
Mo37 O40 Mo7 22.0(8) . .
Mo37 O40 V26 146.6(8) . .
Mo7 O40 V26 155.9(5) . .
Mo37 O40 V6 132.1(8) . .
Mo7 O40 V6 147.7(4) . .
V26 O40 V6 16.3(4) . .
Mo37 O40 Mo56 132.1(8) . .
Mo7 O40 Mo56 147.7(4) . .
V26 O40 Mo56 16.3(4) . .
V6 O40 Mo56 0.00(15) . .
Mo37 O40 K5 95.9(5) . .
Mo7 O40 K5 99.3(3) . .
V26 O40 K5 104.2(4) . .
V6 O40 K5 104.8(3) . .
Mo56 O40 K5 104.8(3) . .
Mo2 O41 Mo12 109.4(3) . .
Mo2 O41 Mo6 109.7(3) . .
Mo12 O41 Mo6 140.7(3) . .
Mo2 O41 Mo36 109.8(4) . .
Mo12 O41 Mo36 137.9(5) . .
Mo6 O41 Mo36 19.0(5) . .
Mo2 O41 Mo34 108.8(4) . .
Mo12 O41 Mo34 19.9(5) . .
Mo6 O41 Mo34 138.2(5) . .
Mo36 O41 Mo34 127.2(7) . .
Mo4 O42 K3 126.0(4) . 16_645
Mo10 O43 Mo56 148.2(4) . .
Mo10 O43 V6 148.2(4) . .
Mo56 O43 V6 0.00(14) . .
Mo10 O43 V26 154.7(5) . .
Mo56 O43 V26 16.3(4) . .
V6 O43 V26 16.3(4) . .
Mo10 O43 K4 100.8(3) . .
Mo56 O43 K4 104.5(3) . .
V6 O43 K4 104.5(3) . .
V26 O43 K4 104.3(4) . .
S7 O44 S9 60.7(8) 16_645 16_645
S7 O44 Mo32 119.9(6) 16_645 .
S9 O44 Mo32 117.3(9) 16_645 .
S7 O44 Mo16 117.1(5) 16_645 .
S9 O44 Mo16 115.1(8) 16_645 .
Mo32 O44 Mo16 3.1(3) . .
Mo5 O45 Mo42 0.8(6) . .
Mo34 O46 Mo12 23.2(6) . .
Mo34 O46 V23 148.7(7) . 8_666
Mo12 O46 V23 154.4(5) . 8_666
Mo34 O46 V3 133.4(7) . 8_666
Mo12 O46 V3 148.8(4) . 8_666
V23 O46 V3 18.4(4) 8_666 8_666
Mo34 O46 Mo53 133.4(7) . 8_666
Mo12 O46 Mo53 148.8(4) . 8_666
V23 O46 Mo53 18.4(4) 8_666 8_666
V3 O46 Mo53 0.0(2) 8_666 8_666
Mo34 O46 K2 95.5(4) . 8_666
Mo12 O46 K2 99.4(3) . 8_666
V23 O46 K2 106.2(4) 8_666 8_666
V3 O46 K2 105.8(3) 8_666 8_666
Mo53 O46 K2 105.8(3) 8_666 8_666
Mo38 O47 Mo8 19.5(9) . .
Mo38 O47 Mo54 136.1(9) . .
Mo8 O47 Mo54 149.4(4) . .
Mo38 O47 V4 136.1(9) . .
Mo8 O47 V4 149.4(4) . .
Mo54 O47 V4 0.0(3) . .
Mo38 O47 V24 149.2(9) . .
Mo8 O47 V24 154.8(5) . .
Mo54 O47 V24 16.9(5) . .
V4 O47 V24 16.9(5) . .
Mo38 O47 K7 98.5(5) . 8_666
Mo8 O47 K7 99.4(3) . 8_666
Mo54 O47 K7 106.2(3) . 8_666
V4 O47 K7 106.2(3) . 8_666
V24 O47 K7 105.8(4) . 8_666
Mo34 O48 Mo12 23.5(6) . .
Mo34 O48 Mo55 131.2(7) . .
Mo12 O48 Mo55 148.2(4) . .
Mo34 O48 V5 131.2(7) . .
Mo12 O48 V5 148.2(4) . .
Mo55 O48 V5 0.0(2) . .
Mo34 O48 V25 146.8(7) . .
Mo12 O48 V25 154.6(5) . .
Mo55 O48 V25 19.0(3) . .
V5 O48 V25 19.0(3) . .
Mo34 O48 K2 96.4(4) . 8_666
Mo12 O48 K2 99.4(3) . 8_666
Mo55 O48 K2 104.7(3) . 8_666
V5 O48 K2 104.7(3) . 8_666
V25 O48 K2 106.0(4) . 8_666
Mo8 O49 Mo38 1.2(3) . .
Mo36 O50 Mo6 22.3(6) . .
Mo36 O50 Mo53 134.7(7) . 8_666
Mo6 O50 Mo53 149.7(4) . 8_666
Mo36 O50 V3 134.7(7) . 8_666
Mo6 O50 V3 149.7(4) . 8_666
Mo53 O50 V3 0.0(2) 8_666 8_666
Mo36 O50 V23 148.7(7) . 8_666
Mo6 O50 V23 153.9(5) . 8_666
Mo53 O50 V23 18.1(3) 8_666 8_666
V3 O50 V23 18.1(3) 8_666 8_666
Mo36 O50 K7 97.9(5) . .
Mo6 O50 K7 99.2(3) . .
Mo53 O50 K7 106.6(3) 8_666 .
V3 O50 K7 106.6(3) 8_666 .
V23 O50 K7 106.7(4) 8_666 .
Mo12 O51 Mo34 0.6(3) . .
Mo12 O51 K3 130.4(4) . 3_544
Mo34 O51 K3 130.8(4) . 3_544
Mo39 O52 Mo9 22.9(9) . .
Mo39 O52 Mo57 131.8(9) . .
Mo9 O52 Mo57 148.3(4) . .
Mo39 O52 V7 131.8(9) . .
Mo9 O52 V7 148.3(4) . .
Mo57 O52 V7 0.0(2) . .
Mo39 O52 V27 147.7(9) . .
Mo9 O52 V27 154.8(5) . .
Mo57 O52 V27 19.4(2) . .
V7 O52 V27 19.4(2) . .
Mo39 O52 K4 98.3(6) . .
Mo9 O52 K4 100.1(3) . .
Mo57 O52 K4 105.0(3) . .
V7 O52 K4 105.0(3) . .
V27 O52 K4 105.1(4) . .
Mo35 O53 Mo20 20.3(5) . .
Mo35 O53 Mo56 134.4(6) . .
Mo20 O53 Mo56 149.2(4) . .
Mo35 O53 V6 134.4(6) . .
Mo20 O53 V6 149.2(4) . .
Mo56 O53 V6 0.00(14) . .
Mo35 O53 V26 147.0(7) . .
Mo20 O53 V26 154.6(5) . .
Mo56 O53 V26 16.2(4) . .
V6 O53 V26 16.2(4) . .
Mo35 O53 K4 98.8(4) . .
Mo20 O53 K4 99.3(3) . .
Mo56 O53 K4 105.8(3) . .
V6 O53 K4 105.8(3) . .
V26 O53 K4 106.1(4) . .
Mo19 O54 K8 121.1(5) . .
S6 O55 Mo37 121.8(7) . .
S6 O55 S9 61.4(8) . .
Mo37 O55 S9 117.6(9) . .
S6 O55 Mo7 118.0(5) . .
Mo37 O55 Mo7 4.0(5) . .
S9 O55 Mo7 115.2(8) . .
Mo41 O56 Mo1 22.4(11) . .
Mo41 O56 V21 145.5(11) . 16_645
Mo1 O56 V21 155.6(5) . 16_645
Mo41 O56 Mo51 133.0(11) . 16_645
Mo1 O56 Mo51 149.7(4) . 16_645
V21 O56 Mo51 15.1(4) 16_645 16_645
Mo41 O56 V1 133.0(11) . 16_645
Mo1 O56 V1 149.7(4) . 16_645
V21 O56 V1 15.1(4) 16_645 16_645
Mo51 O56 V1 0.0(2) 16_645 16_645
Mo41 O56 K2 96.5(7) . .
Mo1 O56 K2 98.5(3) . .
V21 O56 K2 105.5(4) 16_645 .
Mo51 O56 K2 104.4(3) 16_645 .
V1 O56 K2 104.4(3) 16_645 .
S1 O57 S2 118.2(10) . .
S1 O57 S3 118.8(8) . .
S2 O57 S3 62.9(9) . .
S1 O57 S4 63.5(6) . .
S2 O57 S4 117.4(9) . .
S3 O57 S4 65.0(7) . .
S1 O57 S5 65.0(6) . .
S2 O57 S5 64.8(8) . .
S3 O57 S5 119.5(8) . .
S4 O57 S5 119.4(6) . .
S1 O57 Mo2 116.8(6) . .
S2 O57 Mo2 114.6(8) . .
S3 O57 Mo2 114.5(7) . .
S4 O57 Mo2 117.0(5) . .
S5 O57 Mo2 113.3(5) . .
V26 O58 V6 0.9(4) . .
V26 O58 Mo56 0.9(4) . .
V6 O58 Mo56 0.00(12) . .
S4 O59 Mo43 121.3(8) . .
S4 O59 S1 61.2(6) . .
Mo43 O59 S1 120.7(9) . .
S4 O59 Mo15 118.7(5) . .
Mo43 O59 Mo15 4.4(6) . .
S1 O59 Mo15 116.5(6) . .
S14 O60 S14 63.6(8) . 16_645
S14 O60 S16 119.5(10) . .
S14 O60 S16 119.5(10) 16_645 .
S14 O60 S15 63.1(6) . .
S14 O60 S15 116.1(8) 16_645 .
S16 O60 S15 64.5(6) . .
S14 O60 S15 116.1(8) . 16_645
S14 O60 S15 63.1(6) 16_645 16_645
S16 O60 S15 64.5(6) . 16_645
S15 O60 S15 115.6(10) . 16_645
S14 O60 Mo17 116.4(5) . .
S14 O60 Mo17 116.4(5) 16_645 .
S16 O60 Mo17 113.1(12) . .
S15 O60 Mo17 117.2(5) . .
S15 O60 Mo17 117.2(5) 16_645 .
Mo20 O61 Mo35 0.7(2) . .
V23 O62 V3 1.0(4) . .
V23 O62 Mo53 1.0(4) . .
V3 O62 Mo53 0.00(14) . .
Mo9 O63 Mo39 22.8(9) . .
Mo9 O63 Mo52 148.3(4) . .
Mo39 O63 Mo52 133.0(9) . .
Mo9 O63 V2 148.3(4) . .
Mo39 O63 V2 133.0(9) . .
Mo52 O63 V2 0.00(14) . .
Mo9 O63 V22 155.1(6) . .
Mo39 O63 V22 147.0(9) . .
Mo52 O63 V22 16.1(4) . .
V2 O63 V22 16.1(4) . .
Mo9 O63 K4 98.8(3) . .
Mo39 O63 K4 95.9(6) . .
Mo52 O63 K4 106.7(3) . .
V2 O63 K4 106.7(3) . .
V22 O63 K4 106.0(5) . .
Mo6 O64 Mo36 0.4(3) . .
Mo6 O64 K3 128.2(4) . 3_544
Mo36 O64 K3 128.0(4) . 3_544
Mo15 O65 Mo43 1.5(4) . .
Mo44 O66 Mo11 20.8(10) . .
Mo44 O66 Mo55 135.8(10) . 8_666
Mo11 O66 Mo55 149.6(4) . 8_666
Mo44 O66 V5 135.8(10) . 8_666
Mo11 O66 V5 149.6(4) . 8_666
Mo55 O66 V5 0.0(2) 8_666 8_666
Mo44 O66 V25 151.9(9) . 8_666
Mo11 O66 V25 156.2(5) . 8_666
Mo55 O66 V25 19.2(3) 8_666 8_666
V5 O66 V25 19.2(3) 8_666 8_666
Mo44 O66 K1 96.4(6) . 8_666
Mo11 O66 K1 99.0(3) . 8_666
Mo55 O66 K1 105.6(3) 8_666 8_666
V5 O66 K1 105.6(3) 8_666 8_666
V25 O66 K1 104.7(4) 8_666 8_666
V27 O67 V7 0.4(3) . .
V27 O67 Mo57 0.4(3) . .
V7 O67 Mo57 0.00(14) . .
S8 O68 S7 118.2(7) . .
S8 O68 S6 64.8(6) . .
S7 O68 S6 118.5(6) . .
S8 O68 S9 119.0(10) . .
S7 O68 S9 63.2(9) . .
S6 O68 S9 64.8(8) . .
S8 O68 S10 64.1(7) . .
S7 O68 S10 64.5(6) . .
S6 O68 S10 119.7(7) . .
S9 O68 S10 118.6(10) . .
S8 O68 Mo4 115.9(6) . .
S7 O68 Mo4 115.3(5) . .
S6 O68 Mo4 114.8(5) . .
S9 O68 Mo4 115.0(8) . .
S10 O68 Mo4 114.8(6) . .
Mo56 O69 V6 0.0(2) . .
Mo56 O69 V26 0.8(3) . .
V6 O69 V26 0.8(3) . .
Mo51 O70 V1 0.0(2) . .
Mo51 O70 V21 0.2(4) . .
V1 O70 V21 0.2(4) . .
Mo16 O71 Mo32 0.4(2) . .
Mo16 O71 K3 126.1(4) . .
Mo32 O71 K3 126.4(4) . .
Mo34 O72 S3 116.6(8) . .
Mo34 O72 S2 118.3(9) . .
S3 O72 S2 60.5(9) . .
Mo34 O72 Mo12 3.5(4) . .
S3 O72 Mo12 114.5(7) . .
S2 O72 Mo12 114.9(8) . .
Mo43 O73 Mo15 22.2(10) . .
Mo43 O73 Mo52 133.8(9) . .
Mo15 O73 Mo52 148.5(4) . .
Mo43 O73 V2 133.8(9) . .
Mo15 O73 V2 148.5(4) . .
Mo52 O73 V2 0.00(14) . .
Mo43 O73 V22 147.8(10) . .
Mo15 O73 V22 155.2(6) . .
Mo52 O73 V22 16.1(4) . .
V2 O73 V22 16.1(4) . .
Mo43 O73 K1 95.2(6) . 8_666
Mo15 O73 K1 99.1(3) . 8_666
Mo52 O73 K1 105.8(3) . 8_666
V2 O73 K1 105.8(3) . 8_666
V22 O73 K1 105.6(5) . 8_666
Mo13 O74 Mo45 19.2(17) . .
Mo13 O74 Mo57 149.6(4) . .
Mo45 O74 Mo57 137.2(15) . .
Mo13 O74 V7 149.6(4) . .
Mo45 O74 V7 137.2(15) . .
Mo57 O74 V7 0.0(2) . .
Mo13 O74 V27 155.5(5) . .
Mo45 O74 V27 152.7(12) . .
Mo57 O74 V27 19.5(2) . .
V7 O74 V27 19.5(2) . .
Mo13 O74 K7 98.8(3) . .
Mo45 O74 K7 96.6(8) . .
Mo57 O74 K7 106.4(3) . .
V7 O74 K7 106.4(3) . .
V27 O74 K7 105.5(4) . .
Mo3 O75 Mo40 0.5(4) . .
V21 O76 V1 0.5(5) . .
V21 O76 Mo51 0.5(5) . .
V1 O76 Mo51 0.00(14) . .
S5 O77 Mo36 119.3(7) . .
S5 O77 S2 63.0(8) . .
Mo36 O77 S2 116.4(9) . .
S5 O77 Mo6 116.7(5) . .
Mo36 O77 Mo6 3.0(4) . .
S2 O77 Mo6 114.3(8) . .
Mo13 O78 Mo45 1.2(6) . .
Mo13 O78 K8 120.9(4) . .
Mo45 O78 K8 120.3(6) . .
Mo55 O79 V5 0.0(2) . .
Mo55 O79 V25 0.7(3) . .
V5 O79 V25 0.7(3) . .
S11 O80 S12 61.8(8) . .
S11 O80 Mo35 119.1(6) . .
S12 O80 Mo35 116.4(8) . .
S11 O80 Mo20 117.4(5) . .
S12 O80 Mo20 115.5(8) . .
Mo35 O80 Mo20 1.7(3) . .
S10 O81 S7 63.0(6) . .
S10 O81 Mo40 117.9(9) . .
S7 O81 Mo40 119.2(8) . .
S10 O81 Mo3 116.5(6) . .
S7 O81 Mo3 116.8(5) . .
Mo40 O81 Mo3 2.5(6) . .
S5 O82 Mo39 119.6(8) . .
S5 O82 S1 63.1(6) . .
Mo39 O82 S1 120.0(8) . .
S5 O82 Mo9 117.7(5) . .
Mo39 O82 Mo9 3.6(6) . .
S1 O82 Mo9 116.5(6) . .
Mo40 O83 Mo3 21.9(11) 8_666 8_666
Mo40 O83 V5 133.0(10) 8_666 .
Mo3 O83 V5 148.8(4) 8_666 .
Mo40 O83 Mo55 133.0(10) 8_666 .
Mo3 O83 Mo55 148.8(4) 8_666 .
V5 O83 Mo55 0.0(2) . .
Mo40 O83 V25 148.1(10) 8_666 .
Mo3 O83 V25 154.7(5) 8_666 .
V5 O83 V25 18.9(3) . .
Mo55 O83 V25 18.9(3) . .
Mo40 O83 K2 97.1(6) 8_666 8_666
Mo3 O83 K2 99.5(3) 8_666 8_666
V5 O83 K2 104.5(3) . 8_666
Mo55 O83 K2 104.5(3) . 8_666
V25 O83 K2 105.7(4) . 8_666
Mo33 O84 Mo14 22.2(4) . .
Mo33 O84 Mo55 133.6(6) . .
Mo14 O84 Mo55 149.3(4) . .
Mo33 O84 V5 133.6(6) . .
Mo14 O84 V5 149.3(4) . .
Mo55 O84 V5 0.0(2) . .
Mo33 O84 V25 149.1(6) . .
Mo14 O84 V25 155.1(5) . .
Mo55 O84 V25 19.1(3) . .
V5 O84 V25 19.1(3) . .
Mo33 O84 K1 98.8(4) . .
Mo14 O84 K1 99.4(3) . .
Mo55 O84 K1 106.4(3) . .
V5 O84 K1 106.4(3) . .
V25 O84 K1 105.3(4) . .
Mo14 O85 Mo33 1.2(2) . .
V22 O86 V2 0.7(5) . .
V22 O86 Mo52 0.7(5) . .
V2 O86 Mo52 0.00(12) . .
Mo45 O87 Mo13 19.4(18) 8_666 8_666
Mo45 O87 V4 135.3(17) 8_666 .
Mo13 O87 V4 149.4(4) 8_666 .
Mo45 O87 Mo54 135.3(17) 8_666 .
Mo13 O87 Mo54 149.4(4) 8_666 .
V4 O87 Mo54 0.0(3) . .
Mo45 O87 V24 148.9(15) 8_666 .
Mo13 O87 V24 155.9(5) 8_666 .
V4 O87 V24 16.9(5) . .
Mo54 O87 V24 16.9(5) . .
Mo45 O87 K7 98.6(8) 8_666 8_666
Mo13 O87 K7 99.1(3) 8_666 8_666
V4 O87 K7 105.4(3) . 8_666
Mo54 O87 K7 105.4(3) . 8_666
V24 O87 K7 104.9(4) . 8_666
S14 O88 S15 60.8(6) . .
S14 O88 Mo41 117.8(8) . .
S15 O88 Mo41 119.5(9) . .
S14 O88 Mo1 116.6(5) . .
S15 O88 Mo1 117.5(6) . .
Mo41 O88 Mo1 2.0(6) . .
Mo2 O89 Mo12 108.9(3) . .
Mo2 O89 Mo33 109.9(4) . .
Mo12 O89 Mo33 137.6(4) . .
Mo2 O89 Mo14 109.5(3) . .
Mo12 O89 Mo14 141.5(4) . .
Mo33 O89 Mo14 19.1(4) . .
Mo2 O89 Mo34 109.7(4) . .
Mo12 O89 Mo34 20.1(5) . .
Mo33 O89 Mo34 125.2(6) . .
Mo14 O89 Mo34 136.8(5) . .
Mo52 O90 V2 0.0(2) . .
Mo52 O90 V22 0.5(4) . .
V2 O90 V22 0.5(4) . .
Mo57 O91 V7 0.0(2) . .
Mo57 O91 V27 0.3(2) . .
V7 O91 V27 0.3(2) . .
Mo53 O92 V3 0.0(2) . .
Mo53 O92 V23 0.8(3) . .
V3 O92 V23 0.8(3) . .
V25 O93 V5 0.4(4) . .
V25 O93 Mo55 0.4(4) . .
V5 O93 Mo55 0.00(15) . .
S12 O94 S12 60.3(13) . 16_645
S12 O94 Mo31 119.0(9) . .
S12 O94 Mo31 119.0(9) 16_645 .
S12 O94 Mo18 115.2(8) . .
S12 O94 Mo18 115.2(8) 16_645 .
Mo31 O94 Mo18 4.6(3) . .
V24 O95 V4 0.3(7) . .
V24 O95 Mo54 0.3(7) . .
V4 O95 Mo54 0.0(3) . .
S11 O96 S13 62.5(6) . .
S11 O96 Mo45 120.7(10) . .
S13 O96 Mo45 118.1(10) . .
S11 O96 Mo13 117.8(5) . .
S13 O96 Mo13 117.0(6) . .
Mo45 O96 Mo13 2.9(8) . .
Mo58 O98 V8 0.0(2) . .
Mo58 O98 V28 0.2(2) . .
V8 O98 V28 0.2(2) . .
S10 O99 S8 62.4(7) . .
S10 O99 Mo44 119.3(8) . .
S8 O99 Mo44 119.7(8) . .
S10 O99 Mo11 116.5(6) . .
S8 O99 Mo11 117.0(6) . .
Mo44 O99 Mo11 3.4(6) . .
S13 O100 S12 118.8(9) . .
S13 O100 S12 118.8(9) . 16_645
S12 O100 S12 64.1(14) . 16_645
S13 O100 S11 65.2(5) . 16_645
S12 O100 S11 118.3(10) . 16_645
S12 O100 S11 63.5(8) 16_645 16_645
S13 O100 S11 65.2(5) . .
S12 O100 S11 63.5(8) . .
S12 O100 S11 118.3(10) 16_645 .
S11 O100 S11 120.2(10) 16_645 .
S13 O100 Mo19 117.0(7) . .
S12 O100 Mo19 113.8(8) . .
S12 O100 Mo19 113.8(8) 16_645 .
S11 O100 Mo19 115.5(5) 16_645 .
S11 O100 Mo19 115.5(5) . .
S4 O101 Mo33 120.9(6) . .
S4 O101 S3 62.8(7) . .
Mo33 O101 S3 116.1(8) . .
S4 O101 Mo14 118.2(5) . .
Mo33 O101 Mo14 2.7(3) . .
S3 O101 Mo14 115.1(7) . .
S6 O102 S8 62.5(6) . .
S6 O102 Mo10 117.4(5) . .
S8 O102 Mo10 116.6(6) . .
Mo18 O103 Mo31 2.0(2) . .
S14 O104 S14 60.7(7) . 16_645
S14 O104 Mo42 119.8(9) . .
S14 O104 Mo42 119.8(9) 16_645 .
S14 O104 Mo5 117.0(6) . .
S14 O104 Mo5 117.0(6) 16_645 .
Mo42 O104 Mo5 3.4(8) . .
O133 K1 O84 77.7(10) . .
O133 K1 O118 136.6(10) . .
O84 K1 O118 70.9(3) . .
O133 K1 O36 92.6(10) . 8_666
O84 K1 O36 110.7(3) . 8_666
O118 K1 O36 72.2(3) . 8_666
O133 K1 O19 114.3(10) . .
O84 K1 O19 56.8(2) . .
O118 K1 O19 71.6(3) . .
O36 K1 O19 143.8(3) 8_666 .
O133 K1 O66 66.4(10) . 8_666
O84 K1 O66 56.7(2) . 8_666
O118 K1 O66 71.5(3) . 8_666
O36 K1 O66 56.8(2) 8_666 8_666
O19 K1 O66 110.9(3) . 8_666
O133 K1 O16 149.0(10) . 8_666
O84 K1 O16 110.7(3) . 8_666
O118 K1 O16 72.3(3) . 8_666
O36 K1 O16 110.6(3) 8_666 8_666
O19 K1 O16 56.8(2) . 8_666
O66 K1 O16 143.7(3) 8_666 8_666
O133 K1 O73 132.9(10) . 8_666
O84 K1 O73 142.5(3) . 8_666
O118 K1 O73 71.7(3) . 8_666
O36 K1 O73 56.3(2) 8_666 8_666
O19 K1 O73 110.4(2) . 8_666
O66 K1 O73 110.2(3) 8_666 8_666
O16 K1 O73 56.6(2) 8_666 8_666
O133 K1 O132 81.5(12) . 2_655
O84 K1 O132 116.9(7) . 2_655
O118 K1 O132 139.5(7) . 2_655
O36 K1 O132 129.2(7) 8_666 2_655
O19 K1 O132 80.6(7) . 2_655
O66 K1 O132 147.9(7) 8_666 2_655
O16 K1 O132 68.0(7) 8_666 2_655
O73 K1 O132 92.1(7) 8_666 2_655
O133 K1 Mo43 157.0(11) . 8_666
O84 K1 Mo43 125.1(5) . 8_666
O118 K1 Mo43 62.9(6) . 8_666
O36 K1 Mo43 82.2(3) 8_666 8_666
O19 K1 Mo43 81.1(3) . 8_666
O66 K1 Mo43 126.0(5) 8_666 8_666
O16 K1 Mo43 28.5(3) 8_666 8_666
O73 K1 Mo43 29.5(3) 8_666 8_666
O132 K1 Mo43 84.5(8) 2_655 8_666
O133 K1 Mo44 83.2(11) . 8_666
O84 K1 Mo44 82.0(3) . 8_666
O118 K1 Mo44 63.7(6) . 8_666
O36 K1 Mo44 28.9(3) 8_666 8_666
O19 K1 Mo44 127.0(5) . 8_666
O66 K1 Mo44 28.8(3) 8_666 8_666
O16 K1 Mo44 126.9(5) 8_666 8_666
O73 K1 Mo44 81.6(3) 8_666 8_666
O132 K1 Mo44 152.2(8) 2_655 8_666
Mo43 K1 Mo44 101.5(5) 8_666 8_666
O133 K1 Mo33 100.6(10) . .
O84 K1 Mo33 28.3(2) . .
O118 K1 Mo33 62.5(3) . .
O36 K1 Mo33 126.1(3) 8_666 .
O19 K1 Mo33 29.6(2) . .
O66 K1 Mo33 81.4(2) 8_666 .
O16 K1 Mo33 82.5(2) 8_666 .
O73 K1 Mo33 126.0(3) 8_666 .
O132 K1 Mo33 104.5(7) 2_655 .
Mo43 K1 Mo33 100.6(4) 8_666 .
Mo44 K1 Mo33 101.1(4) 8_666 .
O9 K2 O114 76.8(3) 12_657 12_657
O9 K2 O113 145.6(3) 12_657 .
O114 K2 O113 134.8(3) 12_657 .
O9 K2 O48 84.8(2) 12_657 8_666
O114 K2 O48 141.6(3) 12_657 8_666
O113 K2 O48 75.4(2) . 8_666
O9 K2 O46 71.7(2) 12_657 8_666
O114 K2 O46 140.8(3) 12_657 8_666
O113 K2 O46 73.9(2) . 8_666
O48 K2 O46 57.6(2) 8_666 8_666
O9 K2 O83 117.3(2) 12_657 8_666
O114 K2 O83 101.6(2) 12_657 8_666
O113 K2 O83 75.2(2) . 8_666
O48 K2 O83 58.0(2) 8_666 8_666
O46 K2 O83 113.3(2) 8_666 8_666
O9 K2 O17 88.2(2) 12_657 .
O114 K2 O17 99.5(2) 12_657 .
O113 K2 O17 74.8(2) . .
O48 K2 O17 113.4(2) 8_666 .
O46 K2 O17 57.4(2) 8_666 .
O83 K2 O17 150.0(2) 8_666 .
O9 K2 O33 140.1(2) 12_657 .
O114 K2 O33 67.2(2) 12_657 .
O113 K2 O33 74.2(2) . .
O48 K2 O33 113.2(2) 8_666 .
O46 K2 O33 148.1(2) 8_666 .
O83 K2 O33 57.4(2) 8_666 .
O17 K2 O33 113.4(2) . .
O9 K2 O56 121.0(2) 12_657 .
O114 K2 O56 65.4(2) 12_657 .
O113 K2 O56 74.6(2) . .
O48 K2 O56 150.0(2) 8_666 .
O46 K2 O56 112.8(2) 8_666 .
O83 K2 O56 113.5(2) 8_666 .
O17 K2 O56 57.7(2) . .
O33 K2 O56 57.9(2) . .
O9 K2 O139 62.4(5) 12_657 8_666
O114 K2 O139 71.8(5) 12_657 8_666
O113 K2 O139 131.7(5) . 8_666
O48 K2 O139 69.8(4) 8_666 8_666
O46 K2 O139 111.5(4) 8_666 8_666
O83 K2 O139 58.3(4) 8_666 8_666
O17 K2 O139 150.3(5) . 8_666
O33 K2 O139 89.8(4) . 8_666
O56 K2 O139 133.6(4) . 8_666
O9 K2 Mo34 84.3(4) 12_657 8_666
O114 K2 Mo34 160.5(4) 12_657 8_666
O113 K2 Mo34 64.7(4) . 8_666
O48 K2 Mo34 29.4(2) 8_666 8_666
O46 K2 Mo34 30.1(2) 8_666 8_666
O83 K2 Mo34 83.2(2) 8_666 8_666
O17 K2 Mo34 84.1(2) . 8_666
O33 K2 Mo34 129.0(3) . 8_666
O56 K2 Mo34 130.2(3) . 8_666
O139 K2 Mo34 95.6(5) 8_666 8_666
O9 K2 Mo40 140.4(5) 12_657 .
O114 K2 Mo40 89.6(5) 12_657 .
O113 K2 Mo40 65.4(6) . .
O48 K2 Mo40 83.5(3) 8_666 .
O46 K2 Mo40 129.6(5) 8_666 .
O83 K2 Mo40 29.2(3) 8_666 .
O17 K2 Mo40 131.0(5) . .
O33 K2 Mo40 29.7(3) . .
O56 K2 Mo40 84.3(3) . .
O139 K2 Mo40 78.1(6) 8_666 .
Mo34 K2 Mo40 102.5(5) 8_666 .
O157 K3 O126 64.2(13) . 16_645
O157 K3 O51 139.8(12) . 4_655
O126 K3 O51 145.6(6) 16_645 4_655
O157 K3 O64 81.1(12) . 4_655
O126 K3 O64 67.9(5) 16_645 4_655
O51 K3 O64 89.4(2) 4_655 4_655
O157 K3 O38 131.2(12) . 16_645
O126 K3 O38 67.2(5) 16_645 16_645
O51 K3 O38 83.0(2) 4_655 16_645
O64 K3 O38 76.5(2) 4_655 16_645
O157 K3 O71 79.3(12) . .
O126 K3 O71 71.0(5) 16_645 .
O51 K3 O71 127.8(3) 4_655 .
O64 K3 O71 138.8(3) 4_655 .
O38 K3 O71 90.0(2) 16_645 .
O157 K3 O42 142.4(12) . 16_645
O126 K3 O42 126.5(5) 16_645 16_645
O51 K3 O42 55.1(2) 4_655 16_645
O64 K3 O42 136.1(3) 4_655 16_645
O38 K3 O42 74.5(2) 16_645 16_645
O71 K3 O42 73.2(2) . 16_645
O157 K3 O127 86.5(13) . 4_655
O126 K3 O127 141.5(7) 16_645 4_655
O51 K3 O127 72.8(5) 4_655 4_655
O64 K3 O127 134.6(5) 4_655 4_655
O38 K3 O127 138.5(5) 16_645 4_655
O71 K3 O127 79.7(5) . 4_655
O42 K3 O127 64.1(5) 16_645 4_655
O157 K3 O15 69.0(12) . 4_655
O126 K3 O15 121.0(5) 16_645 4_655
O51 K3 O15 70.9(2) 4_655 4_655
O64 K3 O15 71.3(2) 4_655 4_655
O38 K3 O15 138.2(3) 16_645 4_655
O71 K3 O15 131.9(3) . 4_655
O42 K3 O15 112.4(2) 16_645 4_655
O127 K3 O15 63.5(5) 4_655 4_655
O114 K4 O53 136.0(3) . .
O114 K4 O115 128.5(3) . .
O53 K4 O115 72.3(3) . .
O114 K4 O140 80.9(6) . .
O53 K4 O140 104.4(6) . .
O115 K4 O140 142.0(6) . .
O114 K4 O43 89.6(3) . .
O53 K4 O43 57.9(2) . .
O115 K4 O43 71.7(3) . .
O140 K4 O43 139.8(6) . .
O114 K4 O32 154.5(3) . .
O53 K4 O32 57.6(2) . .
O115 K4 O32 72.7(3) . .
O140 K4 O32 74.1(6) . .
O43 K4 O32 112.7(2) . .
O114 K4 O52 112.3(3) . .
O53 K4 O52 111.2(2) . .
O115 K4 O52 71.6(3) . .
O140 K4 O52 74.9(6) . .
O43 K4 O52 143.3(3) . .
O32 K4 O52 56.5(2) . .
O114 K4 O63 72.3(3) . .
O53 K4 O63 142.1(3) . .
O115 K4 O63 69.7(3) . .
O140 K4 O63 105.2(6) . .
O43 K4 O63 108.8(2) . .
O32 K4 O63 109.5(2) . .
O52 K4 O63 55.9(2) . .
O114 K4 O31 60.4(2) . .
O53 K4 O31 110.9(2) . .
O115 K4 O31 69.7(3) . .
O140 K4 O31 139.7(6) . .
O43 K4 O31 56.3(2) . .
O32 K4 O31 142.3(3) . .
O52 K4 O31 108.4(2) . .
O63 K4 O31 55.1(2) . .
O114 K4 O141 96.2(6) . 11_667
O53 K4 O141 84.9(6) . 11_667
O115 K4 O141 133.3(6) . 11_667
O140 K4 O141 19.6(7) . 11_667
O43 K4 O141 128.3(6) . 11_667
O32 K4 O141 60.7(6) . 11_667
O52 K4 O141 80.0(6) . 11_667
O63 K4 O141 121.9(6) . 11_667
O31 K4 O141 156.6(6) . 11_667
O114 K4 Mo35 162.0(4) . .
O53 K4 Mo35 29.0(2) . .
O115 K4 Mo35 64.6(4) . .
O140 K4 Mo35 93.9(6) . .
O43 K4 Mo35 83.3(2) . .
O32 K4 Mo35 29.6(2) . .
O52 K4 Mo35 82.4(2) . .
O63 K4 Mo35 125.7(3) . .
O31 K4 Mo35 126.4(3) . .
O141 K4 Mo35 75.7(6) 11_667 .
O114 K4 Mo20 153.8(3) . .
O53 K4 Mo20 29.25(14) . .
O115 K4 Mo20 74.5(2) . .
O140 K4 Mo20 85.3(6) . .
O43 K4 Mo20 86.7(2) . .
O32 K4 Mo20 29.05(14) . .
O52 K4 Mo20 85.1(2) . .
O63 K4 Mo20 133.3(2) . .
O31 K4 Mo20 134.6(2) . .
O141 K4 Mo20 66.6(6) 11_667 .
Mo35 K4 Mo20 10.0(3) . .
O145 K5 O7 142.6(8) . .
O145 K5 O7 142.6(8) . 16_645
O7 K5 O7 56.9(3) . 16_645
O145 K5 O120 137.0(13) . .
O7 K5 O120 71.1(4) . .
O7 K5 O120 71.1(4) 16_645 .
O145 K5 O29 71.3(11) . 16_645
O7 K5 O29 142.1(4) . 16_645
O7 K5 O29 110.2(2) 16_645 16_645
O120 K5 O29 70.9(4) . 16_645
O145 K5 O29 71.3(11) . .
O7 K5 O29 110.2(2) . .
O7 K5 O29 142.1(4) 16_645 .
O120 K5 O29 70.9(4) . .
O29 K5 O29 55.6(3) 16_645 .
O145 K5 O40 103.0(3) . .
O7 K5 O40 110.9(3) . .
O7 K5 O40 56.9(2) 16_645 .
O120 K5 O40 71.7(2) . .
O29 K5 O40 56.5(2) 16_645 .
O29 K5 O40 109.5(3) . .
O145 K5 O40 103.0(3) . 16_645
O7 K5 O40 56.9(2) . 16_645
O7 K5 O40 110.9(3) 16_645 16_645
O120 K5 O40 71.7(2) . 16_645
O29 K5 O40 109.5(3) 16_645 16_645
O29 K5 O40 56.5(2) . 16_645
O40 K5 O40 143.3(4) . 16_645
O145 K5 O123 83.4(12) . 16_645
O7 K5 O123 62.1(4) . 16_645
O7 K5 O123 90.0(5) 16_645 16_645
O120 K5 O123 132.3(5) . 16_645
O29 K5 O123 154.6(5) 16_645 16_645
O29 K5 O123 116.4(4) . 16_645
O40 K5 O123 133.0(5) . 16_645
O40 K5 O123 75.5(4) 16_645 16_645
O145 K5 O123 83.4(12) . .
O7 K5 O123 90.0(5) . .
O7 K5 O123 62.1(4) 16_645 .
O120 K5 O123 132.3(5) . .
O29 K5 O123 116.4(4) 16_645 .
O29 K5 O123 154.6(5) . .
O40 K5 O123 75.5(4) . .
O40 K5 O123 133.0(5) 16_645 .
O123 K5 O123 58.8(8) 16_645 .
O145 K5 Mo31 159.7(13) . .
O7 K5 Mo31 28.9(2) . .
O7 K5 Mo31 28.9(2) 16_645 .
O120 K5 Mo31 63.2(5) . .
O29 K5 Mo31 125.9(4) 16_645 .
O29 K5 Mo31 125.9(4) . .
O40 K5 Mo31 82.3(2) . .
O40 K5 Mo31 82.3(2) 16_645 .
O123 K5 Mo31 79.0(5) 16_645 .
O123 K5 Mo31 79.0(5) . .
O145 K5 Mo37 91.9(9) . .
O7 K5 Mo37 125.5(4) . .
O7 K5 Mo37 81.6(3) 16_645 .
O120 K5 Mo37 62.3(5) . .
O29 K5 Mo37 28.7(2) 16_645 .
O29 K5 Mo37 80.5(3) . .
O40 K5 Mo37 29.1(3) . .
O40 K5 Mo37 125.0(4) 16_645 .
O123 K5 Mo37 159.4(5) 16_645 .
O123 K5 Mo37 100.8(5) . .
Mo31 K5 Mo37 101.1(4) . .
O131 K6 O130 79.2(14) . .
O131 K6 O116 138.9(11) . .
O130 K6 O116 141.9(11) . .
O131 K6 O25 103.2(3) . 16_645
O130 K6 O25 104.5(3) . 16_645
O116 K6 O25 71.9(2) . 16_645
O131 K6 O25 103.2(3) . .
O130 K6 O25 104.5(3) . .
O116 K6 O25 71.9(2) . .
O25 K6 O25 143.7(4) 16_645 .
O131 K6 O6 140.7(7) . .
O130 K6 O6 74.5(9) . .
O116 K6 O6 72.1(4) . .
O25 K6 O6 111.4(3) 16_645 .
O25 K6 O6 57.4(2) . .
O131 K6 O6 140.7(7) . 16_645
O130 K6 O6 74.5(9) . 16_645
O116 K6 O6 72.1(4) . 16_645
O25 K6 O6 57.4(2) 16_645 16_645
O25 K6 O6 111.4(3) . 16_645
O6 K6 O6 56.7(3) . 16_645
O131 K6 O34 71.1(9) . .
O130 K6 O34 138.6(8) . .
O116 K6 O34 72.6(4) . .
O25 K6 O34 109.7(3) 16_645 .
O25 K6 O34 57.3(2) . .
O6 K6 O34 112.2(2) . .
O6 K6 O34 144.7(3) 16_645 .
O131 K6 O34 71.1(9) . 16_645
O130 K6 O34 138.6(8) . 16_645
O116 K6 O34 72.6(4) . 16_645
O25 K6 O34 57.3(2) 16_645 16_645
O25 K6 O34 109.7(3) . 16_645
O6 K6 O34 144.7(3) . 16_645
O6 K6 O34 112.2(2) 16_645 16_645
O34 K6 O34 55.0(3) . 16_645
O131 K6 Mo32 91.6(7) . .
O130 K6 Mo32 129.2(3) . .
O116 K6 Mo32 63.9(3) . .
O25 K6 Mo32 126.2(3) 16_645 .
O25 K6 Mo32 29.2(2) . .
O6 K6 Mo32 83.1(2) . .
O6 K6 Mo32 127.7(3) 16_645 .
O34 K6 Mo32 29.2(2) . .
O34 K6 Mo32 80.7(2) 16_645 .
O131 K6 Mo32 91.6(7) . 16_645
O130 K6 Mo32 129.2(3) . 16_645
O116 K6 Mo32 63.9(3) . 16_645
O25 K6 Mo32 29.2(2) 16_645 16_645
O25 K6 Mo32 126.2(3) . 16_645
O6 K6 Mo32 127.7(3) . 16_645
O6 K6 Mo32 83.1(2) 16_645 16_645
O34 K6 Mo32 80.7(2) . 16_645
O34 K6 Mo32 29.2(2) 16_645 16_645
Mo32 K6 Mo32 100.7(4) . 16_645
O131 K6 Mo42 157.6(13) . .
O130 K6 Mo42 78.4(13) . .
O116 K6 Mo42 63.6(9) . .
O25 K6 Mo42 82.5(3) 16_645 .
O25 K6 Mo42 82.5(3) . .
O6 K6 Mo42 29.0(2) . .
O6 K6 Mo42 29.0(2) 16_645 .
O34 K6 Mo42 127.9(7) . .
O34 K6 Mo42 127.9(7) 16_645 .
Mo32 K6 Mo42 102.6(6) . .
Mo32 K6 Mo42 102.6(6) 16_645 .
O155 K7 O125 75.0(10) . 14_755
O155 K7 O154 80.1(12) . 8_666
O125 K7 O154 78.4(9) 14_755 8_666
O155 K7 O50 105.7(9) . .
O125 K7 O50 66.9(5) 14_755 .
O154 K7 O50 141.3(8) 8_666 .
O155 K7 O47 143.2(10) . 8_666
O125 K7 O47 107.9(5) 14_755 8_666
O154 K7 O47 65.3(8) 8_666 8_666
O50 K7 O47 109.0(3) . 8_666
O155 K7 O119 135.4(10) . 8_666
O125 K7 O119 133.2(5) 14_755 8_666
O154 K7 O119 131.9(8) 8_666 8_666
O50 K7 O119 70.0(3) . 8_666
O47 K7 O119 69.8(3) 8_666 8_666
O155 K7 O30 144.7(9) . 8_666
O125 K7 O30 69.9(5) 14_755 8_666
O154 K7 O30 96.7(7) 8_666 8_666
O50 K7 O30 56.3(2) . 8_666
O47 K7 O30 56.5(2) 8_666 8_666
O119 K7 O30 71.5(3) 8_666 8_666
O155 K7 O87 101.9(9) . 8_666
O125 K7 O87 149.7(5) 14_755 8_666
O154 K7 O87 71.4(8) 8_666 8_666
O50 K7 O87 140.1(3) . 8_666
O47 K7 O87 56.7(2) 8_666 8_666
O119 K7 O87 70.0(3) 8_666 8_666
O30 K7 O87 110.4(3) 8_666 8_666
O155 K7 O18 69.9(9) . .
O125 K7 O18 98.3(5) 14_755 .
O154 K7 O18 149.5(8) 8_666 .
O50 K7 O18 56.7(2) . .
O47 K7 O18 141.7(3) 8_666 .
O119 K7 O18 71.9(3) 8_666 .
O30 K7 O18 110.8(3) 8_666 .
O87 K7 O18 109.0(3) 8_666 .
O155 K7 O74 69.0(9) . .
O125 K7 O74 141.0(5) 14_755 .
O154 K7 O74 108.8(8) 8_666 .
O50 K7 O74 108.9(3) . .
O47 K7 O74 109.8(3) 8_666 .
O119 K7 O74 70.9(3) 8_666 .
O30 K7 O74 142.3(3) 8_666 .
O87 K7 O74 56.1(2) 8_666 .
O18 K7 O74 55.7(2) . .
O155 K7 Mo36 92.2(10) . .
O125 K7 Mo36 86.5(5) 14_755 .
O154 K7 Mo36 164.3(8) 8_666 .
O50 K7 Mo36 28.6(2) . .
O47 K7 Mo36 124.4(4) 8_666 .
O119 K7 Mo36 62.5(4) 8_666 .
O30 K7 Mo36 81.7(3) 8_666 .
O87 K7 Mo36 123.9(4) 8_666 .
O18 K7 Mo36 29.2(2) . .
O74 K7 Mo36 80.6(3) . .
O155 K7 Mo38 161.0(10) . 8_666
O125 K7 Mo38 92.5(6) 14_755 8_666
O154 K7 Mo38 83.4(8) 8_666 8_666
O50 K7 Mo38 81.6(3) . 8_666
O47 K7 Mo38 27.9(2) 8_666 8_666
O119 K7 Mo38 63.5(5) 8_666 8_666
O30 K7 Mo38 29.2(3) 8_666 8_666
O87 K7 Mo38 81.5(3) 8_666 8_666
O18 K7 Mo38 127.1(5) . 8_666
O74 K7 Mo38 126.0(5) . 8_666
Mo36 K7 Mo38 101.5(4) . 8_666
O112 K8 O54 130.8(3) . .
O112 K8 O54 130.8(3) . 2_645
O54 K8 O54 98.3(6) . 2_645
O112 K8 O117 124.3(4) . 2_645
O54 K8 O117 68.4(3) . 2_645
O54 K8 O117 68.4(3) 2_645 2_645
O112 K8 O117 124.3(4) . .
O54 K8 O117 68.4(3) . .
O54 K8 O117 68.4(3) 2_645 .
O117 K8 O117 111.5(8) 2_645 .
O112 K8 O78 67.2(3) . 15_665
O54 K8 O78 131.5(2) . 15_665
O54 K8 O78 81.1(2) 2_645 15_665
O117 K8 O78 146.7(2) 2_645 15_665
O117 K8 O78 66.5(3) . 15_665
O112 K8 O78 67.2(3) . 2_645
O54 K8 O78 131.5(2) . 2_645
O54 K8 O78 81.1(2) 2_645 2_645
O117 K8 O78 66.5(3) 2_645 2_645
O117 K8 O78 146.7(2) . 2_645
O78 K8 O78 96.6(4) 15_665 2_645
O112 K8 O78 67.2(3) . 16_645
O54 K8 O78 81.1(2) . 16_645
O54 K8 O78 131.5(2) 2_645 16_645
O117 K8 O78 66.5(3) 2_645 16_645
O117 K8 O78 146.7(2) . 16_645
O78 K8 O78 134.4(6) 15_665 16_645
O78 K8 O78 65.4(3) 2_645 16_645
O112 K8 O78 67.2(3) . .
O54 K8 O78 81.1(2) . .
O54 K8 O78 131.5(2) 2_645 .
O117 K8 O78 146.7(2) 2_645 .
O117 K8 O78 66.5(3) . .
O78 K8 O78 65.4(3) 15_665 .
O78 K8 O78 134.4(6) 2_645 .
O78 K8 O78 96.6(4) 16_645 .
O112 K8 O20 78.3(3) . .
O54 K8 O20 52.6(3) . .
O54 K8 O20 150.9(5) 2_645 .
O117 K8 O20 96.58(14) 2_645 .
O117 K8 O20 96.57(14) . .
O78 K8 O20 116.8(3) 15_665 .
O78 K8 O20 116.8(3) 2_645 .
O78 K8 O20 52.6(2) 16_645 .
O78 K8 O20 52.6(2) . .
O112 K8 O20 78.3(3) . 2_645
O54 K8 O20 150.9(5) . 2_645
O54 K8 O20 52.6(3) 2_645 2_645
O117 K8 O20 96.57(14) 2_645 2_645
O117 K8 O20 96.57(14) . 2_645
O78 K8 O20 52.6(2) 15_665 2_645
O78 K8 O20 52.6(2) 2_645 2_645
O78 K8 O20 116.8(3) 16_645 2_645
O78 K8 O20 116.8(3) . 2_645
O20 K8 O20 156.5(6) . 2_645
O112 K8 Mo19 109.4(2) . .
O54 K8 Mo19 21.5(2) . .
O54 K8 Mo19 119.8(5) 2_645 .
O117 K8 Mo19 79.2(2) 2_645 .
O117 K8 Mo19 79.2(2) . .
O78 K8 Mo19 129.67(15) 15_665 .
O78 K8 Mo19 129.67(14) 2_645 .
O78 K8 Mo19 67.61(15) 16_645 .
O78 K8 Mo19 67.61(15) . .
O20 K8 Mo19 31.1(2) . .
O20 K8 Mo19 172.3(4) 2_645 .
K4 O114 K2 126.3(4) . 11_667
O141 O140 K4 95.8(24) 11_667 .
O140 O141 O142 148.2(35) 12_657 12_657
O140 O141 K4 64.5(22) 12_657 12_657
O142 O141 K4 133.4(22) 12_657 12_657
O153 O142 O141 71.3(30) . 11_667
O201 S1 O57 107.0(18) . .
O201 S1 O59 104.4(18) . .
O57 S1 O59 103.7(8) . .
O201 S1 S4 82.4(17) . .
O57 S1 S4 60.3(6) . .
O59 S1 S4 57.8(6) . .
O201 S1 O82 107.6(18) . .
O57 S1 O82 103.0(8) . .
O59 S1 O82 129.4(8) . .
S4 S1 O82 163.0(9) . .
O201 S1 S5 87.0(17) . .
O57 S1 S5 60.6(6) . .
O59 S1 S5 163.2(9) . .
S4 S1 S5 113.0(8) . .
O82 S1 S5 55.4(6) . .
O201 S1 O204 40.1(18) . .
O57 S1 O204 84.2(10) . .
O59 S1 O204 78.5(10) . .
S4 S1 O204 42.3(9) . .
O82 S1 O204 146.4(11) . .
S5 S1 O204 104.2(10) . .
O202 S2 O57 109.4(26) . .
O202 S2 O72 104.2(26) . .
O57 S2 O72 106.9(12) . .
O202 S2 S3 88.1(26) . .
O57 S2 S3 59.0(9) . .
O72 S2 S3 59.6(9) . .
O202 S2 O77 101.9(26) . .
O57 S2 O77 103.7(11) . .
O72 S2 O77 129.7(13) . .
S3 S2 O77 162.5(14) . .
O202 S2 S5 85.9(25) . .
O57 S2 S5 60.1(8) . .
O72 S2 S5 166.1(14) . .
S3 S2 S5 112.1(12) . .
O77 S2 S5 55.2(7) . .
O202 S2 O203 47.0(27) . .
O57 S2 O203 80.4(16) . .
O72 S2 O203 78.5(16) . .
S3 S2 O203 41.1(15) . .
O77 S2 O203 146.1(18) . .
S5 S2 O203 102.6(17) . .
O202 S2 Mo34 134.8(25) . .
O57 S2 Mo34 94.5(9) . .
O72 S2 Mo34 30.8(6) . .
S3 S2 Mo34 71.9(9) . .
O77 S2 Mo34 109.0(9) . .
S5 S2 Mo34 139.0(11) . .
O203 S2 Mo34 104.1(16) . .
O203 S3 O57 107.0(23) . .
O203 S3 O72 103.9(23) . .
O57 S3 O72 106.3(9) . .
O203 S3 S2 85.8(24) . .
O57 S3 S2 58.1(9) . .
O72 S3 S2 59.9(9) . .
O203 S3 O101 103.3(24) . .
O57 S3 O101 103.3(9) . .
O72 S3 O101 131.2(10) . .
S2 S3 O101 161.3(13) . .
O203 S3 S4 83.1(23) . .
O57 S3 S4 58.4(6) . .
O72 S3 S4 164.7(11) . .
S2 S3 S4 107.9(11) . .
O101 S3 S4 58.0(7) . .
O203 S3 O202 45.7(26) . .
O57 S3 O202 79.6(16) . .
O72 S3 O202 77.6(16) . .
S2 S3 O202 40.1(16) . .
O101 S3 O202 146.2(17) . .
S4 S3 O202 98.8(16) . .
O203 S3 Mo34 135.4(23) . .
O57 S3 Mo34 95.2(7) . .
O72 S3 Mo34 31.7(5) . .
S2 S3 Mo34 73.8(9) . .
O101 S3 Mo34 108.6(8) . .
S4 S3 Mo34 140.6(9) . .
O202 S3 Mo34 104.6(16) . .
O204 S4 O59 104.9(13) . .
O204 S4 O57 109.3(13) . .
O59 S4 O57 103.0(6) . .
O204 S4 O101 107.9(13) . .
O59 S4 O101 127.9(7) . .
O57 S4 O101 102.9(6) . .
O204 S4 S1 85.2(13) . .
O59 S4 S1 60.9(6) . .
O57 S4 S1 56.2(6) . .
O101 S4 S1 158.7(8) . .
O204 S4 S3 89.3(13) . .
O59 S4 S3 158.7(9) . .
O57 S4 S3 56.6(6) . .
O101 S4 S3 59.2(7) . .
S1 S4 S3 105.5(8) . .
O204 S4 O201 41.5(16) . .
O59 S4 O201 83.1(12) . .
O57 S4 O201 80.7(12) . .
O101 S4 O201 145.4(13) . .
S1 S4 O201 43.8(12) . .
S3 S4 O201 98.1(13) . .
O204 S4 O203 48.6(18) . .
O59 S4 O203 150.4(15) . .
O57 S4 O203 79.2(15) . .
O101 S4 O203 78.9(15) . .
S1 S4 O203 99.1(15) . .
S3 S4 O203 40.7(15) . .
O201 S4 O203 67.9(18) . .
O205 S5 O82 105.5(13) . .
O205 S5 O77 104.1(13) . .
O82 S5 O77 130.8(8) . .
O205 S5 O57 106.5(13) . .
O82 S5 O57 103.0(7) . .
O77 S5 O57 105.1(7) . .
O205 S5 S1 84.9(13) . .
O82 S5 S1 61.5(6) . .
O77 S5 S1 159.5(8) . .
O57 S5 S1 54.4(5) . .
O205 S5 S2 85.3(14) . .
O82 S5 S2 158.0(10) . .
O77 S5 S2 61.8(8) . .
O57 S5 S2 55.1(7) . .
S1 S5 S2 101.4(9) . .
O205 S5 O202 45.8(18) . .
O82 S5 O202 147.3(16) . .
O77 S5 O202 78.7(15) . .
O57 S5 O202 77.3(15) . .
S1 S5 O202 95.7(16) . .
S2 S5 O202 39.5(16) . .
O205 S5 Mo39 135.8(13) . .
O82 S5 Mo39 30.5(5) . .
O77 S5 Mo39 108.1(6) . .
O57 S5 Mo39 93.5(6) . .
S1 S5 Mo39 75.4(6) . .
S2 S5 Mo39 136.9(9) . .
O202 S5 Mo39 169.9(15) . .
O206 S6 O68 106.7(11) . .
O206 S6 O102 105.8(11) . .
O68 S6 O102 104.6(6) . .
O206 S6 O55 105.2(11) . .
O68 S6 O55 106.9(6) . .
O102 S6 O55 126.4(7) . .
O206 S6 S8 85.1(12) . .
O68 S6 S8 57.4(6) . .
O102 S6 S8 60.1(6) . .
O55 S6 S8 163.7(8) . .
O206 S6 S9 84.0(13) . .
O68 S6 S9 58.1(8) . .
O102 S6 S9 162.5(9) . .
O55 S6 S9 62.4(8) . .
S8 S6 S9 107.3(9) . .
O206 S6 O208 44.8(15) . .
O68 S6 O208 78.4(12) . .
O102 S6 O208 80.3(12) . .
O55 S6 O208 147.9(13) . .
S8 S6 O208 40.4(12) . .
S9 S6 O208 97.7(14) . .
O207 S7 O68 107.2(13) . .
O207 S7 O44 104.8(13) . 16_645
O68 S7 O44 106.4(7) . 16_645
O207 S7 O81 106.2(13) . .
O68 S7 O81 104.3(7) . .
O44 S7 O81 126.7(7) 16_645 .
O207 S7 S9 84.6(14) . .
O68 S7 S9 59.0(8) . .
O44 S7 S9 60.6(8) 16_645 .
O81 S7 S9 162.7(10) . .
O207 S7 S10 85.8(13) . .
O68 S7 S10 59.4(6) . .
O44 S7 S10 164.8(8) 16_645 .
O81 S7 S10 57.9(6) . .
S9 S7 S10 110.8(10) . .
O208 S8 O68 106.8(19) . .
O208 S8 O99 105.3(19) . .
O68 S8 O99 104.9(8) . .
O208 S8 O102 106.2(19) . .
O68 S8 O102 102.7(8) . .
O99 S8 O102 129.3(9) . .
O208 S8 S6 86.1(19) . .
O68 S8 S6 57.8(6) . .
O99 S8 S6 161.9(10) . .
O102 S8 S6 57.3(6) . .
O208 S8 S10 84.2(19) . .
O68 S8 S10 59.8(7) . .
O99 S8 S10 58.6(7) . .
O102 S8 S10 162.0(10) . .
S6 S8 S10 110.1(9) . .
O208 S8 O206 43.7(19) . .
O68 S8 O206 80.4(9) . .
O99 S8 O206 147.1(11) . .
O102 S8 O206 78.9(9) . .
S6 S8 O206 42.4(8) . .
S10 S8 O206 100.3(10) . .
O209 S9 O68 107.9(26) . .
O209 S9 O44 105.4(26) . 16_645
O68 S9 O44 104.0(12) . 16_645
O209 S9 S7 86.4(25) . .
O68 S9 S7 57.8(8) . .
O44 S9 S7 58.7(8) 16_645 .
O209 S9 S6 85.7(25) . .
O68 S9 S6 57.1(8) . .
O44 S9 S6 160.8(15) 16_645 .
S7 S9 S6 107.4(12) . .
O209 S9 O55 103.9(26) . .
O68 S9 O55 101.2(12) . .
O44 S9 O55 132.7(13) 16_645 .
S7 S9 O55 159.0(15) . .
S6 S9 O55 56.2(8) . .
O209 S9 O207 43.2(24) . .
O68 S9 O207 81.1(12) . .
O44 S9 O207 79.9(12) 16_645 .
S7 S9 O207 43.2(10) . .
S6 S9 O207 98.9(13) . .
O55 S9 O207 143.6(14) . .
O209 S9 O206 43.0(24) . .
O68 S9 O206 80.3(11) . .
O44 S9 O206 145.4(14) 16_645 .
S7 S9 O206 98.9(12) . .
S6 S9 O206 42.7(9) . .
O55 S9 O206 77.8(11) . .
O207 S9 O206 66.7(12) . .
O210 S10 O81 104.6(19) . .
O210 S10 O68 106.3(19) . .
O81 S10 O68 102.6(8) . .
O210 S10 O99 106.5(19) . .
O81 S10 O99 132.2(10) . .
O68 S10 O99 102.4(8) . .
O210 S10 S8 85.7(19) . .
O81 S10 S8 158.5(10) . .
O68 S10 S8 56.1(7) . .
O99 S10 S8 59.0(7) . .
O210 S10 S7 84.3(18) . .
O81 S10 S7 59.1(6) . .
O68 S10 S7 56.1(6) . .
O99 S10 S7 158.3(10) . .
S8 S10 S7 104.4(9) . .
O210 S10 O208 44.9(20) . .
O81 S10 O208 145.7(14) . .
O68 S10 O208 78.0(13) . .
O99 S10 O208 79.6(13) . .
S8 S10 O208 40.8(12) . .
S7 S10 O208 96.6(13) . .
O211 S11 O80 103.4(16) . .
O211 S11 O100 108.1(16) . .
O80 S11 O100 104.6(7) . .
O211 S11 O96 107.7(16) . .
O80 S11 O96 130.3(8) . .
O100 S11 O96 101.4(7) . .
O211 S11 S12 85.0(17) . .
O80 S11 S12 60.1(8) . .
O100 S11 S12 57.0(8) . .
O96 S11 S12 158.0(10) . .
O211 S11 S13 88.1(16) . .
O80 S11 S13 159.0(8) . .
O100 S11 S13 54.7(6) . .
O96 S11 S13 59.5(6) . .
S12 S11 S13 104.4(9) . .
O211 S11 O213 46.9(17) . .
O80 S11 O213 146.6(12) . .
O100 S11 O213 77.6(9) . .
O96 S11 O213 80.1(11) . .
S12 S11 O213 97.3(12) . .
S13 S11 O213 41.2(10) . .
O212 S12 O100 107.8(24) . .
O212 S12 O80 107.1(23) . .
O100 S12 O80 105.0(11) . .
O212 S12 O94 100.3(24) . .
O100 S12 O94 106.2(11) . .
O80 S12 O94 129.2(12) . .
O212 S12 S12 83.3(22) . 16_645
O100 S12 S12 57.9(7) . 16_645
O80 S12 S12 162.7(7) . 16_645
O94 S12 S12 59.9(7) . 16_645
O212 S12 S11 87.8(24) . .
O100 S12 S11 59.5(8) . .
O80 S12 S11 58.1(8) . .
O94 S12 S11 165.4(13) . .
S12 S12 S11 109.7(7) 16_645 .
O212 S12 O211 44.9(24) . .
O100 S12 O211 83.2(13) . .
O80 S12 O211 78.3(13) . .
O94 S12 O211 144.3(15) . .
S12 S12 O211 101.1(11) 16_645 .
S11 S12 O211 43.1(11) . .
O213 S13 O100 107.8(17) . .
O213 S13 O96 105.2(8) . 16_645
O100 S13 O96 104.4(6) . 16_645
O213 S13 O96 105.2(8) . .
O100 S13 O96 104.4(6) . .
O96 S13 O96 128.6(10) 16_645 .
O213 S13 S11 84.6(10) . .
O100 S13 S11 60.1(5) . .
O96 S13 S11 164.0(9) 16_645 .
O96 S13 S11 58.0(5) . .
O213 S13 S11 84.6(10) . 16_645
O100 S13 S11 60.1(5) . 16_645
O96 S13 S11 58.0(5) 16_645 16_645
O96 S13 S11 164.0(9) . 16_645
S11 S13 S11 111.7(10) . 16_645
O214 S14 O60 106.5(13) . .
O214 S14 O88 105.3(13) . .
O60 S14 O88 105.2(6) . .
O214 S14 O104 104.6(14) . .
O60 S14 O104 104.8(6) . .
O88 S14 O104 128.8(7) . .
O214 S14 S14 83.8(12) . 16_645
O60 S14 S14 58.2(4) . 16_645
O88 S14 S14 163.2(4) . 16_645
O104 S14 S14 59.6(4) . 16_645
O214 S14 S15 83.5(13) . .
O60 S14 S15 59.3(6) . .
O88 S14 S15 59.8(6) . .
O104 S14 S15 163.9(8) . .
S14 S14 S15 108.5(5) 16_645 .
O214 S14 O214 40.3(18) . 16_645
O60 S14 O214 81.6(9) . 16_645
O88 S14 O214 143.7(10) . 16_645
O104 S14 O214 81.1(9) . 16_645
S14 S14 O214 43.5(8) 16_645 16_645
S15 S14 O214 97.3(10) . 16_645
O214 S14 O215 41.3(15) . .
O60 S14 O215 83.0(11) . .
O88 S14 O215 79.5(11) . .
O104 S14 O215 144.6(12) . .
S14 S14 O215 99.7(10) 16_645 .
S15 S14 O215 42.3(11) . .
O214 S14 O215 65.7(13) 16_645 .
O214 S14 Mo41 136.8(14) . .
O60 S14 Mo41 93.2(6) . .
O88 S14 Mo41 31.5(6) . .
O104 S14 Mo41 107.0(7) . .
S14 S14 Mo41 138.1(5) 16_645 .
S15 S14 Mo41 74.1(6) . .
O214 S14 Mo41 171.4(10) 16_645 .
O215 S14 Mo41 107.0(11) . .
O215 S15 O60 109.6(17) . .
O215 S15 O88 104.3(17) . .
O60 S15 O88 103.7(8) . .
O215 S15 S14 86.0(16) . .
O60 S15 S14 57.6(6) . .
O88 S15 S14 59.4(6) . .
O215 S15 O37 106.1(16) . .
O60 S15 O37 104.1(8) . .
O88 S15 O37 128.3(8) . .
S14 S15 O37 161.2(9) . .
O215 S15 S16 89.9(19) . .
O60 S15 S16 57.6(10) . .
O88 S15 S16 160.0(13) . .
S14 S15 S16 108.7(11) . .
O37 S15 S16 58.0(9) . .
O215 S15 O216 43.1(30) . .
O60 S15 O216 81.1(21) . .
O88 S15 O216 144.1(31) . .
S14 S15 O216 97.2(29) . .
O37 S15 O216 82.9(30) . .
S16 S15 O216 47.0(28) . .
O215 S15 O214 42.5(17) . .
O60 S15 O214 81.0(10) . .
O88 S15 O214 81.5(10) . .
S14 S15 O214 43.5(9) . .
O37 S15 O214 145.4(11) . .
S16 S15 O214 100.6(13) . .
O216 S15 O214 63.8(32) . .
O216 S16 O60 100.4(44) . .
O216 S16 O37 103.3(18) . .
O60 S16 O37 106.1(11) . .
O216 S16 O37 103.4(18) . 16_645
O60 S16 O37 106.1(11) . 16_645
O37 S16 O37 133.1(19) . 16_645
O216 S16 S15 78.8(27) . .
O60 S16 S15 57.9(9) . .
O37 S16 S15 60.2(5) . .
O37 S16 S15 163.7(18) 16_645 .
O216 S16 S15 78.8(27) . 16_645
O60 S16 S15 57.9(9) . 16_645
O37 S16 S15 163.7(18) . 16_645
O37 S16 S15 60.2(5) 16_645 16_645
S15 S16 S15 105.1(18) . 16_645
O204 O201 S1 97.2(28) . .
O204 O201 O205 118.4(31) . .
S1 O201 O205 93.3(25) . .
O204 O201 S4 43.5(17) . .
S1 O201 S4 53.8(14) . .
O205 O201 S4 113.2(24) . .
S2 O202 O203 91.9(37) . .
S2 O202 O205 97.6(35) . .
O203 O202 O205 109.8(40) . .
S2 O202 S3 51.8(20) . .
O203 O202 S3 40.1(23) . .
O205 O202 S3 111.3(31) . .
S2 O202 S5 54.6(20) . .
O203 O202 S5 108.5(34) . .
O205 O202 S5 43.0(18) . .
S3 O202 S5 83.5(20) . .
S3 O203 O202 94.2(37) . .
S3 O203 O204 99.6(33) . .
O202 O203 O204 107.5(38) . .
S3 O203 S2 53.2(19) . .
O202 O203 S2 41.1(24) . .
O204 O203 S2 109.8(29) . .
S3 O203 S4 56.2(19) . .
O202 O203 S4 108.6(34) . .
O204 O203 S4 43.4(17) . .
S2 O203 S4 83.0(19) . .
O201 O204 S4 95.1(25) . .
O201 O204 O203 104.1(31) . .
S4 O204 O203 88.0(24) . .
O201 O204 S1 42.6(19) . .
S4 O204 S1 52.5(10) . .
O203 O204 S1 101.8(24) . .
S5 O205 O202 91.2(26) . .
S5 O205 O201 94.6(22) . .
O202 O205 O201 100.0(30) . .
S6 O206 O209 97.1(27) . .
S6 O206 O208 91.9(21) . .
O209 O206 O208 107.6(32) . .
S6 O206 S9 53.3(10) . .
O209 O206 S9 43.7(24) . .
O208 O206 S9 105.0(21) . .
S6 O206 S8 52.4(9) . .
O209 O206 S8 109.1(27) . .
O208 O206 S8 39.5(17) . .
S9 O206 S8 80.4(11) . .
O209 O207 S7 96.3(29) . .
O209 O207 O210 111.7(34) . .
S7 O207 O210 94.7(24) . .
O209 O207 S9 44.1(25) . .
S7 O207 S9 52.2(11) . .
O210 O207 S9 110.6(24) . .
S8 O208 O210 99.7(31) . .
S8 O208 O206 96.8(27) . .
O210 O208 O206 109.4(33) . .
S8 O208 S10 55.0(16) . .
O210 O208 S10 44.7(21) . .
O206 O208 S10 111.4(25) . .
S8 O208 S6 53.5(15) . .
O210 O208 S6 112.1(28) . .
O206 O208 S6 43.3(15) . .
S10 O208 S6 83.7(15) . .
O207 O209 O206 106.9(39) . .
O207 O209 S9 92.7(36) . .
O206 O209 S9 93.3(35) . .
S10 O210 O208 90.4(29) . .
S10 O210 O207 95.2(27) . .
O208 O210 O207 103.9(33) . .
S11 O211 O212 99.2(32) . .
S11 O211 O213 88.7(24) . .
O212 O211 O213 101.6(33) . .
S11 O211 S12 51.9(13) . .
O212 O211 S12 47.4(25) . .
O213 O211 S12 100.8(23) . .
O212 O212 O211 113.3(26) 16_645 .
O212 O212 S12 96.7(22) 16_645 .
O211 O212 S12 87.8(34) . .
S13 O213 O211 98.6(22) . 16_645
S13 O213 O211 98.6(22) . .
O211 O213 O211 110.1(36) 16_645 .
S13 O213 S11 54.1(10) . .
O211 O213 S11 113.0(24) 16_645 .
O211 O213 S11 44.4(16) . .
S13 O213 S11 54.1(10) . 16_645
O211 O213 S11 44.4(16) 16_645 16_645
O211 O213 S11 113.0(24) . 16_645
S11 O213 S11 84.7(15) . 16_645
O214 O214 O215 111.3(19) 16_645 .
O214 O214 S14 96.2(12) 16_645 .
O215 O214 S14 96.3(24) . .
O214 O214 S15 109.3(9) 16_645 .
O215 O214 S15 43.4(17) . .
S14 O214 S15 53.0(11) . .
O214 O214 S14 43.5(8) 16_645 16_645
O215 O214 S14 111.5(23) . 16_645
S14 O214 S14 52.8(11) . 16_645
S15 O214 S14 81.2(11) . 16_645
O214 O215 O216 101.9(46) . .
O214 O215 S15 94.1(25) . .
O216 O215 S15 93.4(50) . .
O214 O215 S14 42.4(16) . .
O216 O215 S14 103.9(46) . .
S15 O215 S14 51.8(13) . .
O215 O216 O215 113.6(80) 16_645 .
O215 O216 S16 97.5(53) 16_645 .
O215 O216 S16 97.5(53) . .
O215 O216 S15 111.9(64) 16_645 .
O215 O216 S15 43.5(28) . .
S16 O216 S15 54.2(29) . .
O215 O216 S15 43.5(28) 16_645 16_645
O215 O216 S15 111.9(64) . 16_645
S16 O216 S15 54.2(29) . 16_645
S15 O216 S15 82.0(40) . 16_645

loop_
_geom_bond_atom_site_label_1
_geom_bond_atom_site_label_2
_geom_bond_distance
_geom_bond_site_symmetry_2
Mo1 Mo41 0.69(3) .
Mo1 O10 1.700(7) .
Mo1 O17 1.795(7) .
Mo1 O56 1.797(6) .
Mo1 O4 2.059(6) .
Mo1 O2 2.069(7) .
Mo1 O88 2.388(7) .
Mo1 K2 3.654(3) .
Mo2 O15 1.669(8) .
Mo2 O41 2.003(7) .
Mo2 O23 2.003(7) .
Mo2 O5 2.004(6) .
Mo2 O22 2.010(7) .
Mo2 O89 2.016(7) .
Mo2 O57 2.277(7) .
Mo3 Mo40 0.68(3) .
Mo3 O75 1.698(7) .
Mo3 O33 1.787(7) .
Mo3 O83 1.791(7) 8_666
Mo3 O1 2.051(7) .
Mo3 O3 2.057(7) .
Mo3 O81 2.406(7) .
Mo3 K2 3.655(2) .
Mo4 O42 1.652(7) .
Mo4 O8 1.998(7) .
Mo4 O3 2.007(7) .
Mo4 O35 2.009(7) .
Mo4 O12 2.010(7) .
Mo4 O1 2.014(6) .
Mo4 O68 2.273(7) .
Mo5 Mo42 0.66(5) .
Mo5 O45 1.700(10) .
Mo5 O6 1.804(7) .
Mo5 O6 1.804(7) 16_645
Mo5 O2 2.054(7) 16_645
Mo5 O2 2.054(7) .
Mo5 O104 2.378(11) .
Mo5 K6 3.716(7) .
Mo6 Mo36 0.69(2) .
Mo6 O64 1.694(8) .
Mo6 O50 1.793(7) .
Mo6 O18 1.797(7) .
Mo6 O41 2.062(7) .
Mo6 O23 2.065(7) .
Mo6 O77 2.398(8) .
Mo6 K7 3.689(6) .
Mo7 Mo37 0.68(2) .
Mo7 O38 1.701(7) .
Mo7 O40 1.795(7) .
Mo7 O29 1.807(7) 16_645
Mo7 O12 2.048(7) .
Mo7 O35 2.069(7) .
Mo7 O55 2.374(7) .
Mo7 K5 3.725(4) .
Mo8 Mo38 0.60(3) .
Mo8 O49 1.709(7) .
Mo8 O47 1.793(7) .
Mo8 O30 1.797(7) .
Mo8 O11 2.061(3) .
Mo8 O4 2.074(6) .
Mo8 O37 2.376(7) .
Mo8 K7 3.702(6) 8_666
Mo9 Mo39 0.71(3) .
Mo9 O28 1.709(7) .
Mo9 O63 1.792(7) .
Mo9 O52 1.803(7) .
Mo9 O23 2.061(7) .
Mo9 O5 2.067(7) .
Mo9 O82 2.369(8) .
Mo9 K4 3.745(5) .
Mo10 O9 1.702(7) .
Mo10 O31 1.792(7) .
Mo10 O43 1.801(7) .
Mo10 O12 2.055(7) .
Mo10 O8 2.070(7) .
Mo10 O102 2.394(7) .
Mo10 K4 3.717(4) .
Mo11 Mo44 0.64(3) .
Mo11 O21 1.697(7) .
Mo11 O66 1.786(7) .
Mo11 O36 1.803(7) .
Mo11 O3 2.056(7) .
Mo11 O8 2.057(7) .
Mo11 O99 2.387(7) .
Mo11 K1 3.689(5) 8_666
Mo12 Mo34 0.72(2) .
Mo12 O51 1.679(7) .
Mo12 O48 1.797(7) .
Mo12 O46 1.798(7) .
Mo12 O89 2.051(7) .
Mo12 O41 2.052(6) .
Mo12 O72 2.388(8) .
Mo12 K2 3.655(3) 8_666
Mo13 Mo45 0.60(5) .
Mo13 O78 1.699(7) .
Mo13 O74 1.787(8) .
Mo13 O87 1.793(7) 8_666
Mo13 O20 2.063(3) .
Mo13 O26 2.066(6) .
Mo13 O96 2.371(8) .
Mo13 K7 3.715(6) .
Mo13 K8 3.990(5) .
Mo14 Mo33 0.684(13) .
Mo14 O85 1.704(8) .
Mo14 O19 1.788(7) .
Mo14 O84 1.796(7) .
Mo14 O89 2.059(7) .
Mo14 O22 2.066(7) .
Mo14 O101 2.376(8) .
Mo14 K1 3.682(5) .
Mo15 Mo43 0.69(3) .
Mo15 O65 1.704(8) .
Mo15 O73 1.792(7) .
Mo15 O16 1.795(7) .
Mo15 O22 2.042(6) .
Mo15 O5 2.060(7) .
Mo15 O59 2.373(8) .
Mo15 K1 3.700(5) 8_666
Mo16 Mo32 0.650(15) .
Mo16 O71 1.695(7) .
Mo16 O25 1.797(7) .
Mo16 O34 1.806(7) .
Mo16 O1 2.054(7) 16_645
Mo16 O35 2.064(6) 16_645
Mo16 O44 2.382(7) .
Mo16 K6 3.675(4) .
Mo17 O97 1.672(10) .
Mo17 O4 2.005(6) .
Mo17 O4 2.005(6) 16_645
Mo17 O11 2.012(10) .
Mo17 O2 2.017(7) 16_645
Mo17 O2 2.017(7) .
Mo17 O60 2.263(9) .
Mo18 Mo31 0.62(2) .
Mo18 O103 1.715(11) .
Mo18 O7 1.805(7) 16_645
Mo18 O7 1.805(7) .
Mo18 O27 2.058(7) 16_645
Mo18 O27 2.058(7) .
Mo18 O94 2.358(11) .
Mo18 K5 3.706(7) .
Mo19 O54 1.669(11) .
Mo19 O27 2.002(7) .
Mo19 O27 2.002(7) 16_645
Mo19 O26 2.010(6) .
Mo19 O26 2.010(6) 16_645
Mo19 O20 2.020(9) .
Mo19 O100 2.281(11) .
Mo19 K8 3.907(5) .
Mo20 Mo35 0.63(2) .
Mo20 O61 1.718(7) .
Mo20 O32 1.781(7) .
Mo20 O53 1.800(7) .
Mo20 O26 2.052(6) .
Mo20 O27 2.056(7) 16_645
Mo20 O80 2.368(8) .
Mo20 K4 3.636(4) .
Mo31 O7 1.737(8) 16_645
Mo31 O7 1.737(8) .
Mo31 O94 1.76(2) .
Mo31 O27 2.143(10) 16_645
Mo31 O27 2.143(10) .
Mo31 O103 2.33(2) .
Mo31 K5 3.579(11) .
Mo32 O44 1.74(2) .
Mo32 O34 1.760(10) .
Mo32 O25 1.765(10) .
Mo32 O1 2.093(11) 16_645
Mo32 O35 2.101(10) 16_645
Mo32 O71 2.35(2) .
Mo32 K6 3.591(9) .
Mo33 O101 1.70(2) .
Mo33 O84 1.747(10) .
Mo33 O19 1.808(10) .
Mo33 O89 2.056(10) .
Mo33 O22 2.116(10) .
Mo33 O85 2.39(2) .
Mo33 K1 3.636(9) .
Mo34 O72 1.68(2) .
Mo34 O48 1.755(13) .
Mo34 O46 1.792(13) .
Mo34 O89 2.088(13) .
Mo34 O41 2.123(13) .
Mo34 O51 2.40(2) .
Mo34 S3 2.85(2) .
Mo34 S2 2.88(3) .
Mo34 K2 3.556(11) 8_666
Mo35 O80 1.74(2) .
Mo35 O53 1.768(11) .
Mo35 O32 1.789(11) .
Mo35 O27 2.048(11) 16_645
Mo35 O26 2.070(11) .
Mo35 O61 2.35(2) .
Mo35 K4 3.606(9) .
Mo36 O77 1.72(2) .
Mo36 O50 1.754(13) .
Mo36 O18 1.781(13) .
Mo36 O41 2.092(13) .
Mo36 O23 2.111(13) .
Mo36 O64 2.38(2) .
Mo36 K7 3.631(12) .
Mo37 O55 1.71(3) .
Mo37 O29 1.752(14) 16_645
Mo37 O40 1.771(15) .
Mo37 O35 2.116(15) .
Mo37 O12 2.12(2) .
Mo37 O38 2.38(3) .
Mo37 K5 3.625(13) .
Mo38 O47 1.718(14) .
Mo38 O30 1.786(14) .
Mo38 O37 1.79(3) .
Mo38 O11 2.073(13) .
Mo38 O4 2.133(15) .
Mo38 O49 2.31(3) .
Mo38 K7 3.635(13) 8_666
Mo39 O82 1.67(3) .
Mo39 O52 1.75(2) .
Mo39 O63 1.79(2) .
Mo39 O23 2.09(2) .
Mo39 O5 2.14(2) .
Mo39 O28 2.42(3) .
Mo39 S5 2.86(3) .
Mo39 K4 3.67(2) .
Mo40 O81 1.74(3) .
Mo40 O83 1.76(2) 8_666
Mo40 O33 1.78(2) .
Mo40 O3 2.06(2) .
Mo40 O1 2.08(2) .
Mo40 O75 2.37(4) .
Mo40 K2 3.57(2) .
Mo41 O88 1.70(4) .
Mo41 O56 1.77(2) .
Mo41 O17 1.80(2) .
Mo41 O2 2.08(2) .
Mo41 O4 2.09(2) .
Mo41 O10 2.39(4) .
Mo41 S14 2.88(3) .
Mo41 K2 3.59(2) .
Mo42 O104 1.73(5) .
Mo42 O6 1.77(2) .
Mo42 O6 1.77(2) 16_645
Mo42 O2 2.11(2) 16_645
Mo42 O2 2.11(2) .
Mo42 O45 2.36(5) .
Mo42 K6 3.63(3) .
Mo43 O59 1.70(3) .
Mo43 O16 1.72(2) .
Mo43 O73 1.77(2) .
Mo43 O22 2.09(2) .
Mo43 O5 2.16(2) .
Mo43 O65 2.39(3) .
Mo43 K1 3.59(2) 8_666
Mo44 O66 1.75(2) .
Mo44 O36 1.75(2) .
Mo44 O99 1.76(3) .
Mo44 O8 2.10(2) .
Mo44 O3 2.11(2) .
Mo44 O21 2.33(3) .
Mo44 K1 3.60(2) 8_666
Mo45 O87 1.72(2) 8_666
Mo45 O96 1.78(6) .
Mo45 O74 1.79(3) .
Mo45 O20 2.07(2) .
Mo45 O26 2.12(3) .
Mo45 O78 2.29(6) .
Mo45 K7 3.66(2) .
V1 V21 0.526(12) .
V1 O70 1.657(8) .
V1 O6 1.955(7) .
V1 O25 1.984(7) .
V1 O33 1.987(7) 16_645
V1 O56 1.995(7) 16_645
V1 O76 2.221(8) .
V1 K2 3.932(3) 16_645
V1 K6 3.933(5) .
Mo51 V21 0.526(12) .
Mo51 O70 1.657(8) .
Mo51 O6 1.955(7) .
Mo51 O25 1.984(7) .
Mo51 O33 1.987(7) 16_645
Mo51 O56 1.995(7) 16_645
Mo51 O76 2.221(8) .
Mo51 K2 3.932(3) 16_645
Mo51 K6 3.933(5) .
V21 O76 1.70(2) .
V21 O6 1.944(14) .
V21 O25 1.990(14) .
V21 O56 1.993(14) 16_645
V21 O33 1.999(14) 16_645
V21 O70 2.18(2) .
V21 K6 3.936(13) .
V21 K2 3.957(13) 16_645
V2 V22 0.56(2) .
V2 O90 1.628(8) .
V2 O31 1.972(7) .
V2 O73 1.974(7) .
V2 O36 1.977(7) .
V2 O63 1.983(7) .
V2 O86 2.264(7) .
V2 K1 3.984(5) 8_666
V2 K4 4.066(5) .
Mo52 V22 0.56(2) .
Mo52 O90 1.628(8) .
Mo52 O31 1.972(7) .
Mo52 O73 1.974(7) .
Mo52 O36 1.977(7) .
Mo52 O63 1.983(7) .
Mo52 O86 2.264(7) .
Mo52 K1 3.984(5) 8_666
Mo52 K4 4.066(5) .
V22 O86 1.71(2) .
V22 O31 1.95(2) .
V22 O36 1.96(2) .
V22 O63 1.99(2) .
V22 O73 1.99(2) .
V22 O90 2.18(2) .
V22 K1 3.991(15) 8_666
V22 K4 4.049(15) .
V3 V23 0.625(12) .
V3 O92 1.637(7) .
V3 O46 1.960(7) 8_666
V3 O30 1.973(7) .
V3 O50 1.973(7) 8_666
V3 O17 1.994(7) .
V3 O62 2.270(7) .
V3 K2 3.919(3) .
V3 K7 3.988(6) 8_666
Mo53 V23 0.625(12) .
Mo53 O92 1.637(7) .
Mo53 O46 1.960(7) 8_666
Mo53 O30 1.973(7) .
Mo53 O50 1.973(7) 8_666
Mo53 O17 1.994(7) .
Mo53 O62 2.270(7) .
Mo53 K2 3.919(3) .
Mo53 K7 3.988(6) 8_666
V23 O62 1.646(15) .
V23 O46 1.945(12) 8_666
V23 O17 1.991(12) .
V23 O50 1.992(12) 8_666
V23 O30 1.997(12) .
V23 O92 2.261(15) .
V23 K2 3.919(10) .
V23 K7 4.005(12) 8_666
V4 V24 0.58(2) .
V4 O39 1.698(11) .
V4 O87 1.979(7) 16_645
V4 O87 1.979(7) .
V4 O47 1.980(7) 16_645
V4 O47 1.980(7) .
V4 O95 2.204(12) .
V4 K7 3.992(6) 8_666
V4 K7 3.992(6) 9_756
Mo54 V24 0.58(2) .
Mo54 O39 1.698(11) .
Mo54 O87 1.979(7) 16_645
Mo54 O87 1.979(7) .
Mo54 O47 1.980(7) 16_645
Mo54 O47 1.980(7) .
Mo54 O95 2.204(12) .
Mo54 K7 3.992(6) 8_666
Mo54 K7 3.992(6) 9_756
V24 O95 1.62(2) .
V24 O47 1.991(14) 16_645
V24 O47 1.991(14) .
V24 O87 1.994(14) 16_645
V24 O87 1.995(14) .
V24 O39 2.28(2) .
V24 K7 3.992(6) 8_666
V24 K7 3.992(6) 9_756
V5 V25 0.659(10) .
V5 O79 1.683(8) .
V5 O66 1.969(8) 8_666
V5 O84 1.975(8) .
V5 O48 1.976(7) .
V5 O83 1.981(7) .
V5 O93 2.201(8) .
V5 K2 3.904(3) 8_666
V5 K1 3.971(5) .
Mo55 V25 0.659(10) .
Mo55 O79 1.683(8) .
Mo55 O66 1.969(8) 8_666
Mo55 O84 1.975(8) .
Mo55 O48 1.976(7) .
Mo55 O83 1.981(7) .
Mo55 O93 2.201(8) .
Mo55 K2 3.904(3) 8_666
Mo55 K1 3.971(5) .
V25 O93 1.542(14) .
V25 O66 1.983(12) 8_666
V25 O84 1.992(12) .
V25 O48 2.017(12) .
V25 O83 2.022(11) .
V25 O79 2.341(14) .
V25 K1 3.958(10) .
V25 K2 3.963(10) 8_666
V6 V26 0.562(12) .
V6 O69 1.654(8) .
V6 O43 1.969(7) .
V6 O7 1.981(7) 16_645
V6 O53 1.982(7) .
V6 O40 1.992(7) .
V6 O58 2.263(8) .
V6 K4 3.918(5) .
V6 K5 3.990(5) .
Mo56 V26 0.562(12) .
Mo56 O69 1.654(8) .
Mo56 O43 1.969(7) .
Mo56 O7 1.981(7) 16_645
Mo56 O53 1.982(7) .
Mo56 O40 1.992(7) .
Mo56 O58 2.263(8) .
Mo56 K4 3.918(5) .
Mo56 K5 3.990(5) .
V26 O58 1.70(2) .
V26 O7 1.965(14) 16_645
V26 O40 1.983(13) .
V26 O53 1.995(14) .
V26 O43 1.996(14) .
V26 O69 2.22(2) .
V26 K4 3.934(12) .
V26 K5 3.970(12) .
V7 V27 0.673(8) .
V7 O91 1.698(9) .
V7 O74 1.964(8) .
V7 O18 1.965(7) .
V7 O32 1.967(7) .
V7 O52 1.967(8) .
V7 O67 2.210(9) .
V7 K4 3.976(4) .
V7 K7 4.018(6) .
Mo57 V27 0.673(8) .
Mo57 O91 1.698(9) .
Mo57 O74 1.964(8) .
Mo57 O18 1.965(7) .
Mo57 O32 1.967(7) .
Mo57 O52 1.967(8) .
Mo57 O67 2.210(9) .
Mo57 K4 3.976(4) .
Mo57 K7 4.018(6) .
V27 O67 1.537(12) .
V27 O18 1.992(10) .
V27 O74 2.001(10) .
V27 O32 2.010(10) .
V27 O52 2.010(10) .
V27 O91 2.371(12) .
V27 K4 4.007(8) .
V27 K7 4.021(9) .
V8 V28 0.661(9) .
V8 O98 1.698(11) .
V8 O34 1.948(7) .
V8 O34 1.948(7) 16_645
V8 O29 1.972(7) 16_645
V8 O29 1.972(7) .
V8 O24 2.193(11) .
V8 K6 4.009(7) .
V8 K5 4.023(8) .
Mo58 V28 0.661(9) .
Mo58 O98 1.698(11) .
Mo58 O34 1.948(7) .
Mo58 O34 1.948(7) 16_645
Mo58 O29 1.972(7) 16_645
Mo58 O29 1.972(7) .
Mo58 O24 2.193(11) .
Mo58 K6 4.009(7) .
Mo58 K5 4.023(8) .
V28 O24 1.53(2) .
V28 O34 1.982(9) .
V28 O34 1.982(9) 16_645
V28 O29 1.999(10) 16_645
V28 O29 1.999(10) .
V28 O98 2.36(2) .
V28 K6 4.025(11) .
V28 K5 4.033(12) .
V9 O13 1.831(13) .
V9 O19 1.954(7) 8_666
V9 O19 1.954(7) .
V9 O16 1.964(7) .
V9 O16 1.964(7) 8_666
V9 O14 2.064(14) .
V9 K1 3.965(5) .
V9 K1 3.965(5) 8_666
Mo59 O13 1.831(13) .
Mo59 O19 1.954(7) 8_666
Mo59 O19 1.954(7) .
Mo59 O16 1.964(7) .
Mo59 O16 1.964(7) 8_666
Mo59 O14 2.064(14) .
Mo59 K1 3.965(5) .
Mo59 K1 3.965(5) 8_666
V29 O14 1.58(2) .
V29 O19 1.985(7) 8_666
V29 O19 1.985(7) .
V29 O16 2.001(7) .
V29 O16 2.001(7) 8_666
V29 O13 2.32(2) .
V29 K1 3.979(5) .
V29 K1 3.979(5) 8_666
O1 Mo16 2.054(7) 16_645
O1 Mo32 2.093(11) 16_645
O6 K6 2.975(9) .
O7 V26 1.964(14) 16_645
O7 Mo56 1.981(7) 16_645
O7 V6 1.981(7) 16_645
O7 K5 2.957(9) .
O9 K2 2.676(7) 11_667
O11 Mo8 2.061(3) 16_645
O11 Mo38 2.073(13) 16_645
O15 K3 3.191(9) 3_544
O16 K1 2.963(8) 8_666
O17 K2 2.909(7) .
O18 K7 2.989(9) .
O19 K1 2.956(9) .
O20 Mo13 2.062(3) 16_645
O20 Mo45 2.07(2) 16_645
O20 K8 3.380(10) .
O25 K6 2.911(7) .
O27 Mo35 2.048(11) 16_645
O27 Mo20 2.056(7) 16_645
O29 Mo37 1.751(14) 16_645
O29 Mo7 1.807(7) 16_645
O29 K5 2.985(9) .
O30 K7 2.977(9) 8_666
O31 K4 3.035(8) .
O32 K4 2.945(8) .
O33 Mo51 1.987(7) 16_645
O33 V1 1.987(7) 16_645
O33 V21 1.999(14) 16_645
O33 K2 2.921(7) .
O34 K6 2.976(9) .
O35 Mo16 2.064(6) 16_645
O35 Mo32 2.101(10) 16_645
O36 K1 2.955(9) 8_666
O37 S16 1.667(14) .
O37 S15 1.705(14) .
O38 K3 2.978(9) 16_645
O40 K5 2.985(8) .
O42 K3 3.004(8) 16_645
O43 K4 2.932(8) .
O44 S7 1.678(12) 16_645
O44 S9 1.71(2) 16_645
O46 V23 1.945(12) 8_666
O46 V3 1.960(7) 8_666
O46 Mo53 1.960(7) 8_666
O46 K2 2.903(7) 8_666
O47 K7 2.960(9) 8_666
O48 K2 2.902(7) 8_666
O50 Mo53 1.973(7) 8_666
O50 V3 1.973(7) 8_666
O50 V23 1.992(12) 8_666
O50 K7 2.949(9) .
O51 K3 2.906(9) 3_544
O52 K4 2.982(8) .
O53 K4 2.883(8) .
O54 K8 2.775(14) .
O55 S6 1.658(11) .
O55 S9 1.77(2) .
O56 V21 1.993(14) 16_645
O56 Mo51 1.995(7) 16_645
O56 V1 1.995(7) 16_645
O56 K2 2.927(7) .
O57 S1 1.592(14) .
O57 S2 1.61(2) .
O57 S3 1.63(2) .
O57 S4 1.664(12) .
O57 S5 1.706(12) .
O59 S4 1.655(12) .
O59 S1 1.709(15) .
O60 S14 1.594(12) .
O60 S14 1.594(12) 16_645
O60 S16 1.62(3) .
O60 S15 1.623(13) .
O60 S15 1.623(13) 16_645
O63 K4 3.024(8) .
O64 K3 2.973(10) 3_544
O66 Mo55 1.969(8) 8_666
O66 V5 1.969(8) 8_666
O66 V25 1.983(12) 8_666
O66 K1 2.960(8) 8_666
O68 S8 1.618(15) .
O68 S7 1.624(12) .
O68 S6 1.625(11) .
O68 S9 1.64(2) .
O68 S10 1.68(2) .
O71 K3 2.998(9) .
O72 S3 1.68(2) .
O72 S2 1.68(2) .
O73 K1 2.966(8) 8_666
O74 K7 2.995(9) .
O77 S5 1.641(13) .
O77 S2 1.76(2) .
O78 K8 2.841(10) .
O80 S11 1.665(13) .
O80 S12 1.70(2) .
O81 S10 1.68(2) .
O81 S7 1.698(13) .
O82 S5 1.639(13) .
O82 S1 1.749(15) .
O83 Mo40 1.76(2) 8_666
O83 Mo3 1.791(7) 8_666
O83 K2 2.903(7) 8_666
O84 K1 2.934(9) .
O87 Mo45 1.72(2) 8_666
O87 Mo13 1.793(7) 8_666
O87 K7 2.981(9) 8_666
O88 S14 1.661(12) .
O88 S15 1.667(14) .
O94 S12 1.71(2) .
O94 S12 1.71(2) 16_645
O96 S11 1.666(13) .
O96 S13 1.693(10) .
O99 S10 1.69(2) .
O99 S8 1.70(2) .
O100 S13 1.57(2) .
O100 S12 1.62(2) .
O100 S12 1.62(2) 16_645
O100 S11 1.665(12) 16_645
O100 S11 1.665(12) .
O101 S4 1.690(13) .
O101 S3 1.71(2) .
O102 S6 1.649(11) .
O102 S8 1.70(2) .
O104 S14 1.662(13) .
O104 S14 1.662(13) 16_645
K1 O133 2.77(5) .
K1 O118 2.937(13) .
K1 O36 2.955(9) 8_666
K1 O66 2.960(8) 8_666
K1 O16 2.963(8) 8_666
K1 O73 2.966(8) 8_666
K1 O132 2.99(4) 2_655
K1 Mo43 3.59(2) 8_666
K1 Mo44 3.60(2) 8_666
K2 O9 2.676(7) 12_657
K2 O114 2.763(10) 12_657
K2 O113 2.841(10) .
K2 O48 2.902(7) 8_666
K2 O46 2.903(7) 8_666
K2 O83 2.903(7) 8_666
K2 O139 2.97(2) 8_666
K2 Mo34 3.556(11) 8_666
K3 O157 2.81(6) .
K3 O126 2.90(3) 16_645
K3 O51 2.906(9) 4_655
K3 O64 2.973(10) 4_655
K3 O38 2.978(9) 16_645
K3 O42 3.004(8) 16_645
K3 O127 3.01(3) 4_655
K3 O15 3.192(9) 4_655
K4 O114 2.750(10) .
K4 O115 2.892(12) .
K4 O140 2.91(3) .
K4 O141 3.21(3) 11_667
K5 O145 2.68(6) .
K5 O7 2.957(9) 16_645
K5 O120 2.98(2) .
K5 O29 2.985(9) 16_645
K5 O40 2.986(8) 16_645
K5 O123 3.01(2) 16_645
K5 O123 3.01(2) .
K6 O131 2.78(5) .
K6 O130 2.84(5) .
K6 O116 2.90(2) .
K6 O25 2.911(7) 16_645
K6 O6 2.975(9) 16_645
K6 O34 2.976(9) 16_645
K6 Mo32 3.591(9) 16_645
K7 O155 2.76(4) .
K7 O125 2.80(2) 14_755
K7 O154 2.86(4) 8_666
K7 O47 2.960(9) 8_666
K7 O119 2.964(14) 8_666
K7 O30 2.977(9) 8_666
K7 O87 2.981(9) 8_666
K7 Mo38 3.635(13) 8_666
K8 O112 2.67(3) .
K8 O54 2.775(14) 2_645
K8 O117 2.83(2) 2_645
K8 O117 2.83(2) .
K8 O78 2.841(10) 15_665
K8 O78 2.841(10) 2_645
K8 O78 2.841(10) 16_645
K8 O20 3.380(10) 2_645
O114 K2 2.763(10) 11_667
O119 K7 2.964(14) 8_666
O125 K7 2.80(2) 14_756
O126 K3 2.90(3) 16_645
O127 K3 3.01(3) 3_544
O132 K1 2.99(4) 2_655
O136 O137 1.70(8) .
O139 K2 2.97(2) 8_666
O140 O141 1.08(3) 11_667
O141 O140 1.08(3) 12_657
O141 O142 1.75(5) 12_657
O141 K4 3.21(3) 12_657
O142 O153 1.67(7) .
O142 O141 1.75(5) 11_667
O144 O144 1.51(5) 7_546
O154 K7 2.86(4) 8_666
S1 O201 1.47(4) .
S1 S4 1.71(2) .
S1 S5 1.78(2) .
S1 O204 2.15(3) .
S2 O202 1.39(6) .
S2 S3 1.69(2) .
S2 S5 1.78(2) .
S2 O203 2.11(6) .
S3 O203 1.39(5) .
S3 S4 1.77(2) .
S3 O202 2.15(6) .
S4 O204 1.45(3) .
S4 O201 2.11(4) .
S4 O203 2.12(5) .
S5 O205 1.49(3) .
S5 O202 2.18(6) .
S6 O206 1.48(3) .
S6 S8 1.74(2) .
S6 S9 1.75(2) .
S6 O208 2.16(4) .
S7 O207 1.48(3) .
S7 O44 1.678(12) 16_645
S7 S9 1.71(2) .
S7 S10 1.76(2) .
S8 O208 1.40(4) .
S8 S10 1.75(2) .
S8 O206 2.18(3) .
S9 O209 1.50(6) .
S9 O44 1.71(2) 16_645
S9 O207 2.16(4) .
S9 O206 2.17(3) .
S10 O210 1.50(5) .
S10 O208 2.13(4) .
S11 O211 1.50(4) .
S11 S12 1.73(2) .
S11 S13 1.744(13) .
S11 O213 2.14(3) .
S12 O212 1.61(6) .
S12 S12 1.72(4) 16_645
S12 O211 2.19(4) .
S13 O213 1.42(4) .
S13 O96 1.693(10) 16_645
S13 S11 1.744(13) 16_645
S14 O214 1.45(3) .
S14 S14 1.68(2) 16_645
S14 S15 1.684(15) .
S14 O214 2.10(3) 16_645
S14 O215 2.14(4) .
S15 O215 1.44(4) .
S15 S16 1.73(2) .
S15 O216 2.09(8) .
S15 O214 2.10(3) .
S16 O216 1.56(11) .
S16 O37 1.667(14) 16_645
S16 S15 1.73(2) 16_645
O201 O204 1.40(5) .
O201 O205 1.57(5) .
O202 O203 1.54(7) .
O202 O205 1.56(6) .
O203 O204 1.59(6) .
O206 O209 1.48(6) .
O206 O208 1.52(5) .
O207 O209 1.48(6) .
O207 O210 1.51(5) .
O208 O210 1.51(6) .
O211 O212 1.55(7) .
O211 O213 1.56(4) .
O212 O212 1.34(12) 16_645
O213 O211 1.56(4) 16_645
O213 S11 2.14(3) 16_645
O214 O214 1.36(6) 16_645
O214 O215 1.42(5) .
O214 S14 2.10(3) 16_645
O215 O216 1.43(7) .
O216 O215 1.43(7) 16_645
O216 S15 2.09(8) 16_645
